data_7058826
loop_
_publ_author_name
'Lu, Guang'
'Kong, Xia'
'Wang, Hailong'
'Chen, Yuxiang'
'Wei, Chuangyu'
'Chen, Yanli'
'Jiang, Jianzhuang'

_publ_section_title
;
 A sandwich-type tetrakis(phthalocyaninato) europium--cadmium
 quadruple-decker complex: structural, spectroscopic, OFET, and gas
 sensing properties
;
_journal_issue 39
_journal_name_full 'New Journal of Chemistry'
_journal_page_first 15763
_journal_paper_doi 10.1039/C9NJ03342D
_journal_volume 43
_journal_year 2019
_chemical_formula_sum 'C320 H448 Cd Eu2 N32 S32'
_chemical_formula_weight 6185.32
_space_group_crystal_system triclinic
_space_group_IT_number 2
_space_group_name_Hall '-P 1'
_space_group_name_H-M_alt 'P -1'
_symmetry_space_group_name_Hall '-P 1'
_symmetry_space_group_name_H-M 'P -1'
_atom_sites_solution_hydrogens geom
_audit_creation_method SHELXL-2018/3
_audit_update_record
;
2019-09-04 deposited with the CCDC.    2019-09-13 downloaded from the CCDC.
;
_cell_angle_alpha 83.172(4)
_cell_angle_beta 71.695(4)
_cell_angle_gamma 71.698(4)
_cell_formula_units_Z 2
_cell_length_a 24.1643(10)
_cell_length_b 25.1915(11)
_cell_length_c 29.7014(12)
_cell_measurement_reflns_used 10831
_cell_measurement_temperature 173.00(10)
_cell_measurement_theta_max 72.1900
_cell_measurement_theta_min 3.6460
_cell_volume 16292.9(13)
_computing_cell_refinement 'CrysAlisPro 1.171.39.46e (Rigaku OD, 2018)'
_computing_data_collection 'CrysAlisPro 1.171.39.46e (Rigaku OD, 2018)'
_computing_data_reduction 'CrysAlisPro 1.171.39.46e (Rigaku OD, 2018)'
_computing_molecular_graphics Olex2
_computing_publication_material SHELXTL-XCIF-2014/2
_computing_structure_refinement SHELXL-2018/3
_computing_structure_solution SHELXS-2014/2
_diffrn_ambient_temperature 173.00(10)
_diffrn_measured_fraction_theta_full 0.999
_diffrn_measured_fraction_theta_max 0.999
_diffrn_measurement_device_type 'SuperNova, Dual, Cu at home/near, AtlasS2'
_diffrn_measurement_method 'phi and omega scans'
_diffrn_radiation_type CuK\a
_diffrn_radiation_wavelength 1.54178
_diffrn_reflns_av_R_equivalents 0.1003
_diffrn_reflns_av_unetI/netI 0.1627
_diffrn_reflns_Laue_measured_fraction_full 0.999
_diffrn_reflns_Laue_measured_fraction_max 0.999
_diffrn_reflns_limit_h_max 28
_diffrn_reflns_limit_h_min -28
_diffrn_reflns_limit_k_max 29
_diffrn_reflns_limit_k_min -29
_diffrn_reflns_limit_l_max 24
_diffrn_reflns_limit_l_min -34
_diffrn_reflns_number 105105
_diffrn_reflns_point_group_measured_fraction_full 0.999
_diffrn_reflns_point_group_measured_fraction_max 0.999
_diffrn_reflns_theta_full 65.000
_diffrn_reflns_theta_max 65.000
_diffrn_reflns_theta_min 3.604
_exptl_absorpt_coefficient_mu 5.587
_exptl_absorpt_correction_T_max 1.00000
_exptl_absorpt_correction_T_min 0.71338
_exptl_absorpt_correction_type multi-scan
_exptl_crystal_colour 'light brown'
_exptl_crystal_density_diffrn 1.261
_exptl_crystal_description plate
_exptl_crystal_F_000 6556
_exptl_crystal_size_max 0.100
_exptl_crystal_size_mid 0.060
_exptl_crystal_size_min 0.040
_refine_diff_density_max 2.567
_refine_diff_density_min -1.063
_refine_diff_density_rms 0.115
_refine_ls_extinction_method none
_refine_ls_goodness_of_fit_ref 0.986
_refine_ls_hydrogen_treatment constr
_refine_ls_matrix_type fullcycle
_refine_ls_number_parameters 3516
_refine_ls_number_reflns 55384
_refine_ls_number_restraints 12034
_refine_ls_restrained_S_all 0.921
_refine_ls_R_factor_all 0.1612
_refine_ls_R_factor_gt 0.0885
_refine_ls_shift/su_max 0.006
_refine_ls_shift/su_mean 0.000
_refine_ls_structure_factor_coef Fsqd
_refine_ls_weighting_details 'w=1/[\s^2^(Fo^2^)+(0.1071P)^2^] where P=(Fo^2^+2Fc^2^)/3'
_refine_ls_weighting_scheme calc
_refine_ls_wR_factor_gt 0.2170
_refine_ls_wR_factor_ref 0.2585
_reflns_Friedel_coverage 0.000
_reflns_number_gt 30833
_reflns_number_total 55384
_reflns_threshold_expression 'I > 2\s(I)'
_cod_data_source_file c9nj03342d2.cif
_cod_data_source_block 44
_cod_depositor_comments 'Adding full bibliography for 7058826.cif.'
_cod_original_cell_volume 16293.0(13)
_cod_database_code 7058826
_shelx_shelxl_version_number 2018/3
_shelx_space_group_comment
;
The symmetry employed for this shelxl refinement is uniquely defined
by the following loop, which should always be used as a source of
symmetry information in preference to the above space-group names.
They are only intended as comments.
;
_shelx_estimated_absorpt_t_min 0.605
_shelx_estimated_absorpt_t_max 0.807

loop_
_space_group_symop_operation_xyz
'x, y, z'
'-x, -y, -z'

loop_
_atom_site_label
_atom_site_type_symbol
_atom_site_fract_x
_atom_site_fract_y
_atom_site_fract_z
_atom_site_U_iso_or_equiv
_atom_site_adp_type
_atom_site_occupancy
_atom_site_site_symmetry_order
_atom_site_calc_flag
_atom_site_refinement_flags_posn
_atom_site_refinement_flags_adp
C1A C -0.1050(4) 0.6103(4) 0.9414(3) 0.0426(16) Uani 1 1 d . U
C2A C -0.0990(4) 0.6647(4) 0.9340(3) 0.0443(17) Uani 1 1 d . U
C3A C -0.0439(4) 0.6733(4) 0.9302(3) 0.0415(16) Uani 1 1 d . U
H3A H -0.040010 0.709259 0.926125 0.050 Uiso 1 1 calc R U
C4A C 0.0052(4) 0.6279(4) 0.9324(3) 0.0396(15) Uani 1 1 d . U
C5A C 0.0705(4) 0.6213(3) 0.9241(3) 0.0350(14) Uani 1 1 d . U
C6A C 0.1507(4) 0.6570(3) 0.9170(3) 0.0350(14) Uani 1 1 d . U
C7A C 0.1753(4) 0.7032(4) 0.9181(3) 0.0413(15) Uani 1 1 d . U
C8A C 0.1491(4) 0.7613(4) 0.9220(3) 0.0451(17) Uani 1 1 d . U
H8A H 0.107867 0.777252 0.924851 0.054 Uiso 1 1 calc R U
C9A C 0.1852(5) 0.7942(4) 0.9214(3) 0.0516(18) Uani 1 1 d . U
C10A C 0.2490(5) 0.7700(4) 0.9169(3) 0.0515(18) Uani 1 1 d . U
C11A C 0.2740(4) 0.7134(4) 0.9137(3) 0.0474(17) Uani 1 1 d . U
H11A H 0.315134 0.696812 0.911007 0.057 Uiso 1 1 calc R U
C12A C 0.2359(4) 0.6810(3) 0.9147(3) 0.0388(15) Uani 1 1 d . U
C13A C 0.2501(4) 0.6206(3) 0.9118(3) 0.0348(14) Uani 1 1 d . U
C14A C 0.3151(4) 0.5287(3) 0.9111(3) 0.0357(14) Uani 1 1 d . U
C15A C 0.3726(4) 0.4901(4) 0.9149(3) 0.0390(15) Uani 1 1 d . U
C16A C 0.4238(4) 0.4998(4) 0.9181(3) 0.0409(16) Uani 1 1 d . U
H16A H 0.426176 0.536048 0.917442 0.049 Uiso 1 1 calc R U
C17A C 0.4726(4) 0.4536(4) 0.9225(3) 0.0419(16) Uani 1 1 d . U
C18A C 0.4680(4) 0.3982(4) 0.9223(3) 0.0448(17) Uani 1 1 d . U
C19A C 0.4157(4) 0.3894(4) 0.9204(3) 0.0431(17) Uani 1 1 d . U
H19A H 0.412605 0.353381 0.921619 0.052 Uiso 1 1 calc R U
C20A C 0.3671(4) 0.4357(3) 0.9167(3) 0.0376(15) Uani 1 1 d . U
C21A C 0.3051(4) 0.4427(3) 0.9151(3) 0.0335(14) Uani 1 1 d . U
C22A C 0.2233(4) 0.4061(3) 0.9243(3) 0.0342(14) Uani 1 1 d . U
C23A C 0.1978(4) 0.3603(3) 0.9342(3) 0.0400(15) Uani 1 1 d . U
C24A C 0.2230(4) 0.3040(4) 0.9426(3) 0.0439(17) Uani 1 1 d . U
H24A H 0.263901 0.289151 0.941204 0.053 Uiso 1 1 calc R U
C25A C 0.1839(4) 0.2705(4) 0.9531(3) 0.0445(17) Uani 1 1 d . U
C26A C 0.1221(4) 0.2932(4) 0.9535(3) 0.0460(17) Uani 1 1 d . U
C27A C 0.0973(4) 0.3503(3) 0.9470(3) 0.0400(16) Uani 1 1 d . U
H27A H 0.056265 0.365484 0.948839 0.048 Uiso 1 1 calc R U
C28A C 0.1352(4) 0.3834(3) 0.9379(3) 0.0392(15) Uani 1 1 d . U
C29A C 0.1258(4) 0.4438(3) 0.9300(3) 0.0337(14) Uani 1 1 d . U
C30A C 0.0606(4) 0.5355(3) 0.9314(3) 0.0341(14) Uani 1 1 d . U
C31A C -0.0008(4) 0.5740(3) 0.9371(3) 0.0393(15) Uani 1 1 d . U
C32A C -0.0548(4) 0.5643(4) 0.9427(3) 0.0419(16) Uani 1 1 d . U
H32A H -0.058336 0.528225 0.947355 0.050 Uiso 1 1 calc R U
C1AA C -0.1662(4) 0.5271(4) 0.9570(3) 0.0469(18) Uani 1 1 d . U
H1A1 H -0.133767 0.508087 0.930219 0.056 Uiso 1 1 calc R U
H1A2 H -0.154218 0.513927 0.985570 0.056 Uiso 1 1 calc R U
C2AA C -0.2233(4) 0.5143(4) 0.9605(3) 0.0487(19) Uani 1 1 d . U
H2A1 H -0.236521 0.530376 0.932889 0.058 Uiso 1 1 calc R U
H2A2 H -0.254799 0.532136 0.988275 0.058 Uiso 1 1 calc R U
C3AA C -0.2175(4) 0.4530(4) 0.9637(3) 0.0499(19) Uani 1 1 d . U
H3A1 H -0.207309 0.437603 0.992555 0.060 Uiso 1 1 calc R U
H3A2 H -0.183877 0.434800 0.937175 0.060 Uiso 1 1 calc R U
C4AA C -0.2738(4) 0.4390(4) 0.9635(3) 0.050(2) Uani 1 1 d . U
H4A1 H -0.307186 0.456361 0.990513 0.060 Uiso 1 1 calc R U
H4A2 H -0.284592 0.455132 0.935047 0.060 Uiso 1 1 calc R U
C5AA C -0.2671(5) 0.3772(5) 0.9656(4) 0.058(2) Uani 1 1 d . U
H5A1 H -0.234748 0.359904 0.938008 0.069 Uiso 1 1 calc R U
H5A2 H -0.255087 0.360683 0.993522 0.069 Uiso 1 1 calc R U
C6AA C -0.3243(6) 0.3642(5) 0.9670(5) 0.078(3) Uani 1 1 d . U
H6A1 H -0.354622 0.375521 0.996808 0.117 Uiso 1 1 calc R U
H6A2 H -0.315478 0.324717 0.963635 0.117 Uiso 1 1 calc R U
H6A3 H -0.339371 0.384031 0.941594 0.117 Uiso 1 1 calc R U
C1AB C -0.1558(4) 0.7140(4) 0.8654(3) 0.053(2) Uani 1 1 d . U
H1A3 H -0.121260 0.725112 0.844511 0.064 Uiso 1 1 calc R U
H1A4 H -0.149611 0.675146 0.859775 0.064 Uiso 1 1 calc R U
C2AB C -0.2145(6) 0.7504(5) 0.8549(4) 0.070(3) Uani 1 1 d . U
H2A3 H -0.212087 0.743359 0.822882 0.084 Uiso 1 1 calc R U
H2A4 H -0.248419 0.738745 0.876284 0.084 Uiso 1 1 calc R U
C3AB C -0.2280(6) 0.8111(5) 0.8595(5) 0.075(3) Uani 1 1 d . U
H3A3 H -0.194816 0.823662 0.837943 0.090 Uiso 1 1 calc R U
H3A4 H -0.231241 0.819023 0.891556 0.090 Uiso 1 1 calc R U
C4AB C -0.2882(7) 0.8436(6) 0.8481(6) 0.103(4) Uani 1 1 d . U
H4A3 H -0.286755 0.833875 0.817039 0.124 Uiso 1 1 calc R U
H4A4 H -0.322418 0.834290 0.871460 0.124 Uiso 1 1 calc R U
C5AB C -0.2955(8) 0.9056(7) 0.8492(6) 0.118(5) Uani 1 1 d . U
H5A3 H -0.260404 0.914350 0.826742 0.142 Uiso 1 1 calc R U
H5A4 H -0.298052 0.915244 0.880632 0.142 Uiso 1 1 calc R U
C6AB C -0.3560(9) 0.9409(8) 0.8359(8) 0.173(9) Uani 1 1 d . U
H6A4 H -0.345694 0.963925 0.808293 0.260 Uiso 1 1 calc R U
H6A5 H -0.383380 0.964201 0.861968 0.260 Uiso 1 1 calc R U
H6A6 H -0.375380 0.915883 0.829588 0.260 Uiso 1 1 calc R U
C1AC C 0.0776(5) 0.8861(4) 0.9342(4) 0.059(2) Uani 1 1 d . U
H1A5 H 0.069879 0.869906 0.909533 0.071 Uiso 1 1 calc R U
H1A6 H 0.057490 0.871843 0.964711 0.071 Uiso 1 1 calc R U
C2AC C 0.0536(5) 0.9492(4) 0.9319(4) 0.065(2) Uani 1 1 d . U
H2A5 H 0.072405 0.962786 0.900706 0.078 Uiso 1 1 calc R U
H2A6 H 0.064440 0.964986 0.955042 0.078 Uiso 1 1 calc R U
C3AC C -0.0161(5) 0.9687(5) 0.9420(5) 0.070(3) Uani 1 1 d . U
H3A5 H -0.027008 0.949871 0.920867 0.084 Uiso 1 1 calc R U
H3A6 H -0.034856 0.957863 0.974296 0.084 Uiso 1 1 calc R U
C4AC C -0.0412(6) 1.0315(5) 0.9356(5) 0.080(3) Uani 1 1 d . U
H4A5 H -0.085066 1.041975 0.950014 0.096 Uiso 1 1 calc R U
H4A6 H -0.024599 1.049688 0.952942 0.096 Uiso 1 1 calc R U
C5AC C -0.0288(7) 1.0541(6) 0.8855(5) 0.092(3) Uani 1 1 d . U
H5A5 H -0.042322 1.094644 0.886301 0.110 Uiso 1 1 calc R U
H5A6 H 0.014956 1.042689 0.870540 0.110 Uiso 1 1 calc R U
C6AC C -0.0584(8) 1.0360(7) 0.8558(6) 0.111(4) Uani 1 1 d . U
H6A7 H -0.046738 0.995864 0.855744 0.166 Uiso 1 1 calc R U
H6A8 H -0.045792 1.050045 0.823890 0.166 Uiso 1 1 calc R U
H6A9 H -0.101903 1.050280 0.868410 0.166 Uiso 1 1 calc R U
C1AD C 0.3582(7) 0.7683(6) 0.9355(6) 0.095(3) Uani 1 1 d . U
H1A7 H 0.345438 0.741477 0.959630 0.114 Uiso 1 1 calc R U
H1A8 H 0.388694 0.747924 0.908444 0.114 Uiso 1 1 calc R U
C2AD C 0.3837(7) 0.8045(7) 0.9546(7) 0.116(4) Uani 1 1 d D U
H2A7 H 0.389173 0.835255 0.932410 0.139 Uiso 1 1 calc R U
H2A8 H 0.355164 0.819969 0.984358 0.139 Uiso 1 1 calc R U
C3AD C 0.4421(8) 0.7724(7) 0.9621(8) 0.128(4) Uani 1 1 d D U
H3A7 H 0.470921 0.757828 0.932082 0.153 Uiso 1 1 calc R U
H3A8 H 0.436789 0.741022 0.983486 0.153 Uiso 1 1 calc R U
C4AD C 0.4670(9) 0.8085(7) 0.9826(8) 0.128(4) Uani 1 1 d . U
H4A7 H 0.436736 0.821397 1.012515 0.153 Uiso 1 1 calc R U
H4A8 H 0.502452 0.783410 0.990504 0.153 Uiso 1 1 calc R U
C5AD C 0.4843(10) 0.8551(8) 0.9605(9) 0.147(5) Uani 1 1 d . U
H5A7 H 0.500642 0.869271 0.980871 0.176 Uiso 1 1 calc R U
H5A8 H 0.448405 0.884064 0.956760 0.176 Uiso 1 1 calc R U
C6AD C 0.5300(11) 0.8435(9) 0.9137(9) 0.181(8) Uani 1 1 d . U
H6AX H 0.567740 0.818843 0.917612 0.272 Uiso 1 1 calc R U
H6AY H 0.536432 0.877894 0.898825 0.272 Uiso 1 1 calc R U
H6AZ H 0.515831 0.826135 0.894293 0.272 Uiso 1 1 calc R U
C1AE C 0.5245(4) 0.5337(4) 0.9331(3) 0.0474(18) Uani 1 1 d . U
H1A9 H 0.519752 0.551116 0.903115 0.057 Uiso 1 1 calc R U
H1AX H 0.486951 0.549034 0.957889 0.057 Uiso 1 1 calc R U
C2AE C 0.5786(4) 0.5457(4) 0.9435(3) 0.0497(19) Uani 1 1 d D U
H2A9 H 0.583402 0.527417 0.973269 0.060 Uiso 1 1 calc R U
H2AX H 0.615840 0.530049 0.918618 0.060 Uiso 1 1 calc R U
C3AE C 0.5688(4) 0.6061(4) 0.9463(3) 0.052(2) Uani 1 1 d D U
H3A9 H 0.531858 0.621250 0.971604 0.063 Uiso 1 1 calc R U
H3AX H 0.562583 0.624206 0.916804 0.063 Uiso 1 1 calc R U
C4AE C 0.6215(5) 0.6203(4) 0.9551(3) 0.053(2) Uani 1 1 d . U
H4A9 H 0.630872 0.598725 0.982502 0.064 Uiso 1 1 calc R U
H4AX H 0.657266 0.609125 0.927974 0.064 Uiso 1 1 calc R U
C5AE C 0.6084(5) 0.6809(4) 0.9635(4) 0.059(2) Uani 1 1 d . U
H5A9 H 0.570770 0.692449 0.989035 0.071 Uiso 1 1 calc R U
H5AX H 0.601745 0.701937 0.935182 0.071 Uiso 1 1 calc R U
C6AE C 0.6578(6) 0.6967(5) 0.9760(5) 0.074(3) Uani 1 1 d . U
H6AA H 0.665602 0.675630 1.003651 0.111 Uiso 1 1 calc R U
H6AB H 0.644314 0.735913 0.982316 0.111 Uiso 1 1 calc R U
H6AC H 0.694527 0.688429 0.949923 0.111 Uiso 1 1 calc R U
C1AF C 0.5752(4) 0.3262(5) 0.8669(4) 0.058(2) Uani 1 1 d . U
H1AY H 0.555299 0.310336 0.850622 0.070 Uiso 1 1 calc R U
H1AZ H 0.580001 0.361087 0.850883 0.070 Uiso 1 1 calc R U
C2AF C 0.6372(5) 0.2859(5) 0.8663(4) 0.065(3) Uani 1 1 d . U
H2AY H 0.631664 0.252762 0.885265 0.078 Uiso 1 1 calc R U
H2AZ H 0.658071 0.303367 0.880409 0.078 Uiso 1 1 calc R U
C3AF C 0.6771(6) 0.2684(5) 0.8148(5) 0.081(3) Uani 1 1 d . U
H3AY H 0.656947 0.249753 0.801059 0.097 Uiso 1 1 calc R U
H3AZ H 0.681653 0.301559 0.795573 0.097 Uiso 1 1 calc R U
C4AF C 0.7402(6) 0.2292(6) 0.8144(6) 0.097(4) Uani 1 1 d . U
H4AY H 0.758464 0.246752 0.830914 0.116 Uiso 1 1 calc R U
H4AZ H 0.735454 0.194958 0.831620 0.116 Uiso 1 1 calc R U
C5AF C 0.7835(8) 0.2146(7) 0.7645(6) 0.127(6) Uani 1 1 d . U
H5AY H 0.764295 0.198874 0.747399 0.153 Uiso 1 1 calc R U
H5AZ H 0.790019 0.248605 0.747867 0.153 Uiso 1 1 calc R U
C6AF C 0.8440(9) 0.1738(9) 0.7643(8) 0.174(9) Uani 1 1 d . U
H6AD H 0.865273 0.190578 0.778161 0.261 Uiso 1 1 calc R U
H6AE H 0.867734 0.163791 0.732290 0.261 Uiso 1 1 calc R U
H6AF H 0.837835 0.140825 0.782449 0.261 Uiso 1 1 calc R U
C1AG C 0.2823(5) 0.1901(4) 0.9740(4) 0.057(2) Uani 1 1 d . U
H1AA H 0.310706 0.197223 0.944261 0.069 Uiso 1 1 calc R U
H1AB H 0.277856 0.216511 0.997003 0.069 Uiso 1 1 calc R U
C2AG C 0.3061(5) 0.1298(4) 0.9918(5) 0.070(3) Uani 1 1 d . U
H2AA H 0.277198 0.122913 1.021276 0.084 Uiso 1 1 calc R U
H2AB H 0.310004 0.103678 0.968661 0.084 Uiso 1 1 calc R U
C3AG C 0.3667(6) 0.1205(5) 0.9996(5) 0.084(3) Uani 1 1 d . U
H3AA H 0.362372 0.146955 1.022553 0.101 Uiso 1 1 calc R U
H3AB H 0.395092 0.127938 0.970024 0.101 Uiso 1 1 calc R U
C4AG C 0.3935(7) 0.0610(6) 1.0173(6) 0.098(4) Uani 1 1 d . U
H4AA H 0.429487 0.060057 1.025785 0.118 Uiso 1 1 calc R U
H4AB H 0.363996 0.053238 1.046042 0.118 Uiso 1 1 calc R U
C5AG C 0.4105(7) 0.0160(6) 0.9841(6) 0.097(4) Uani 1 1 d . U
H5AA H 0.374659 0.015794 0.976016 0.116 Uiso 1 1 calc R U
H5AB H 0.425070 -0.019609 0.999327 0.116 Uiso 1 1 calc R U
C6AG C 0.4588(9) 0.0225(7) 0.9397(6) 0.129(6) Uani 1 1 d . U
H6AG H 0.441590 0.052976 0.920707 0.193 Uiso 1 1 calc R U
H6AH H 0.474675 -0.011346 0.922090 0.193 Uiso 1 1 calc R U
H6AI H 0.491067 0.030097 0.947606 0.193 Uiso 1 1 calc R U
C1AH C 0.0051(5) 0.2846(4) 0.9576(4) 0.056(2) Uani 1 1 d . U
H1AC H -0.018312 0.309914 0.983617 0.067 Uiso 1 1 calc R U
H1AD H 0.010201 0.306329 0.928109 0.067 Uiso 1 1 calc R U
C2AH C -0.0272(5) 0.2420(5) 0.9567(4) 0.065(2) Uani 1 1 d . U
H2AC H -0.001893 0.216644 0.931048 0.078 Uiso 1 1 calc R U
H2AD H -0.030100 0.220144 0.986093 0.078 Uiso 1 1 calc R U
C3AH C -0.0900(5) 0.2646(5) 0.9508(4) 0.069(3) Uani 1 1 d . U
H3AC H -0.088781 0.289672 0.923284 0.083 Uiso 1 1 calc R U
H3AD H -0.117440 0.285878 0.978436 0.083 Uiso 1 1 calc R U
C4AH C -0.1141(6) 0.2170(6) 0.9445(5) 0.084(3) Uani 1 1 d . U
H4AC H -0.086966 0.197448 0.915926 0.101 Uiso 1 1 calc R U
H4AD H -0.111399 0.190767 0.970948 0.101 Uiso 1 1 calc R U
C5AH C -0.1758(7) 0.2322(6) 0.9414(5) 0.089(3) Uani 1 1 d . U
H5AC H -0.179306 0.259085 0.915420 0.106 Uiso 1 1 calc R U
H5AD H -0.203570 0.250394 0.970391 0.106 Uiso 1 1 calc R U
C6AH C -0.1950(8) 0.1838(7) 0.9338(6) 0.109(5) Uani 1 1 d . U
H6AJ H -0.172178 0.169253 0.902772 0.164 Uiso 1 1 calc R U
H6AK H -0.237746 0.196083 0.936369 0.164 Uiso 1 1 calc R U
H6AL H -0.187570 0.155126 0.957322 0.164 Uiso 1 1 calc R U
C1B C 0.0083(4) 0.4102(4) 0.8252(3) 0.0405(16) Uani 1 1 d . U
C2B C -0.0315(4) 0.4661(3) 0.8257(3) 0.0380(15) Uani 1 1 d . U
C3B C -0.0092(4) 0.5114(3) 0.8249(3) 0.0356(14) Uani 1 1 d . U
H3B H -0.034381 0.548053 0.826554 0.043 Uiso 1 1 calc R U
C4B C 0.0520(4) 0.4991(3) 0.8216(3) 0.0338(14) Uani 1 1 d . U
C5B C 0.0897(4) 0.4445(3) 0.8212(3) 0.0352(14) Uani 1 1 d . U
C6B C 0.0688(4) 0.4000(3) 0.8231(3) 0.0392(15) Uani 1 1 d . U
H6B H 0.094292 0.363679 0.823146 0.047 Uiso 1 1 calc R U
C7B C 0.1510(3) 0.4481(3) 0.8175(2) 0.0295(12) Uani 1 1 d . U
C8B C 0.0894(3) 0.5356(3) 0.8183(2) 0.0289(12) Uani 1 1 d . U
C9B C 0.0178(4) 0.7793(4) 0.8170(3) 0.0437(17) Uani 1 1 d . U
C10B C 0.0689(4) 0.7989(3) 0.8123(3) 0.0425(16) Uani 1 1 d . U
C11B C 0.1256(4) 0.7609(3) 0.8080(3) 0.0405(16) Uani 1 1 d . U
H11B H 0.159338 0.772680 0.805162 0.049 Uiso 1 1 calc R U
C12B C 0.1307(4) 0.7043(3) 0.8078(3) 0.0370(14) Uani 1 1 d . U
C13B C 0.0802(4) 0.6855(3) 0.8120(3) 0.0369(14) Uani 1 1 d . U
C14B C 0.0247(4) 0.7221(3) 0.8164(3) 0.0398(16) Uani 1 1 d . U
H14B H -0.008526 0.709603 0.818939 0.048 Uiso 1 1 calc R U
C15B C 0.1029(3) 0.6239(3) 0.8129(3) 0.0313(13) Uani 1 1 d . U
C16B C 0.1822(4) 0.6554(3) 0.8052(3) 0.0321(13) Uani 1 1 d . U
C17B C 0.3462(4) 0.6181(3) 0.7940(3) 0.0350(14) Uani 1 1 d . U
C18B C 0.3678(4) 0.6631(3) 0.7928(3) 0.0398(15) Uani 1 1 d . U
H18B H 0.342892 0.699494 0.791593 0.048 Uiso 1 1 calc R U
C19B C 0.4273(4) 0.6528(4) 0.7935(3) 0.0423(16) Uani 1 1 d . U
C20B C 0.4655(4) 0.5972(4) 0.7955(3) 0.0397(16) Uani 1 1 d . U
C21B C 0.4441(4) 0.5520(4) 0.7958(3) 0.0390(15) Uani 1 1 d . U
H21B H 0.469139 0.515448 0.796240 0.047 Uiso 1 1 calc R U
C22B C 0.3840(3) 0.5630(3) 0.7954(3) 0.0324(13) Uani 1 1 d . U
C23B C 0.3465(3) 0.5271(3) 0.7988(3) 0.0319(13) Uani 1 1 d . U
C24B C 0.2862(4) 0.6141(3) 0.7983(3) 0.0318(13) Uani 1 1 d . U
C25B C 0.4117(4) 0.2848(4) 0.8175(3) 0.0439(17) Uani 1 1 d . U
C26B C 0.3607(4) 0.2651(3) 0.8228(3) 0.0418(16) Uani 1 1 d . U
C27B C 0.3060(4) 0.3027(3) 0.8194(3) 0.0397(16) Uani 1 1 d . U
H27B H 0.272539 0.291026 0.821157 0.048 Uiso 1 1 calc R U
C28B C 0.4086(4) 0.3400(3) 0.8100(3) 0.0390(16) Uani 1 1 d . U
H28B H 0.442437 0.352035 0.806657 0.047 Uiso 1 1 calc R U
C29B C 0.3536(4) 0.3778(3) 0.8076(3) 0.0348(14) Uani 1 1 d . U
C30B C 0.3039(4) 0.3589(3) 0.8132(3) 0.0368(14) Uani 1 1 d . U
C31B C 0.3329(3) 0.4390(3) 0.8040(3) 0.0296(13) Uani 1 1 d . U
C32B C 0.2528(4) 0.4078(3) 0.8121(3) 0.0323(13) Uani 1 1 d . U
C1BA C 0.0389(5) 0.2929(4) 0.8174(4) 0.064(2) Uani 1 1 d D U
H1B1 H 0.070907 0.297381 0.789092 0.077 Uiso 1 1 calc R U
H1B2 H 0.055083 0.286830 0.844174 0.077 Uiso 1 1 calc R U
C2BA C 0.0203(6) 0.2426(5) 0.8123(4) 0.083(3) Uani 1 1 d D U
H2B1 H 0.053144 0.208984 0.813951 0.099 Uiso 1 1 calc R U
H2B2 H -0.015159 0.241009 0.838680 0.099 Uiso 1 1 calc R U
C3BA C 0.0057(7) 0.2437(5) 0.7669(5) 0.106(3) Uani 1 1 d D U
H3B1 H 0.038912 0.250090 0.740432 0.127 Uiso 1 1 calc R U
H3B2 H -0.030935 0.273960 0.766974 0.127 Uiso 1 1 calc R U
C4BA C -0.0038(7) 0.1872(5) 0.7613(7) 0.137(5) Uani 1 1 d D U
H4B1 H -0.028870 0.176464 0.791336 0.165 Uiso 1 1 calc R U
H4B2 H -0.025844 0.191951 0.738113 0.165 Uiso 1 1 calc R U
C5BA C 0.0550(7) 0.1407(5) 0.7459(6) 0.102(4) Uani 1 1 d D U
H5B1 H 0.072471 0.128904 0.772007 0.123 Uiso 1 1 calc R U
H5B2 H 0.084018 0.153687 0.719870 0.123 Uiso 1 1 calc R U
C6BA C 0.0415(8) 0.0910(6) 0.7300(6) 0.120(6) Uani 1 1 d D U
H6B1 H 0.073799 0.057415 0.730924 0.180 Uiso 1 1 calc R U
H6B2 H 0.038534 0.098100 0.698179 0.180 Uiso 1 1 calc R U
H6B3 H 0.003645 0.086772 0.750870 0.180 Uiso 1 1 calc R U
C1BB C -0.1410(4) 0.5490(4) 0.8256(3) 0.0437(17) Uani 1 1 d . U
H1B3 H -0.142220 0.565501 0.853850 0.052 Uiso 1 1 calc R U
H1B4 H -0.117024 0.565259 0.798144 0.052 Uiso 1 1 calc R U
C2BB C -0.2052(4) 0.5605(4) 0.8224(3) 0.048(2) Uani 1 1 d . U
H2B3 H -0.227551 0.541141 0.848377 0.058 Uiso 1 1 calc R U
H2B4 H -0.203204 0.545875 0.792949 0.058 Uiso 1 1 calc R U
C3BB C -0.2394(4) 0.6228(4) 0.8242(3) 0.0467(19) Uani 1 1 d . U
H3B3 H -0.243362 0.636696 0.854537 0.056 Uiso 1 1 calc R U
H3B4 H -0.215282 0.642295 0.799606 0.056 Uiso 1 1 calc R U
C4BB C -0.3016(4) 0.6365(4) 0.8180(3) 0.048(2) Uani 1 1 d . U
H4B3 H -0.326051 0.617646 0.842875 0.058 Uiso 1 1 calc R U
H4B4 H -0.297812 0.622328 0.787827 0.058 Uiso 1 1 calc R U
C5BB C -0.3345(5) 0.6995(5) 0.8193(4) 0.062(2) Uani 1 1 d . U
H5B3 H -0.337126 0.714068 0.848898 0.074 Uiso 1 1 calc R U
H5B4 H -0.311030 0.718306 0.793553 0.074 Uiso 1 1 calc R U
C6BB C -0.3988(5) 0.7123(5) 0.8147(5) 0.076(3) Uani 1 1 d . U
H6B4 H -0.396640 0.696261 0.786187 0.114 Uiso 1 1 calc R U
H6B5 H -0.416861 0.752016 0.813440 0.114 Uiso 1 1 calc R U
H6B6 H -0.423337 0.696490 0.841595 0.114 Uiso 1 1 calc R U
C1BC C -0.0793(5) 0.8459(4) 0.8838(4) 0.061(2) Uani 1 1 d . U
H1B5 H -0.093105 0.816177 0.903251 0.074 Uiso 1 1 calc R U
H1B6 H -0.045363 0.849826 0.892500 0.074 Uiso 1 1 calc R U
C2BC C -0.1313(5) 0.9008(4) 0.8924(4) 0.066(3) Uani 1 1 d . U
H2B5 H -0.117138 0.930353 0.872840 0.080 Uiso 1 1 calc R U
H2B6 H -0.164765 0.896801 0.883062 0.080 Uiso 1 1 calc R U
C3BC C -0.1539(6) 0.9170(5) 0.9443(5) 0.079(3) Uani 1 1 d . U
H3B5 H -0.120094 0.919342 0.954149 0.095 Uiso 1 1 calc R U
H3B6 H -0.170048 0.888445 0.963790 0.095 Uiso 1 1 calc R U
C4BC C -0.2037(7) 0.9735(6) 0.9518(5) 0.104(4) Uani 1 1 d . U
H4B5 H -0.239480 0.970179 0.945385 0.125 Uiso 1 1 calc R U
H4B6 H -0.189176 1.001372 0.929929 0.125 Uiso 1 1 calc R U
C5BC C -0.2211(9) 0.9924(7) 1.0044(6) 0.134(6) Uani 1 1 d . U
H5B5 H -0.238393 0.965692 1.025923 0.160 Uiso 1 1 calc R U
H5B6 H -0.184556 0.992423 1.011389 0.160 Uiso 1 1 calc R U
C6BC C -0.2643(11) 1.0471(8) 1.0122(8) 0.183(9) Uani 1 1 d . U
H6B7 H -0.243524 1.074861 0.999325 0.274 Uiso 1 1 calc R U
H6B8 H -0.283257 1.052475 1.045631 0.274 Uiso 1 1 calc R U
H6B9 H -0.294812 1.050615 0.996853 0.274 Uiso 1 1 calc R U
C1BD C 0.1338(5) 0.8769(4) 0.7999(3) 0.0502(19) Uani 1 1 d . U
H1B7 H 0.147627 0.864301 0.827758 0.060 Uiso 1 1 calc R U
H1B8 H 0.161447 0.853077 0.773848 0.060 Uiso 1 1 calc R U
C2BD C 0.1345(6) 0.9369(4) 0.7876(4) 0.065(2) Uani 1 1 d . U
H2B7 H 0.118294 0.950199 0.760933 0.078 Uiso 1 1 calc R U
H2B8 H 0.108562 0.960355 0.814379 0.078 Uiso 1 1 calc R U
C3BD C 0.1982(6) 0.9414(5) 0.7751(5) 0.075(3) Uani 1 1 d . U
H3B7 H 0.225210 0.912582 0.752707 0.091 Uiso 1 1 calc R U
H3B8 H 0.211254 0.934130 0.803567 0.091 Uiso 1 1 calc R U
C4BD C 0.2052(7) 0.9986(5) 0.7536(5) 0.085(3) Uani 1 1 d . U
H4B7 H 0.194141 1.005161 0.724275 0.102 Uiso 1 1 calc R U
H4B8 H 0.177027 1.027675 0.775330 0.102 Uiso 1 1 calc R U
C5BD C 0.2660(8) 1.0025(6) 0.7440(6) 0.099(4) Uani 1 1 d . U
H5B7 H 0.293458 0.976637 0.719207 0.118 Uiso 1 1 calc R U
H5B8 H 0.279086 0.991228 0.772307 0.118 Uiso 1 1 calc R U
C6BD C 0.2708(9) 1.0616(6) 0.7285(6) 0.116(5) Uani 1 1 d . U
H6BX H 0.258193 1.072855 0.700378 0.174 Uiso 1 1 calc R U
H6BY H 0.312240 1.061690 0.722119 0.174 Uiso 1 1 calc R U
H6BZ H 0.244922 1.087117 0.753407 0.174 Uiso 1 1 calc R U
C1BE C 0.4010(6) 0.7701(5) 0.7856(5) 0.078(3) Uani 1 1 d . U
H1B9 H 0.396234 0.773039 0.754110 0.094 Uiso 1 1 calc R U
H1BX H 0.362186 0.770949 0.808875 0.094 Uiso 1 1 calc R U
C2BE C 0.4243(8) 0.8185(5) 0.7937(7) 0.105(4) Uani 1 1 d . U
H2B9 H 0.424377 0.817244 0.826503 0.126 Uiso 1 1 calc R U
H2BX H 0.465874 0.813306 0.773664 0.126 Uiso 1 1 calc R U
C3BE C 0.3848(9) 0.8743(6) 0.7827(7) 0.114(4) Uani 1 1 d . U
H3B9 H 0.342813 0.878551 0.801429 0.137 Uiso 1 1 calc R U
H3BX H 0.386570 0.876302 0.749443 0.137 Uiso 1 1 calc R U
C4BE C 0.4053(10) 0.9226(6) 0.7934(7) 0.132(5) Uani 1 1 d . U
H4B9 H 0.392735 0.955792 0.774484 0.158 Uiso 1 1 calc R U
H4BX H 0.449308 0.911842 0.786642 0.158 Uiso 1 1 calc R U
C5BE C 0.3721(11) 0.9340(8) 0.8491(8) 0.143(5) Uani 1 1 d . U
H5B9 H 0.328295 0.943525 0.855527 0.172 Uiso 1 1 calc R U
H5BX H 0.385229 0.900626 0.867579 0.172 Uiso 1 1 calc R U
C6BE C 0.3875(11) 0.9788(9) 0.8622(8) 0.168(7) Uani 1 1 d . U
H6BA H 0.429671 0.975451 0.846316 0.253 Uiso 1 1 calc R U
H6BB H 0.380659 0.977407 0.895880 0.253 Uiso 1 1 calc R U
H6BC H 0.362566 1.013720 0.853181 0.253 Uiso 1 1 calc R U
C1BF C 0.5738(4) 0.5156(4) 0.8023(3) 0.0452(18) Uani 1 1 d . U
H1BY H 0.548953 0.499309 0.829106 0.054 Uiso 1 1 calc R U
H1BZ H 0.577075 0.498420 0.773625 0.054 Uiso 1 1 calc R U
C2BF C 0.6364(4) 0.5050(4) 0.8078(3) 0.0444(18) Uani 1 1 d . U
H2BY H 0.660410 0.522355 0.781206 0.053 Uiso 1 1 calc R U
H2BZ H 0.632518 0.522349 0.836515 0.053 Uiso 1 1 calc R U
C3BF C 0.6695(4) 0.4438(4) 0.8102(3) 0.049(2) Uani 1 1 d . U
H3BY H 0.673553 0.426931 0.781162 0.059 Uiso 1 1 calc R U
H3BZ H 0.644599 0.426627 0.836234 0.059 Uiso 1 1 calc R U
C4BF C 0.7330(4) 0.4301(4) 0.8168(4) 0.052(2) Uani 1 1 d . U
H4BY H 0.758763 0.445841 0.790136 0.063 Uiso 1 1 calc R U
H4BZ H 0.729527 0.447651 0.845297 0.063 Uiso 1 1 calc R U
C5BF C 0.7634(5) 0.3679(5) 0.8205(4) 0.064(2) Uani 1 1 d . U
H5BY H 0.764380 0.349892 0.793046 0.077 Uiso 1 1 calc R U
H5BZ H 0.739142 0.352538 0.848479 0.077 Uiso 1 1 calc R U
C6BF C 0.8283(5) 0.3543(5) 0.8237(5) 0.072(3) Uani 1 1 d . U
H6BD H 0.852831 0.368614 0.795799 0.108 Uiso 1 1 calc R U
H6BE H 0.845383 0.314509 0.826024 0.108 Uiso 1 1 calc R U
H6BF H 0.827587 0.371286 0.851238 0.108 Uiso 1 1 calc R U
C1BG C 0.4636(5) 0.2228(5) 0.8867(4) 0.063(2) Uani 1 1 d . U
H1BA H 0.472279 0.250772 0.901008 0.076 Uiso 1 1 calc R U
H1BB H 0.420717 0.225602 0.900209 0.076 Uiso 1 1 calc R U
C2BG C 0.5023(6) 0.1647(6) 0.8968(5) 0.085(3) Uani 1 1 d . U
H2BA H 0.490273 0.157871 0.930799 0.102 Uiso 1 1 calc R U
H2BB H 0.492173 0.137739 0.882463 0.102 Uiso 1 1 calc R U
C3BG C 0.5677(7) 0.1534(7) 0.8808(6) 0.106(4) Uani 1 1 d . U
H3BA H 0.578265 0.179994 0.895213 0.127 Uiso 1 1 calc R U
H3BB H 0.580156 0.159921 0.846750 0.127 Uiso 1 1 calc R U
C4BG C 0.6038(9) 0.0948(8) 0.8918(7) 0.138(5) Uani 1 1 d . U
H4BA H 0.586730 0.068623 0.883461 0.166 Uiso 1 1 calc R U
H4BB H 0.597262 0.091309 0.925813 0.166 Uiso 1 1 calc R U
C5BG C 0.6769(10) 0.0753(10) 0.8661(9) 0.171(7) Uani 1 1 d . U
H5BA H 0.694193 0.034943 0.866343 0.205 Uiso 1 1 calc R U
H5BB H 0.687664 0.090154 0.833977 0.205 Uiso 1 1 calc R U
C6BG C 0.6945(12) 0.1029(11) 0.8997(10) 0.203(8) Uani 1 1 d . U
H6BG H 0.717736 0.127239 0.882068 0.304 Uiso 1 1 calc R U
H6BH H 0.718650 0.074726 0.916249 0.304 Uiso 1 1 calc R U
H6BI H 0.658354 0.124196 0.922176 0.304 Uiso 1 1 calc R U
C1BH C 0.2913(5) 0.1897(4) 0.8358(4) 0.061(2) Uani 1 1 d . U
H1BC H 0.260907 0.214276 0.860407 0.073 Uiso 1 1 calc R U
H1BD H 0.282919 0.202403 0.805876 0.073 Uiso 1 1 calc R U
C2BH C 0.2881(6) 0.1313(5) 0.8468(4) 0.069(2) Uani 1 1 d . U
H2BC H 0.299697 0.117601 0.875421 0.083 Uiso 1 1 calc R U
H2BD H 0.316404 0.107272 0.821002 0.083 Uiso 1 1 calc R U
C3BH C 0.2219(6) 0.1291(5) 0.8537(5) 0.079(3) Uani 1 1 d . U
H3BC H 0.193430 0.154398 0.878547 0.095 Uiso 1 1 calc R U
H3BD H 0.211021 0.141270 0.824624 0.095 Uiso 1 1 calc R U
C4BH C 0.2173(7) 0.0707(6) 0.8669(6) 0.099(4) Uani 1 1 d . U
H4BC H 0.230377 0.057787 0.895094 0.119 Uiso 1 1 calc R U
H4BD H 0.244387 0.045750 0.841390 0.119 Uiso 1 1 calc R U
C5BH C 0.1502(8) 0.0682(8) 0.8767(6) 0.116(4) Uani 1 1 d . U
H5BC H 0.136994 0.083455 0.848939 0.140 Uiso 1 1 calc R U
H5BD H 0.150887 0.029278 0.880161 0.140 Uiso 1 1 calc R U
C6BH C 0.1060(8) 0.0969(8) 0.9169(7) 0.131(6) Uani 1 1 d . U
H6BJ H 0.116843 0.080756 0.945044 0.197 Uiso 1 1 calc R U
H6BK H 0.066774 0.093556 0.918881 0.197 Uiso 1 1 calc R U
H6BL H 0.104394 0.135626 0.914074 0.197 Uiso 1 1 calc R U
C1C C 0.2772(4) 0.2626(3) 0.7038(3) 0.0406(16) Uani 1 1 d . U
C2C C 0.2154(4) 0.2797(3) 0.7062(3) 0.0426(16) Uani 1 1 d . U
C3C C 0.1812(4) 0.3366(3) 0.7085(3) 0.0376(15) Uani 1 1 d . U
H3C H 0.139549 0.347328 0.712055 0.045 Uiso 1 1 calc R U
C4C C 0.2112(4) 0.3758(3) 0.7053(3) 0.0322(14) Uani 1 1 d . U
C5C C 0.2727(4) 0.3585(3) 0.7030(3) 0.0332(14) Uani 1 1 d . U
C6C C 0.3072(4) 0.3025(3) 0.7017(3) 0.0379(15) Uani 1 1 d . U
H6C H 0.348456 0.292058 0.699485 0.046 Uiso 1 1 calc R U
C7C C 0.2919(3) 0.4080(3) 0.6998(3) 0.0303(13) Uani 1 1 d . U
C8C C 0.1928(3) 0.4376(3) 0.7051(2) 0.0292(12) Uani 1 1 d . U
C9C C -0.0404(4) 0.5945(4) 0.7028(3) 0.0416(16) Uani 1 1 d . U
C10C C -0.0394(4) 0.6509(4) 0.7041(3) 0.0431(17) Uani 1 1 d . U
C11C C 0.0128(4) 0.6607(4) 0.7054(3) 0.0407(16) Uani 1 1 d . U
H11C H 0.014048 0.697156 0.706012 0.049 Uiso 1 1 calc R U
C12C C 0.0094(4) 0.5494(4) 0.7053(3) 0.0385(15) Uani 1 1 d . U
H12C H 0.007892 0.512907 0.705997 0.046 Uiso 1 1 calc R U
C13C C 0.0620(4) 0.5607(3) 0.7067(3) 0.0329(13) Uani 1 1 d . U
C14C C 0.0634(4) 0.6163(3) 0.7059(3) 0.0342(14) Uani 1 1 d . U
C15C C 0.1267(3) 0.6142(3) 0.7028(3) 0.0313(13) Uani 1 1 d . U
C16C C 0.1221(3) 0.5257(3) 0.7061(3) 0.0312(13) Uani 1 1 d . U
C17C C 0.2857(4) 0.7821(4) 0.6726(3) 0.0454(17) Uani 1 1 d . U
C18C C 0.2223(4) 0.8000(4) 0.6762(3) 0.0436(17) Uani 1 1 d . U
C19C C 0.1900(4) 0.7612(3) 0.6851(3) 0.0397(15) Uani 1 1 d . U
H19C H 0.148287 0.772347 0.688871 0.048 Uiso 1 1 calc R U
C20C C 0.3159(4) 0.7256(3) 0.6768(3) 0.0407(16) Uani 1 1 d . U
H20C H 0.357258 0.714153 0.674482 0.049 Uiso 1 1 calc R U
C21C C 0.2840(4) 0.6867(3) 0.6847(3) 0.0369(14) Uani 1 1 d . U
C22C C 0.2216(4) 0.7054(3) 0.6883(3) 0.0340(14) Uani 1 1 d . U
C23C C 0.2018(4) 0.6553(3) 0.6942(3) 0.0315(13) Uani 1 1 d . U
C24C C 0.3017(4) 0.6258(3) 0.6869(3) 0.0312(13) Uani 1 1 d . U
C25C C 0.5342(4) 0.4132(4) 0.6835(3) 0.0424(17) Uani 1 1 d . U
C26C C 0.5380(4) 0.4687(4) 0.6778(3) 0.0384(15) Uani 1 1 d . U
C27C C 0.4878(4) 0.5130(3) 0.6775(3) 0.0353(14) Uani 1 1 d . U
H27C H 0.490345 0.549451 0.673916 0.042 Uiso 1 1 calc R U
C28C C 0.4326(4) 0.5024(3) 0.6827(3) 0.0349(14) Uani 1 1 d . U
C29C C 0.4306(4) 0.4475(3) 0.6868(3) 0.0348(14) Uani 1 1 d . U
C30C C 0.4800(4) 0.4023(3) 0.6877(3) 0.0377(15) Uani 1 1 d . U
H30C H 0.477203 0.365998 0.691075 0.045 Uiso 1 1 calc R U
C31C C 0.3725(4) 0.5377(3) 0.6851(3) 0.0319(13) Uani 1 1 d . U
C32C C 0.3674(3) 0.4494(3) 0.6917(3) 0.0324(13) Uani 1 1 d . U
C1CA C 0.3914(4) 0.1879(3) 0.7021(3) 0.0458(18) Uani 1 1 d . U
H1C1 H 0.411498 0.204835 0.673097 0.055 Uiso 1 1 calc R U
H1C2 H 0.388871 0.208314 0.728774 0.055 Uiso 1 1 calc R U
C2CA C 0.4271(5) 0.1266(4) 0.7060(4) 0.063(2) Uani 1 1 d . U
H2C1 H 0.408326 0.110961 0.736294 0.075 Uiso 1 1 calc R U
H2C2 H 0.425720 0.105916 0.681105 0.075 Uiso 1 1 calc R U
C3CA C 0.4930(5) 0.1201(5) 0.7020(5) 0.071(3) Uani 1 1 d . U
H3C1 H 0.510973 0.137111 0.672183 0.085 Uiso 1 1 calc R U
H3C2 H 0.493957 0.140448 0.727387 0.085 Uiso 1 1 calc R U
C4CA C 0.5315(6) 0.0601(5) 0.7043(5) 0.085(3) Uani 1 1 d . U
H4C1 H 0.573904 0.059201 0.696144 0.102 Uiso 1 1 calc R U
H4C2 H 0.527598 0.039016 0.680783 0.102 Uiso 1 1 calc R U
C5CA C 0.5142(7) 0.0310(6) 0.7533(5) 0.094(4) Uani 1 1 d . U
H5C1 H 0.471827 0.031778 0.761405 0.113 Uiso 1 1 calc R U
H5C2 H 0.538688 -0.007884 0.750998 0.113 Uiso 1 1 calc R U
C6CA C 0.5228(8) 0.0568(7) 0.7930(6) 0.112(5) Uani 1 1 d . U
H6C1 H 0.561712 0.063895 0.782668 0.168 Uiso 1 1 calc R U
H6C2 H 0.521071 0.031609 0.819975 0.168 Uiso 1 1 calc R U
H6C3 H 0.491056 0.091366 0.801601 0.168 Uiso 1 1 calc R U
C1CB C 0.1602(5) 0.2422(4) 0.6532(4) 0.062(2) Uani 1 1 d . U
H1C3 H 0.129863 0.224081 0.654038 0.074 Uiso 1 1 calc R U
H1C4 H 0.141952 0.282182 0.650043 0.074 Uiso 1 1 calc R U
C2CB C 0.2128(6) 0.2236(5) 0.6104(4) 0.071(3) Uani 1 1 d . U
H2C3 H 0.242185 0.243177 0.608822 0.085 Uiso 1 1 calc R U
H2C4 H 0.198630 0.234982 0.582640 0.085 Uiso 1 1 calc R U
C3CB C 0.2461(6) 0.1604(5) 0.6077(5) 0.074(3) Uani 1 1 d . U
H3C3 H 0.279126 0.153291 0.578355 0.089 Uiso 1 1 calc R U
H3C4 H 0.263942 0.149465 0.633687 0.089 Uiso 1 1 calc R U
C4CB C 0.2053(6) 0.1236(5) 0.6100(5) 0.074(3) Uani 1 1 d . U
H4C3 H 0.175305 0.126853 0.640985 0.089 Uiso 1 1 calc R U
H4C4 H 0.183567 0.137174 0.586497 0.089 Uiso 1 1 calc R U
C5CB C 0.2405(7) 0.0627(5) 0.6013(5) 0.088(3) Uani 1 1 d . U
H5C3 H 0.269848 0.059363 0.570020 0.106 Uiso 1 1 calc R U
H5C4 H 0.263050 0.049381 0.624338 0.106 Uiso 1 1 calc R U
C6CB C 0.2009(7) 0.0268(6) 0.6047(6) 0.105(5) Uani 1 1 d . U
H6C4 H 0.171486 0.030193 0.635468 0.157 Uiso 1 1 calc R U
H6C5 H 0.225459 -0.011430 0.599854 0.157 Uiso 1 1 calc R U
H6C6 H 0.180115 0.038500 0.580801 0.157 Uiso 1 1 calc R U
C1CC C -0.0959(4) 0.5141(4) 0.6956(3) 0.0479(18) Uani 1 1 d . U
H1C5 H -0.060458 0.498232 0.669403 0.057 Uiso 1 1 calc R U
H1C6 H -0.088132 0.496592 0.724831 0.057 Uiso 1 1 calc R U
C2CC C -0.1512(4) 0.5025(4) 0.6901(3) 0.0476(19) Uani 1 1 d . U
H2C5 H -0.159698 0.521554 0.661549 0.057 Uiso 1 1 calc R U
H2C6 H -0.186218 0.517810 0.716838 0.057 Uiso 1 1 calc R U
C3CC C -0.1430(4) 0.4407(5) 0.6871(4) 0.055(2) Uani 1 1 d . U
H3C5 H -0.135599 0.422004 0.716083 0.066 Uiso 1 1 calc R U
H3C6 H -0.107149 0.425321 0.661018 0.066 Uiso 1 1 calc R U
C4CC C -0.1977(4) 0.4279(4) 0.6800(4) 0.054(2) Uani 1 1 d . U
H4C5 H -0.233354 0.442336 0.706520 0.065 Uiso 1 1 calc R U
H4C6 H -0.205715 0.447189 0.651437 0.065 Uiso 1 1 calc R U
C5CC C -0.1878(5) 0.3653(5) 0.6759(4) 0.064(3) Uani 1 1 d . U
H5C5 H -0.155022 0.351618 0.647392 0.077 Uiso 1 1 calc R U
H5C6 H -0.175433 0.345347 0.702841 0.077 Uiso 1 1 calc R U
C6CC C -0.2446(5) 0.3526(5) 0.6743(4) 0.073(3) Uani 1 1 d . U
H6C7 H -0.265682 0.341821 0.705426 0.109 Uiso 1 1 calc R U
H6C8 H -0.233074 0.322707 0.652866 0.109 Uiso 1 1 calc R U
H6C9 H -0.270790 0.385389 0.663491 0.109 Uiso 1 1 calc R U
C1CD C -0.0883(6) 0.7674(5) 0.7084(6) 0.086(3) Uani 1 1 d . U
H1C7 H -0.080299 0.767764 0.738340 0.103 Uiso 1 1 calc R U
H1C8 H -0.053906 0.772370 0.682456 0.103 Uiso 1 1 calc R U
C2CD C -0.1508(8) 0.8133(6) 0.7062(8) 0.139(5) Uani 1 1 d D U
H2C7 H -0.160589 0.807356 0.678291 0.166 Uiso 1 1 calc R U
H2C8 H -0.183429 0.808428 0.733859 0.166 Uiso 1 1 calc R U
C3CD C -0.1476(9) 0.8674(7) 0.7047(9) 0.161(5) Uani 1 1 d D U
H3C7 H -0.119013 0.874322 0.675067 0.194 Uiso 1 1 calc R U
H3C8 H -0.133489 0.872553 0.730580 0.194 Uiso 1 1 calc R U
C4CD C -0.2154(10) 0.9110(9) 0.7092(9) 0.174(6) Uani 1 1 d D U
H4C7 H -0.242601 0.903434 0.739463 0.209 Uiso 1 1 calc R U
H4C8 H -0.212932 0.948477 0.710417 0.209 Uiso 1 1 calc R U
C5CD C -0.2426(10) 0.9111(9) 0.6741(9) 0.174(6) Uani 1 1 d D U
H5C7 H -0.256324 0.878139 0.677283 0.209 Uiso 1 1 calc R U
H5C8 H -0.214145 0.911789 0.642760 0.209 Uiso 1 1 calc R U
C6CD C -0.2978(10) 0.9652(8) 0.6819(9) 0.173(9) Uani 1 1 d . U
H6CX H -0.284856 0.996221 0.685907 0.260 Uiso 1 1 calc R U
H6CY H -0.329392 0.960350 0.709842 0.260 Uiso 1 1 calc R U
H6CZ H -0.313047 0.972255 0.654951 0.260 Uiso 1 1 calc R U
C1CE C 0.1089(5) 0.8767(4) 0.6773(4) 0.065(2) Uani 1 1 d D U
H1C9 H 0.106223 0.853512 0.654690 0.078 Uiso 1 1 calc R U
H1CX H 0.090838 0.863935 0.709076 0.078 Uiso 1 1 calc R U
C2CE C 0.0759(5) 0.9368(6) 0.6699(6) 0.106(4) Uani 1 1 d D U
H2C9 H 0.077559 0.959145 0.693592 0.128 Uiso 1 1 calc R U
H2CX H 0.096440 0.949709 0.638940 0.128 Uiso 1 1 calc R U
C3CE C 0.0126(5) 0.9453(7) 0.6729(6) 0.134(5) Uani 1 1 d D U
H3C9 H 0.000580 0.976302 0.651887 0.161 Uiso 1 1 calc R U
H3CX H 0.009570 0.912158 0.661358 0.161 Uiso 1 1 calc R U
C4CE C -0.0284(6) 0.9560(9) 0.7180(6) 0.154(6) Uani 1 1 d D U
H4C9 H -0.011983 0.974223 0.735611 0.185 Uiso 1 1 calc R U
H4CX H -0.030317 0.920454 0.733934 0.185 Uiso 1 1 calc R U
C5CE C -0.0905(8) 0.9903(9) 0.7209(7) 0.177(7) Uani 1 1 d D U
H5C9 H -0.104596 0.978300 0.697846 0.212 Uiso 1 1 calc R U
H5CX H -0.091448 1.029180 0.714024 0.212 Uiso 1 1 calc R U
C6CE C -0.1304(8) 0.9846(9) 0.7692(7) 0.165(8) Uani 1 1 d D U
H6CA H -0.141781 0.950854 0.771655 0.248 Uiso 1 1 calc R U
H6CB H -0.166387 1.016128 0.775389 0.248 Uiso 1 1 calc R U
H6CC H -0.109078 0.983002 0.791890 0.248 Uiso 1 1 calc R U
C1CF C 0.3429(6) 0.8402(5) 0.5972(4) 0.081(3) Uani 1 1 d . U
H1CY H 0.372994 0.806955 0.581701 0.097 Uiso 1 1 calc R U
H1CZ H 0.305942 0.846167 0.588459 0.097 Uiso 1 1 calc R U
C2CF C 0.3671(8) 0.8909(6) 0.5821(5) 0.104(4) Uani 1 1 d . U
H2CY H 0.334813 0.924384 0.594897 0.125 Uiso 1 1 calc R U
H2CZ H 0.400133 0.886856 0.595370 0.125 Uiso 1 1 calc R U
C3CF C 0.3897(9) 0.8976(8) 0.5289(6) 0.119(4) Uani 1 1 d . U
H3CY H 0.407631 0.928192 0.521783 0.143 Uiso 1 1 calc R U
H3CZ H 0.421911 0.863855 0.516658 0.143 Uiso 1 1 calc R U
C4CF C 0.3476(8) 0.9074(8) 0.5055(6) 0.117(4) Uani 1 1 d . U
H4CY H 0.310856 0.935736 0.521438 0.141 Uiso 1 1 calc R U
H4CZ H 0.337224 0.873488 0.504508 0.141 Uiso 1 1 calc R U
C5CF C 0.3773(9) 0.9294(9) 0.4504(7) 0.138(6) Uani 1 1 d . U
H5CY H 0.383965 0.965304 0.451035 0.165 Uiso 1 1 calc R U
H5CZ H 0.416041 0.902772 0.435304 0.165 Uiso 1 1 calc R U
C6CF C 0.3349(10) 0.9343(10) 0.4253(7) 0.154(7) Uani 1 1 d . U
H6CD H 0.326383 0.899218 0.427002 0.230 Uiso 1 1 calc R U
H6CE H 0.351692 0.944082 0.392716 0.230 Uiso 1 1 calc R U
H6CF H 0.297868 0.962791 0.439134 0.230 Uiso 1 1 calc R U
C1CG C 0.5975(4) 0.5507(4) 0.6699(3) 0.0422(17) Uani 1 1 d . U
H1CA H 0.586894 0.566682 0.641264 0.051 Uiso 1 1 calc R U
H1CB H 0.563979 0.567575 0.697002 0.051 Uiso 1 1 calc R U
C2CG C 0.6555(4) 0.5628(4) 0.6704(3) 0.0446(18) Uani 1 1 d . U
H2CA H 0.665848 0.546433 0.699062 0.054 Uiso 1 1 calc R U
H2CB H 0.688885 0.545175 0.643489 0.054 Uiso 1 1 calc R U
C3CG C 0.6484(4) 0.6243(4) 0.6684(3) 0.050(2) Uani 1 1 d . U
H3CA H 0.612683 0.642186 0.693689 0.060 Uiso 1 1 calc R U
H3CB H 0.641457 0.639810 0.638520 0.060 Uiso 1 1 calc R U
C4CG C 0.7034(4) 0.6380(4) 0.6732(4) 0.053(2) Uani 1 1 d . U
H4CA H 0.709960 0.622966 0.703345 0.064 Uiso 1 1 calc R U
H4CB H 0.739231 0.619622 0.648245 0.064 Uiso 1 1 calc R U
C5CG C 0.6965(5) 0.6995(5) 0.6705(4) 0.061(2) Uani 1 1 d . U
H5CA H 0.660023 0.717940 0.694896 0.073 Uiso 1 1 calc R U
H5CB H 0.690929 0.714274 0.640015 0.073 Uiso 1 1 calc R U
C6CG C 0.7510(6) 0.7143(5) 0.6765(5) 0.077(3) Uani 1 1 d . U
H6CG H 0.760093 0.696199 0.704773 0.115 Uiso 1 1 calc R U
H6CH H 0.741009 0.754042 0.678974 0.115 Uiso 1 1 calc R U
H6CI H 0.785975 0.701762 0.649544 0.115 Uiso 1 1 calc R U
C1CH C 0.5744(5) 0.2955(4) 0.6945(4) 0.059(2) Uani 1 1 d . U
H1CC H 0.541027 0.298663 0.723579 0.071 Uiso 1 1 calc R U
H1CD H 0.559952 0.292004 0.668355 0.071 Uiso 1 1 calc R U
C2CH C 0.6265(6) 0.2452(5) 0.6976(5) 0.082(3) Uani 1 1 d D U
H2CC H 0.638283 0.247965 0.725394 0.099 Uiso 1 1 calc R U
H2CD H 0.661094 0.245049 0.669952 0.099 Uiso 1 1 calc R U
C3CH C 0.6118(6) 0.1900(5) 0.7006(6) 0.097(4) Uani 1 1 d D U
H3CC H 0.614990 0.180086 0.669073 0.117 Uiso 1 1 calc R U
H3CD H 0.570237 0.194414 0.720241 0.117 Uiso 1 1 calc R U
C4CH C 0.6558(7) 0.1422(7) 0.7216(7) 0.144(5) Uani 1 1 d D U
H4CC H 0.654762 0.153754 0.751920 0.173 Uiso 1 1 calc R U
H4CD H 0.640976 0.109634 0.727473 0.173 Uiso 1 1 calc R U
C5CH C 0.7188(8) 0.1260(8) 0.6917(8) 0.146(5) Uani 1 1 d D U
H5CC H 0.737143 0.156249 0.686172 0.175 Uiso 1 1 calc R U
H5CD H 0.723303 0.111015 0.661692 0.175 Uiso 1 1 calc R U
C6CH C 0.7451(12) 0.0768(9) 0.7288(10) 0.231(11) Uani 1 1 d D U
H6CJ H 0.723712 0.088143 0.760871 0.347 Uiso 1 1 calc R U
H6CK H 0.787880 0.071436 0.722906 0.347 Uiso 1 1 calc R U
H6CL H 0.738922 0.042313 0.723864 0.347 Uiso 1 1 calc R U
C1D C 0.4949(4) 0.2930(4) 0.5681(3) 0.0459(17) Uani 1 1 d . U
C2D C 0.4481(4) 0.2687(4) 0.5728(3) 0.0436(17) Uani 1 1 d . U
C3D C 0.3879(4) 0.3017(4) 0.5798(3) 0.0448(17) Uani 1 1 d . U
H3D H 0.356815 0.285860 0.582961 0.054 Uiso 1 1 calc R U
C4D C 0.4832(4) 0.3501(4) 0.5695(3) 0.0421(16) Uani 1 1 d . U
H4D H 0.514007 0.366410 0.565832 0.050 Uiso 1 1 calc R U
C5D C 0.4225(4) 0.3821(4) 0.5768(3) 0.0404(15) Uani 1 1 d . U
C6D C 0.3762(4) 0.3587(3) 0.5817(3) 0.0398(15) Uani 1 1 d . U
C7D C 0.3944(4) 0.4427(3) 0.5795(3) 0.0381(15) Uani 1 1 d . U
C8D C 0.3193(4) 0.4060(3) 0.5877(3) 0.0354(14) Uani 1 1 d . U
C9D C 0.0867(4) 0.3965(4) 0.5806(3) 0.0471(17) Uani 1 1 d . U
C10D C 0.0456(4) 0.4512(4) 0.5791(3) 0.0453(17) Uani 1 1 d . U
C11D C 0.0634(4) 0.4974(4) 0.5840(3) 0.0436(16) Uani 1 1 d . U
H11D H 0.037309 0.533497 0.583489 0.052 Uiso 1 1 calc R U
C12D C 0.1424(4) 0.3878(4) 0.5858(3) 0.0439(16) Uani 1 1 d . U
H12D H 0.168404 0.351816 0.586695 0.053 Uiso 1 1 calc R U
C13D C 0.1601(4) 0.4348(4) 0.5897(3) 0.0400(15) Uani 1 1 d . U
C14D C 0.1201(4) 0.4887(4) 0.5896(3) 0.0406(15) Uani 1 1 d . U
C15D C 0.1515(4) 0.5274(3) 0.5945(3) 0.0369(14) Uani 1 1 d . U
C16D C 0.2167(4) 0.4407(3) 0.5931(3) 0.0356(14) Uani 1 1 d . U
C17D C 0.0750(4) 0.7125(4) 0.5821(3) 0.0492(18) Uani 1 1 d . U
H17D H 0.043278 0.697126 0.586420 0.059 Uiso 1 1 calc R U
C18D C 0.0674(4) 0.7686(4) 0.5733(3) 0.0492(18) Uani 1 1 d . U
C19D C 0.1146(5) 0.7928(4) 0.5675(3) 0.0503(18) Uani 1 1 d . U
C20D C 0.1723(4) 0.7588(4) 0.5699(3) 0.0447(17) Uani 1 1 d . U
H20D H 0.204065 0.773875 0.566029 0.054 Uiso 1 1 calc R U
C21D C 0.1798(4) 0.7023(3) 0.5783(3) 0.0392(15) Uani 1 1 d . U
C22D C 0.1329(4) 0.6794(3) 0.5844(3) 0.0390(15) Uani 1 1 d . U
C23D C 0.1582(4) 0.6186(4) 0.5906(3) 0.0385(15) Uani 1 1 d . U
C24D C 0.2335(4) 0.6557(3) 0.5824(3) 0.0352(14) Uani 1 1 d . U
C25D C 0.4202(4) 0.6729(4) 0.5589(3) 0.0439(16) Uani 1 1 d . U
H25D H 0.394212 0.709112 0.559817 0.053 Uiso 1 1 calc R U
C26D C 0.4817(4) 0.6635(4) 0.5527(3) 0.0444(17) Uani 1 1 d . U
C27D C 0.5219(4) 0.6095(4) 0.5499(3) 0.0439(17) Uani 1 1 d . U
C28D C 0.5005(4) 0.5633(4) 0.5542(3) 0.0423(16) Uani 1 1 d . U
H28D H 0.527035 0.527162 0.551318 0.051 Uiso 1 1 calc R U
C29D C 0.4381(4) 0.5727(3) 0.5628(3) 0.0377(15) Uani 1 1 d . U
C30D C 0.3980(4) 0.6271(3) 0.5640(3) 0.0387(15) Uani 1 1 d . U
C31D C 0.3384(4) 0.6198(3) 0.5744(3) 0.0384(15) Uani 1 1 d . U
C32D C 0.4020(4) 0.5339(3) 0.5718(3) 0.0350(14) Uani 1 1 d . U
C1DA C 0.6175(4) 0.2899(4) 0.5559(4) 0.053(2) Uani 1 1 d . U
H1D1 H 0.618348 0.314762 0.528298 0.064 Uiso 1 1 calc R U
H1D2 H 0.601654 0.312434 0.584028 0.064 Uiso 1 1 calc R U
C2DA C 0.6817(5) 0.2516(4) 0.5528(4) 0.059(2) Uani 1 1 d . U
H2D1 H 0.679152 0.223684 0.578265 0.071 Uiso 1 1 calc R U
H2D2 H 0.698284 0.232137 0.522998 0.071 Uiso 1 1 calc R U
C3DA C 0.7239(5) 0.2820(5) 0.5560(5) 0.071(3) Uani 1 1 d . U
H3D1 H 0.706259 0.302612 0.585242 0.085 Uiso 1 1 calc R U
H3D2 H 0.727114 0.309148 0.529925 0.085 Uiso 1 1 calc R U
C4DA C 0.7890(5) 0.2447(6) 0.5547(5) 0.074(3) Uani 1 1 d . U
H4D1 H 0.805928 0.221435 0.526939 0.089 Uiso 1 1 calc R U
H4D2 H 0.814938 0.268102 0.552204 0.089 Uiso 1 1 calc R U
C5DA C 0.7876(6) 0.2086(7) 0.5982(6) 0.094(3) Uani 1 1 d . U
H5D1 H 0.767019 0.181162 0.598228 0.113 Uiso 1 1 calc R U
H5D2 H 0.765304 0.231257 0.626044 0.113 Uiso 1 1 calc R U
C6DA C 0.8535(8) 0.1786(8) 0.5996(7) 0.138(7) Uani 1 1 d . U
H6D1 H 0.876052 0.157943 0.571071 0.208 Uiso 1 1 calc R U
H6D2 H 0.852658 0.153426 0.626540 0.208 Uiso 1 1 calc R U
H6D3 H 0.872655 0.205815 0.601979 0.208 Uiso 1 1 calc R U
C1DB C 0.4046(5) 0.1844(4) 0.5558(4) 0.061(2) Uani 1 1 d . U
H1D3 H 0.369697 0.190236 0.583921 0.073 Uiso 1 1 calc R U
H1D4 H 0.393514 0.210859 0.531273 0.073 Uiso 1 1 calc R U
C2DB C 0.4232(6) 0.1242(4) 0.5387(5) 0.072(3) Uani 1 1 d . U
H2D3 H 0.460486 0.117639 0.512590 0.086 Uiso 1 1 calc R U
H2D4 H 0.391564 0.119635 0.527270 0.086 Uiso 1 1 calc R U
C3DB C 0.4333(7) 0.0801(5) 0.5799(5) 0.088(3) Uani 1 1 d . U
H3D3 H 0.466224 0.083540 0.590276 0.106 Uiso 1 1 calc R U
H3D4 H 0.396593 0.087983 0.606677 0.106 Uiso 1 1 calc R U
C4DB C 0.4481(8) 0.0220(6) 0.5646(6) 0.110(4) Uani 1 1 d . U
H4D3 H 0.479639 0.016879 0.534337 0.132 Uiso 1 1 calc R U
H4D4 H 0.412193 0.017036 0.559806 0.132 Uiso 1 1 calc R U
C5DB C 0.4702(9) -0.0239(6) 0.6001(7) 0.123(5) Uani 1 1 d . U
H5D3 H 0.480622 -0.060134 0.586437 0.147 Uiso 1 1 calc R U
H5D4 H 0.507184 -0.019821 0.603698 0.147 Uiso 1 1 calc R U
C6DB C 0.4254(10) -0.0235(7) 0.6485(7) 0.142(7) Uani 1 1 d . U
H6D4 H 0.433925 -0.003199 0.669663 0.213 Uiso 1 1 calc R U
H6D5 H 0.428940 -0.061218 0.660257 0.213 Uiso 1 1 calc R U
H6D6 H 0.384783 -0.005770 0.646533 0.213 Uiso 1 1 calc R U
C1DC C 0.0126(6) 0.3276(5) 0.6269(4) 0.076(3) Uani 1 1 d . U
H1D5 H 0.031031 0.323607 0.652265 0.091 Uiso 1 1 calc R U
H1D6 H -0.021994 0.361154 0.632611 0.091 Uiso 1 1 calc R U
C2DC C -0.0093(7) 0.2794(6) 0.6285(6) 0.097(4) Uani 1 1 d . U
H2D5 H -0.028270 0.272630 0.661731 0.116 Uiso 1 1 calc R U
H2D6 H -0.041951 0.292035 0.613767 0.116 Uiso 1 1 calc R U
C3DC C 0.0266(7) 0.2261(6) 0.6094(6) 0.103(4) Uani 1 1 d . U
H3D5 H 0.054866 0.210400 0.627945 0.123 Uiso 1 1 calc R U
H3D6 H 0.050883 0.233044 0.577724 0.123 Uiso 1 1 calc R U
C4DC C 0.0016(8) 0.1816(6) 0.6054(7) 0.107(4) Uani 1 1 d . U
H4D5 H -0.026725 0.197256 0.586907 0.128 Uiso 1 1 calc R U
H4D6 H -0.022627 0.174532 0.637120 0.128 Uiso 1 1 calc R U
C5DC C 0.0395(8) 0.1267(7) 0.5855(7) 0.121(5) Uani 1 1 d . U
H5D5 H 0.064142 0.133338 0.553863 0.145 Uiso 1 1 calc R U
H5D6 H 0.067327 0.110280 0.604313 0.145 Uiso 1 1 calc R U
C6DC C 0.0122(8) 0.0851(7) 0.5819(8) 0.133(6) Uani 1 1 d . U
H6D7 H -0.024496 0.088640 0.607770 0.199 Uiso 1 1 calc R U
H6D8 H 0.040133 0.048628 0.583213 0.199 Uiso 1 1 calc R U
H6D9 H 0.002554 0.090291 0.552418 0.199 Uiso 1 1 calc R U
C1DD C -0.0576(4) 0.5323(4) 0.5647(3) 0.0491(19) Uani 1 1 d . U
H1D7 H -0.065578 0.548372 0.595011 0.059 Uiso 1 1 calc R U
H1D8 H -0.030182 0.549309 0.540627 0.059 Uiso 1 1 calc R U
C2DD C -0.1179(4) 0.5432(4) 0.5524(3) 0.052(2) Uani 1 1 d . U
H2D7 H -0.109518 0.526583 0.522205 0.062 Uiso 1 1 calc R U
H2D8 H -0.144849 0.525713 0.576475 0.062 Uiso 1 1 calc R U
C3DD C -0.1489(5) 0.6055(5) 0.5496(3) 0.057(2) Uani 1 1 d . U
H3D7 H -0.121323 0.622500 0.525731 0.069 Uiso 1 1 calc R U
H3D8 H -0.156569 0.621628 0.579839 0.069 Uiso 1 1 calc R U
C4DD C -0.2087(5) 0.6200(4) 0.5376(3) 0.055(2) Uani 1 1 d D U
H4D7 H -0.202591 0.599326 0.510075 0.066 Uiso 1 1 calc R U
H4D8 H -0.238622 0.608472 0.563944 0.066 Uiso 1 1 calc R U
C5DD C -0.2326(5) 0.6800(4) 0.5279(4) 0.064(2) Uani 1 1 d D U
H5D7 H -0.201504 0.691724 0.502831 0.077 Uiso 1 1 calc R U
H5D8 H -0.240353 0.700293 0.556056 0.077 Uiso 1 1 calc R U
C6DD C -0.2918(6) 0.6968(6) 0.5129(5) 0.081(3) Uani 1 1 d . U
H6DX H -0.286748 0.673123 0.488045 0.121 Uiso 1 1 calc R U
H6DY H -0.300148 0.735067 0.501787 0.121 Uiso 1 1 calc R U
H6DZ H -0.325094 0.692788 0.539704 0.121 Uiso 1 1 calc R U
C1DE C -0.0449(5) 0.7704(5) 0.5606(5) 0.069(2) Uani 1 1 d D U
H1D9 H -0.020445 0.745448 0.534524 0.083 Uiso 1 1 calc R U
H1DX H -0.055368 0.748047 0.589155 0.083 Uiso 1 1 calc R U
C2DE C -0.1025(6) 0.8083(6) 0.5500(6) 0.094(3) Uani 1 1 d D U
H2D9 H -0.126711 0.832207 0.576850 0.112 Uiso 1 1 calc R U
H2DX H -0.091091 0.832119 0.522757 0.112 Uiso 1 1 calc R U
C3DE C -0.1407(5) 0.7775(6) 0.5402(6) 0.105(4) Uani 1 1 d D U
H3D9 H -0.157719 0.758508 0.569214 0.126 Uiso 1 1 calc R U
H3DX H -0.114886 0.749116 0.517061 0.126 Uiso 1 1 calc R U
C4DE C -0.1924(5) 0.8145(7) 0.5219(6) 0.110(4) Uani 1 1 d D U
H4D9 H -0.176038 0.838050 0.496234 0.132 Uiso 1 1 calc R U
H4DX H -0.208108 0.790820 0.508802 0.132 Uiso 1 1 calc R U
C5DE C -0.2428(7) 0.8501(8) 0.5569(7) 0.137(5) Uani 1 1 d D U
H5D9 H -0.227357 0.875135 0.568599 0.165 Uiso 1 1 calc R U
H5DX H -0.257297 0.826565 0.583498 0.165 Uiso 1 1 calc R U
C6DE C -0.2965(8) 0.8848(9) 0.5405(8) 0.168(8) Uani 1 1 d D U
H6DA H -0.294000 0.922282 0.533367 0.253 Uiso 1 1 calc R U
H6DB H -0.333653 0.885330 0.565110 0.253 Uiso 1 1 calc R U
H6DC H -0.296177 0.868866 0.512570 0.253 Uiso 1 1 calc R U
C1DF C 0.1735(5) 0.8788(4) 0.5402(4) 0.062(2) Uani 1 1 d D U
H1DY H 0.185687 0.873988 0.568963 0.074 Uiso 1 1 calc R U
H1DZ H 0.204486 0.852797 0.517046 0.074 Uiso 1 1 calc R U
C2DF C 0.1673(7) 0.9380(5) 0.5212(5) 0.086(3) Uani 1 1 d D U
H2DY H 0.133951 0.962979 0.543880 0.103 Uiso 1 1 calc R U
H2DZ H 0.204285 0.946853 0.519196 0.103 Uiso 1 1 calc R U
C3DF C 0.1564(8) 0.9493(5) 0.4749(5) 0.106(4) Uani 1 1 d D U
H3DY H 0.119316 0.940957 0.476551 0.128 Uiso 1 1 calc R U
H3DZ H 0.189847 0.924941 0.451802 0.128 Uiso 1 1 calc R U
C4DF C 0.1508(8) 1.0090(6) 0.4588(7) 0.140(5) Uani 1 1 d D U
H4DY H 0.127612 1.032816 0.485853 0.168 Uiso 1 1 calc R U
H4DZ H 0.191195 1.013791 0.447655 0.168 Uiso 1 1 calc R U
C5DF C 0.1219(9) 1.0275(8) 0.4217(7) 0.154(6) Uani 1 1 d D U
H5DY H 0.146663 1.005049 0.394095 0.184 Uiso 1 1 calc R U
H5DZ H 0.121863 1.065850 0.413143 0.184 Uiso 1 1 calc R U
C6DF C 0.0593(9) 1.0250(9) 0.4325(9) 0.181(7) Uani 1 1 d D U
H6DD H 0.060040 0.988650 0.425081 0.271 Uiso 1 1 calc R U
H6DE H 0.038204 1.052935 0.413856 0.271 Uiso 1 1 calc R U
H6DF H 0.038704 1.031701 0.465569 0.271 Uiso 1 1 calc R U
C1DG C 0.5060(6) 0.7289(5) 0.6095(4) 0.074(2) Uani 1 1 d . U
H1DA H 0.464215 0.740638 0.629732 0.088 Uiso 1 1 calc R U
H1DB H 0.527289 0.693487 0.621647 0.088 Uiso 1 1 calc R U
C2DG C 0.5391(7) 0.7748(7) 0.6070(6) 0.105(3) Uani 1 1 d . U
H2DA H 0.582132 0.759470 0.590603 0.126 Uiso 1 1 calc R U
H2DB H 0.522647 0.806568 0.588246 0.126 Uiso 1 1 calc R U
C3DG C 0.5333(9) 0.7934(8) 0.6506(7) 0.125(4) Uani 1 1 d . U
H3DA H 0.547982 0.761569 0.670017 0.150 Uiso 1 1 calc R U
H3DB H 0.490487 0.810735 0.666372 0.150 Uiso 1 1 calc R U
C4DG C 0.5701(9) 0.8372(8) 0.6465(7) 0.133(4) Uani 1 1 d . U
H4DA H 0.612364 0.821761 0.628338 0.160 Uiso 1 1 calc R U
H4DB H 0.552507 0.871396 0.630773 0.160 Uiso 1 1 calc R U
C5DG C 0.5656(10) 0.8493(9) 0.6982(8) 0.149(5) Uani 1 1 d . U
H5DA H 0.524746 0.871651 0.714556 0.178 Uiso 1 1 calc R U
H5DB H 0.575811 0.814711 0.716130 0.178 Uiso 1 1 calc R U
C6DG C 0.6089(11) 0.8794(10) 0.6923(9) 0.183(7) Uani 1 1 d . U
H6DG H 0.649194 0.855923 0.677446 0.275 Uiso 1 1 calc R U
H6DH H 0.607109 0.890346 0.722703 0.275 Uiso 1 1 calc R U
H6DI H 0.599551 0.912151 0.672661 0.275 Uiso 1 1 calc R U
C1DH C 0.6356(4) 0.5278(4) 0.5384(3) 0.0500(19) Uani 1 1 d . U
H1DC H 0.615876 0.509898 0.566989 0.060 Uiso 1 1 calc R U
H1DD H 0.631534 0.512897 0.511389 0.060 Uiso 1 1 calc R U
C2DH C 0.7015(4) 0.5161(4) 0.5343(3) 0.051(2) Uani 1 1 d . U
H2DC H 0.705027 0.532713 0.560738 0.062 Uiso 1 1 calc R U
H2DD H 0.720948 0.533412 0.505304 0.062 Uiso 1 1 calc R U
C3DH C 0.7346(4) 0.4535(4) 0.5341(3) 0.051(2) Uani 1 1 d . U
H3DC H 0.713558 0.435879 0.562205 0.061 Uiso 1 1 calc R U
H3DD H 0.733076 0.437362 0.506621 0.061 Uiso 1 1 calc R U
C4DH C 0.8004(5) 0.4411(4) 0.5329(3) 0.054(2) Uani 1 1 d . U
H4DC H 0.802019 0.457249 0.560354 0.065 Uiso 1 1 calc R U
H4DD H 0.821564 0.458575 0.504750 0.065 Uiso 1 1 calc R U
C5DH C 0.8332(5) 0.3782(5) 0.5328(4) 0.061(2) Uani 1 1 d . U
H5DC H 0.814512 0.361332 0.562450 0.074 Uiso 1 1 calc R U
H5DD H 0.827883 0.361378 0.507279 0.074 Uiso 1 1 calc R U
C6DH C 0.9011(6) 0.3652(6) 0.5266(5) 0.081(3) Uani 1 1 d . U
H6DJ H 0.919887 0.381614 0.497238 0.121 Uiso 1 1 calc R U
H6DK H 0.919452 0.325400 0.526154 0.121 Uiso 1 1 calc R U
H6DL H 0.906648 0.380336 0.552457 0.121 Uiso 1 1 calc R U
Cd1 Cd 0.23237(2) 0.53167(2) 0.75248(2) 0.02905(12) Uani 1 1 d . U
Eu1 Eu 0.20146(2) 0.53195(2) 0.86871(2) 0.03048(12) Uani 1 1 d . U
Eu2 Eu 0.26308(2) 0.53125(2) 0.63631(2) 0.03128(12) Uani 1 1 d . U
N1 N 0.1804(3) 0.4551(3) 0.9198(2) 0.0335(12) Uani 1 1 d . U
N2 N 0.0709(3) 0.4797(3) 0.9342(2) 0.0374(13) Uani 1 1 d . U
N3 N 0.1014(3) 0.5651(3) 0.9226(2) 0.0365(12) Uani 1 1 d . U
N4 N 0.0928(3) 0.6641(3) 0.9212(2) 0.0357(12) Uani 1 1 d . U
N5 N 0.1969(3) 0.6089(3) 0.9106(2) 0.0342(12) Uani 1 1 d . U
N6 N 0.3035(3) 0.5842(3) 0.9101(2) 0.0352(12) Uani 1 1 d . U
N7 N 0.2768(3) 0.4991(3) 0.9098(2) 0.0345(12) Uani 1 1 d . U
N8 N 0.2816(3) 0.4008(3) 0.9207(2) 0.0376(13) Uani 1 1 d . U
N9 N 0.1967(3) 0.4043(3) 0.8159(2) 0.0376(13) Uani 1 1 d . U
N10 N 0.1488(3) 0.5047(3) 0.8166(2) 0.0347(11) Uani 1 1 d . U
N11 N 0.0681(3) 0.5916(3) 0.8173(2) 0.0321(12) Uani 1 1 d . U
N12 N 0.1656(3) 0.6071(3) 0.8087(2) 0.0331(11) Uani 1 1 d . U
N13 N 0.2380(3) 0.6587(3) 0.8006(2) 0.0360(12) Uani 1 1 d . U
N14 N 0.2871(3) 0.5581(3) 0.8011(2) 0.0328(11) Uani 1 1 d . U
N15 N 0.3669(3) 0.4711(3) 0.8003(2) 0.0327(12) Uani 1 1 d . U
N16 N 0.2703(3) 0.4560(3) 0.8079(2) 0.0334(11) Uani 1 1 d . U
N17 N 0.1367(3) 0.4692(3) 0.7073(2) 0.0328(12) Uani 1 1 d . U
N18 N 0.1606(3) 0.5577(3) 0.7028(2) 0.0353(11) Uani 1 1 d . U
N19 N 0.1441(3) 0.6578(3) 0.6994(2) 0.0340(12) Uani 1 1 d . U
N20 N 0.2506(3) 0.6084(3) 0.6922(2) 0.0327(11) Uani 1 1 d . U
N21 N 0.3572(3) 0.5937(3) 0.6838(2) 0.0329(12) Uani 1 1 d . U
N22 N 0.3336(3) 0.5058(3) 0.6903(2) 0.0328(11) Uani 1 1 d . U
N23 N 0.3487(3) 0.4055(3) 0.6957(2) 0.0343(12) Uani 1 1 d . U
N24 N 0.2437(3) 0.4553(3) 0.7008(2) 0.0323(11) Uani 1 1 d . U
N25 N 0.2655(3) 0.3990(3) 0.5918(2) 0.0409(14) Uani 1 1 d . U
N26 N 0.2091(3) 0.4979(3) 0.5980(2) 0.0342(12) Uani 1 1 d . U
N27 N 0.1273(3) 0.5826(3) 0.5932(2) 0.0375(13) Uani 1 1 d . U
N28 N 0.2188(3) 0.6067(3) 0.5910(2) 0.0344(12) Uani 1 1 d . U
N29 N 0.2880(3) 0.6625(3) 0.5752(2) 0.0366(13) Uani 1 1 d . U
N30 N 0.3417(3) 0.5640(3) 0.5810(2) 0.0346(12) Uani 1 1 d . U
N31 N 0.4267(3) 0.4789(3) 0.5728(2) 0.0387(13) Uani 1 1 d . U
N32 N 0.3329(3) 0.4550(3) 0.5886(2) 0.0352(12) Uani 1 1 d . U
S1 S -0.17831(10) 0.60272(10) 0.94949(8) 0.0470(5) Uani 1 1 d . U
S2 S -0.16128(11) 0.72204(10) 0.92750(9) 0.0530(6) Uani 1 1 d . U
S3 S 0.15862(13) 0.86816(10) 0.92585(10) 0.0595(6) Uani 1 1 d . U
S4 S 0.29079(15) 0.81564(12) 0.91719(14) 0.0778(9) Uani 1 1 d . U
S5 S 0.53989(10) 0.45873(10) 0.93087(8) 0.0489(5) Uani 1 1 d . U
S6 S 0.52999(11) 0.33887(11) 0.92774(9) 0.0544(6) Uani 1 1 d . U
S7 S 0.20839(12) 0.19787(10) 0.96540(9) 0.0543(6) Uani 1 1 d . U
S8 S 0.07840(13) 0.24519(10) 0.96509(10) 0.0589(6) Uani 1 1 d . U
S9 S -0.02435(11) 0.35596(10) 0.82591(11) 0.0585(6) Uani 1 1 d . U
S10 S -0.10691(10) 0.47340(9) 0.82772(8) 0.0439(5) Uani 1 1 d . U
S11 S -0.05478(11) 0.82844(10) 0.82149(10) 0.0580(6) Uani 1 1 d . U
S12 S 0.05682(11) 0.87174(9) 0.81153(9) 0.0520(5) Uani 1 1 d . U
S13 S 0.45999(13) 0.70650(11) 0.79254(14) 0.0742(8) Uani 1 1 d . U
S14 S 0.53928(10) 0.58963(10) 0.79902(8) 0.0471(5) Uani 1 1 d . U
S15 S 0.48162(11) 0.23492(10) 0.82178(10) 0.0571(6) Uani 1 1 d . U
S16 S 0.36841(12) 0.19245(9) 0.83235(9) 0.0530(6) Uani 1 1 d . U
S17 S 0.31493(11) 0.19051(9) 0.70197(9) 0.0514(5) Uani 1 1 d . U
S18 S 0.17790(12) 0.22801(10) 0.70932(9) 0.0537(6) Uani 1 1 d . U
S19 S -0.10866(10) 0.58746(11) 0.69687(8) 0.0498(5) Uani 1 1 d . U
S20 S -0.10608(12) 0.70471(12) 0.70248(12) 0.0667(7) Uani 1 1 d . U
S21 S 0.18850(12) 0.87208(9) 0.66895(9) 0.0546(6) Uani 1 1 d . U
S22 S 0.32700(13) 0.83155(10) 0.66255(11) 0.0624(7) Uani 1 1 d . U
S23 S 0.61072(9) 0.47568(10) 0.67202(8) 0.0444(5) Uani 1 1 d . U
S24 S 0.60062(11) 0.35764(10) 0.68536(10) 0.0559(6) Uani 1 1 d . U
S25 S 0.56972(11) 0.24580(10) 0.55871(10) 0.0574(6) Uani 1 1 d . U
S26 S 0.46913(11) 0.19469(9) 0.56900(9) 0.0511(5) Uani 1 1 d . U
S27 S 0.06729(12) 0.33625(11) 0.57137(9) 0.0575(6) Uani 1 1 d . U
S28 S -0.02320(11) 0.45705(11) 0.56733(8) 0.0516(5) Uani 1 1 d . U
S29 S -0.00311(13) 0.81510(11) 0.56863(13) 0.0718(8) Uani 1 1 d . U
S30 S 0.09969(12) 0.86480(10) 0.55302(11) 0.0604(6) Uani 1 1 d . U
S31 S 0.50854(13) 0.72288(11) 0.54803(9) 0.0574(6) Uani 1 1 d . U
S32 S 0.59949(11) 0.60306(10) 0.54060(8) 0.0501(5) Uani 1 1 d . U

loop_
_atom_site_aniso_label
_atom_site_aniso_U_11
_atom_site_aniso_U_22
_atom_site_aniso_U_33
_atom_site_aniso_U_23
_atom_site_aniso_U_13
_atom_site_aniso_U_12
C1A 0.039(3) 0.044(3) 0.041(4) -0.007(3) -0.014(3) -0.002(3)
C2A 0.036(4) 0.042(4) 0.052(4) -0.006(3) -0.016(3) -0.005(3)
C3A 0.037(3) 0.038(3) 0.046(4) -0.006(3) -0.012(3) -0.004(3)
C4A 0.034(3) 0.038(3) 0.041(3) -0.006(3) -0.008(3) -0.005(3)
C5A 0.041(3) 0.028(3) 0.037(3) -0.007(3) -0.014(3) -0.007(2)
C6A 0.040(3) 0.033(3) 0.035(3) -0.007(3) -0.015(3) -0.008(3)
C7A 0.042(3) 0.036(3) 0.044(3) -0.008(3) -0.014(3) -0.006(3)
C8A 0.045(4) 0.038(3) 0.051(4) -0.007(3) -0.016(3) -0.006(3)
C9A 0.056(4) 0.042(4) 0.057(4) -0.009(4) -0.018(4) -0.011(3)
C10A 0.054(4) 0.043(4) 0.061(4) -0.011(4) -0.018(4) -0.014(3)
C11A 0.048(4) 0.041(3) 0.060(4) -0.011(3) -0.021(3) -0.013(3)
C12A 0.040(3) 0.036(3) 0.042(3) -0.005(3) -0.017(3) -0.007(3)
C13A 0.042(3) 0.033(3) 0.033(3) -0.010(3) -0.016(3) -0.008(2)
C14A 0.033(3) 0.039(3) 0.034(3) -0.001(3) -0.014(3) -0.005(3)
C15A 0.036(3) 0.045(3) 0.033(3) -0.008(3) -0.008(3) -0.007(3)
C16A 0.036(3) 0.041(3) 0.039(3) -0.006(3) -0.007(3) -0.005(3)
C17A 0.033(3) 0.050(4) 0.035(3) -0.006(3) -0.008(3) -0.001(3)
C18A 0.039(4) 0.043(4) 0.040(4) -0.004(3) -0.006(3) 0.000(3)
C19A 0.038(3) 0.043(4) 0.040(3) -0.004(3) -0.011(3) 0.000(3)
C20A 0.035(3) 0.038(3) 0.035(3) -0.005(3) -0.009(3) -0.004(3)
C21A 0.029(3) 0.038(3) 0.028(3) 0.000(3) -0.007(2) -0.004(2)
C22A 0.033(3) 0.037(3) 0.031(3) -0.004(3) -0.012(3) -0.004(2)
C23A 0.042(3) 0.036(3) 0.043(3) -0.002(3) -0.014(3) -0.009(3)
C24A 0.041(4) 0.036(3) 0.050(4) -0.001(3) -0.012(3) -0.007(3)
C25A 0.045(4) 0.034(3) 0.045(4) -0.005(3) -0.005(3) -0.007(3)
C26A 0.047(4) 0.040(3) 0.050(4) -0.006(3) -0.012(3) -0.012(3)
C27A 0.039(4) 0.038(3) 0.043(4) -0.004(3) -0.007(3) -0.015(3)
C28A 0.040(3) 0.035(3) 0.036(3) 0.002(3) -0.007(3) -0.007(3)
C29A 0.036(3) 0.034(3) 0.031(3) -0.005(3) -0.012(3) -0.007(2)
C30A 0.035(3) 0.033(3) 0.032(3) -0.004(3) -0.009(3) -0.006(2)
C31A 0.035(3) 0.037(3) 0.038(3) -0.002(3) -0.007(3) -0.004(3)
C32A 0.039(3) 0.041(3) 0.041(3) -0.008(3) -0.008(3) -0.007(3)
C1AA 0.047(4) 0.051(4) 0.038(4) -0.006(3) -0.009(3) -0.010(3)
C2AA 0.042(4) 0.057(5) 0.040(4) -0.005(4) -0.008(4) -0.009(4)
C3AA 0.039(4) 0.065(5) 0.041(4) 0.000(4) -0.010(4) -0.011(4)
C4AA 0.041(4) 0.066(5) 0.041(4) -0.005(4) -0.009(4) -0.016(4)
C5AA 0.052(5) 0.067(5) 0.058(5) 0.000(4) -0.019(4) -0.019(4)
C6AA 0.059(7) 0.076(8) 0.105(9) -0.005(7) -0.028(7) -0.023(6)
C1AB 0.045(4) 0.055(5) 0.056(4) -0.001(4) -0.015(4) -0.009(4)
C2AB 0.062(5) 0.066(5) 0.077(5) -0.002(5) -0.026(4) -0.006(4)
C3AB 0.067(6) 0.069(5) 0.079(6) -0.002(5) -0.024(5) -0.001(5)
C4AB 0.078(7) 0.094(7) 0.104(8) 0.021(7) -0.029(6) 0.014(6)
C5AB 0.101(9) 0.099(7) 0.115(8) 0.002(7) -0.027(7) 0.020(7)
C6AB 0.118(13) 0.131(13) 0.186(16) 0.029(13) -0.033(12) 0.055(11)
C1AC 0.060(5) 0.043(4) 0.075(5) -0.004(4) -0.025(4) -0.010(4)
C2AC 0.059(5) 0.046(5) 0.081(6) -0.006(5) -0.016(5) -0.008(4)
C3AC 0.060(5) 0.051(5) 0.091(6) -0.002(5) -0.017(5) -0.012(4)
C4AC 0.069(6) 0.053(5) 0.105(6) -0.007(5) -0.019(6) -0.006(5)
C5AC 0.081(7) 0.069(7) 0.111(7) 0.008(6) -0.023(6) -0.009(6)
C6AC 0.108(11) 0.104(11) 0.117(9) 0.013(9) -0.033(8) -0.033(9)
C1AD 0.075(6) 0.066(6) 0.155(8) -0.010(6) -0.044(6) -0.022(5)
C2AD 0.100(7) 0.089(7) 0.176(9) -0.016(7) -0.066(6) -0.020(6)
C3AD 0.105(8) 0.103(8) 0.184(10) -0.015(8) -0.074(7) -0.008(6)
C4AD 0.106(8) 0.096(8) 0.190(10) -0.012(8) -0.068(7) -0.013(7)
C5AD 0.128(10) 0.104(9) 0.204(11) -0.005(9) -0.057(9) -0.019(8)
C6AD 0.142(14) 0.118(13) 0.246(15) -0.008(12) -0.021(11) -0.022(11)
C1AE 0.042(4) 0.060(4) 0.041(4) -0.014(4) -0.017(3) -0.005(4)
C2AE 0.038(4) 0.066(5) 0.043(4) -0.008(4) -0.016(4) -0.007(4)
C3AE 0.041(5) 0.068(5) 0.047(4) -0.005(4) -0.016(4) -0.011(4)
C4AE 0.045(5) 0.066(5) 0.048(5) -0.002(4) -0.013(4) -0.016(4)
C5AE 0.052(5) 0.060(5) 0.063(5) -0.002(5) -0.020(4) -0.011(4)
C6AE 0.063(7) 0.073(7) 0.093(8) 0.003(6) -0.026(6) -0.028(6)
C1AF 0.035(4) 0.058(5) 0.074(5) -0.011(4) -0.007(4) -0.008(4)
C2AF 0.038(5) 0.056(5) 0.093(6) -0.015(5) -0.009(4) -0.007(4)
C3AF 0.059(5) 0.067(6) 0.101(6) -0.025(5) -0.004(5) -0.008(5)
C4AF 0.057(6) 0.074(7) 0.123(8) -0.013(6) 0.007(6) 0.003(5)
C5AF 0.093(9) 0.100(9) 0.135(9) -0.038(8) 0.018(8) 0.008(8)
C6AF 0.087(11) 0.158(16) 0.197(17) -0.051(14) 0.022(11) 0.027(11)
C1AG 0.052(5) 0.037(4) 0.076(5) 0.005(4) -0.011(4) -0.015(4)
C2AG 0.063(5) 0.045(5) 0.096(6) 0.005(5) -0.025(5) -0.008(4)
C3AG 0.071(6) 0.060(5) 0.114(7) 0.006(5) -0.032(6) -0.007(5)
C4AG 0.085(8) 0.067(6) 0.128(8) 0.009(6) -0.035(6) -0.001(6)
C5AG 0.089(8) 0.065(6) 0.121(8) 0.009(6) -0.023(6) -0.011(6)
C6AG 0.113(12) 0.089(10) 0.147(11) 0.005(9) -0.003(9) -0.014(9)
C1AH 0.050(4) 0.050(5) 0.064(5) -0.008(4) -0.009(4) -0.015(4)
C2AH 0.059(5) 0.066(6) 0.069(5) 0.002(5) -0.011(5) -0.026(4)
C3AH 0.061(5) 0.069(6) 0.076(6) 0.005(5) -0.014(5) -0.027(5)
C4AH 0.072(6) 0.093(7) 0.099(7) 0.011(6) -0.027(6) -0.042(6)
C5AH 0.079(7) 0.090(7) 0.102(7) 0.001(6) -0.026(6) -0.035(6)
C6AH 0.106(11) 0.094(10) 0.156(13) -0.011(10) -0.062(10) -0.040(8)
C1B 0.038(3) 0.041(3) 0.045(4) -0.007(3) -0.012(3) -0.014(3)
C2B 0.034(3) 0.039(3) 0.039(3) -0.007(3) -0.006(3) -0.011(3)
C3B 0.034(3) 0.035(3) 0.037(3) -0.010(3) -0.008(3) -0.009(3)
C4B 0.034(3) 0.030(3) 0.037(3) -0.007(3) -0.009(3) -0.008(2)
C5B 0.029(3) 0.034(3) 0.038(3) -0.005(3) -0.007(3) -0.006(2)
C6B 0.035(3) 0.035(3) 0.047(3) -0.007(3) -0.010(3) -0.011(3)
C7B 0.033(3) 0.030(3) 0.027(3) -0.010(2) -0.007(2) -0.009(2)
C8B 0.027(3) 0.029(3) 0.031(3) -0.006(2) -0.011(2) -0.005(2)
C9B 0.042(4) 0.035(3) 0.050(4) -0.004(3) -0.016(3) -0.002(3)
C10B 0.045(4) 0.028(3) 0.048(4) -0.012(3) -0.009(3) -0.001(3)
C11B 0.046(3) 0.029(3) 0.043(3) -0.007(3) -0.012(3) -0.005(3)
C12B 0.039(3) 0.031(3) 0.040(3) -0.003(3) -0.012(3) -0.006(2)
C13B 0.039(3) 0.034(3) 0.039(3) -0.005(3) -0.015(3) -0.006(2)
C14B 0.034(3) 0.034(3) 0.046(4) -0.008(3) -0.008(3) -0.004(3)
C15B 0.026(3) 0.031(3) 0.037(3) -0.001(2) -0.016(2) -0.002(2)
C16B 0.036(3) 0.026(3) 0.035(3) -0.003(2) -0.011(2) -0.009(2)
C17B 0.030(3) 0.033(3) 0.043(3) -0.005(3) -0.011(3) -0.009(2)
C18B 0.043(3) 0.032(3) 0.050(4) -0.003(3) -0.020(3) -0.011(3)
C19B 0.040(4) 0.040(3) 0.054(4) -0.002(3) -0.016(3) -0.020(3)
C20B 0.040(3) 0.042(3) 0.044(4) 0.000(3) -0.018(3) -0.016(3)
C21B 0.034(3) 0.040(3) 0.044(3) -0.005(3) -0.013(3) -0.008(3)
C22B 0.029(3) 0.031(3) 0.037(3) -0.005(3) -0.010(3) -0.006(2)
C23B 0.027(3) 0.034(3) 0.036(3) -0.005(2) -0.011(2) -0.007(2)
C24B 0.035(3) 0.030(3) 0.034(3) -0.009(2) -0.012(2) -0.010(2)
C25B 0.037(4) 0.036(3) 0.055(4) -0.005(3) -0.014(3) -0.004(3)
C26B 0.043(4) 0.028(3) 0.052(4) -0.003(3) -0.014(3) -0.006(3)
C27B 0.039(3) 0.028(3) 0.049(3) -0.003(3) -0.012(3) -0.006(3)
C28B 0.034(3) 0.033(3) 0.047(4) -0.005(3) -0.013(3) -0.002(3)
C29B 0.033(3) 0.031(3) 0.038(3) -0.004(3) -0.011(3) -0.005(2)
C30B 0.033(3) 0.033(3) 0.042(3) 0.001(3) -0.012(3) -0.006(2)
C31B 0.022(3) 0.029(3) 0.035(3) -0.003(2) -0.010(2) -0.002(2)
C32B 0.031(3) 0.026(3) 0.037(3) 0.002(2) -0.012(2) -0.002(2)
C1BA 0.050(5) 0.048(4) 0.087(6) -0.013(4) -0.008(5) -0.010(4)
C2BA 0.068(6) 0.066(5) 0.114(7) -0.022(6) -0.005(6) -0.033(5)
C3BA 0.089(7) 0.087(6) 0.142(8) -0.032(6) -0.023(6) -0.025(6)
C4BA 0.113(9) 0.111(8) 0.179(10) -0.064(8) -0.003(8) -0.038(7)
C5BA 0.103(8) 0.066(6) 0.136(9) -0.029(7) -0.018(8) -0.031(6)
C6BA 0.143(14) 0.096(10) 0.132(12) -0.039(9) -0.031(11) -0.045(9)
C1BB 0.034(4) 0.053(4) 0.047(4) -0.012(3) -0.014(3) -0.011(3)
C2BB 0.038(4) 0.052(5) 0.055(5) -0.006(4) -0.014(4) -0.010(3)
C3BB 0.033(4) 0.053(4) 0.050(4) -0.006(4) -0.008(3) -0.009(3)
C4BB 0.037(4) 0.059(5) 0.049(4) -0.006(4) -0.013(4) -0.015(4)
C5BB 0.047(5) 0.068(6) 0.071(6) -0.006(5) -0.019(5) -0.013(4)
C6BB 0.048(6) 0.074(8) 0.095(8) -0.003(6) -0.020(6) -0.003(5)
C1BC 0.046(5) 0.050(5) 0.073(5) 0.000(4) -0.003(4) -0.008(4)
C2BC 0.056(6) 0.042(5) 0.089(6) -0.010(4) -0.008(5) -0.009(4)
C3BC 0.069(6) 0.062(6) 0.090(6) -0.014(5) 0.005(5) -0.023(5)
C4BC 0.092(8) 0.066(7) 0.114(8) -0.025(6) 0.026(7) -0.016(6)
C5BC 0.135(11) 0.101(9) 0.117(9) -0.037(8) 0.030(9) -0.023(8)
C6BC 0.185(18) 0.118(12) 0.164(15) -0.057(11) 0.056(14) -0.021(12)
C1BD 0.062(4) 0.028(4) 0.060(4) -0.002(3) -0.021(4) -0.010(3)
C2BD 0.079(6) 0.040(4) 0.074(5) -0.001(4) -0.021(5) -0.017(4)
C3BD 0.097(7) 0.048(5) 0.091(6) -0.002(5) -0.029(6) -0.033(5)
C4BD 0.111(8) 0.055(6) 0.093(7) -0.001(5) -0.026(6) -0.034(6)
C5BD 0.121(9) 0.069(7) 0.108(8) 0.000(6) -0.017(8) -0.048(7)
C6BD 0.161(14) 0.078(9) 0.116(11) 0.014(8) -0.025(11) -0.066(9)
C1BE 0.071(6) 0.045(4) 0.126(7) 0.001(5) -0.039(6) -0.017(4)
C2BE 0.110(8) 0.052(5) 0.162(8) 0.000(6) -0.048(7) -0.028(5)
C3BE 0.134(9) 0.053(5) 0.162(9) 0.009(6) -0.053(8) -0.031(6)
C4BE 0.164(11) 0.056(6) 0.174(9) -0.003(7) -0.044(9) -0.036(7)
C5BE 0.163(11) 0.086(8) 0.174(10) -0.015(8) -0.042(10) -0.031(8)
C6BE 0.193(17) 0.114(13) 0.200(14) -0.033(11) -0.044(14) -0.051(12)
C1BF 0.030(4) 0.057(4) 0.048(4) 0.005(4) -0.011(3) -0.015(3)
C2BF 0.035(4) 0.053(4) 0.047(4) -0.004(4) -0.013(3) -0.015(3)
C3BF 0.030(4) 0.060(5) 0.056(5) -0.002(4) -0.008(4) -0.015(3)
C4BF 0.034(4) 0.060(5) 0.067(5) 0.000(4) -0.016(4) -0.019(4)
C5BF 0.043(5) 0.060(5) 0.087(6) 0.005(5) -0.019(5) -0.014(4)
C6BF 0.048(6) 0.073(7) 0.092(8) 0.010(6) -0.020(6) -0.017(5)
C1BG 0.061(5) 0.055(5) 0.074(5) 0.002(4) -0.028(4) -0.010(4)
C2BG 0.075(6) 0.077(6) 0.102(7) 0.017(6) -0.041(6) -0.012(5)
C3BG 0.075(6) 0.102(7) 0.127(8) 0.025(7) -0.032(6) -0.016(6)
C4BG 0.097(8) 0.123(9) 0.160(10) 0.023(9) -0.043(8) 0.011(7)
C5BG 0.110(9) 0.158(12) 0.200(13) 0.015(11) -0.042(10) 0.010(9)
C6BG 0.136(13) 0.213(18) 0.247(18) 0.011(15) -0.050(14) -0.047(14)
C1BH 0.056(5) 0.036(4) 0.080(5) -0.007(4) -0.007(4) -0.011(4)
C2BH 0.073(5) 0.049(5) 0.082(6) -0.008(5) -0.014(5) -0.018(4)
C3BH 0.080(6) 0.065(6) 0.095(6) -0.008(5) -0.021(5) -0.028(5)
C4BH 0.096(7) 0.075(7) 0.124(8) -0.015(7) -0.007(7) -0.043(6)
C5BH 0.100(8) 0.110(9) 0.138(10) -0.028(8) -0.001(8) -0.054(7)
C6BH 0.097(10) 0.111(11) 0.168(13) -0.040(10) 0.000(9) -0.032(9)
C1C 0.044(3) 0.029(3) 0.048(4) -0.006(3) -0.014(3) -0.007(3)
C2C 0.045(4) 0.031(3) 0.052(4) -0.006(3) -0.011(3) -0.013(3)
C3C 0.037(3) 0.030(3) 0.043(3) -0.005(3) -0.006(3) -0.011(3)
C4C 0.032(3) 0.033(3) 0.032(3) -0.006(3) -0.010(3) -0.008(2)
C5C 0.035(3) 0.028(3) 0.037(3) -0.003(3) -0.010(3) -0.009(2)
C6C 0.037(3) 0.031(3) 0.046(3) -0.005(3) -0.009(3) -0.011(3)
C7C 0.029(3) 0.025(3) 0.035(3) -0.007(2) -0.008(2) -0.005(2)
C8C 0.032(3) 0.030(3) 0.027(3) -0.006(2) -0.005(2) -0.013(2)
C9C 0.032(3) 0.051(4) 0.042(4) -0.008(3) -0.009(3) -0.012(3)
C10C 0.033(4) 0.047(4) 0.047(4) -0.004(3) -0.017(3) -0.003(3)
C11C 0.033(3) 0.039(3) 0.047(4) -0.003(3) -0.017(3) -0.001(3)
C12C 0.033(3) 0.045(3) 0.038(3) -0.001(3) -0.011(3) -0.011(3)
C13C 0.033(3) 0.036(3) 0.031(3) -0.005(3) -0.011(3) -0.010(2)
C14C 0.033(3) 0.035(3) 0.034(3) -0.002(3) -0.011(3) -0.007(2)
C15C 0.028(3) 0.032(3) 0.032(3) -0.003(2) -0.013(2) -0.002(2)
C16C 0.029(3) 0.031(3) 0.034(3) -0.005(2) -0.009(2) -0.009(2)
C17C 0.050(4) 0.037(3) 0.050(4) -0.005(3) -0.011(3) -0.016(3)
C18C 0.046(4) 0.033(3) 0.049(4) 0.000(3) -0.011(3) -0.011(3)
C19C 0.041(3) 0.030(3) 0.045(3) -0.003(3) -0.012(3) -0.005(3)
C20C 0.040(3) 0.032(3) 0.047(4) -0.001(3) -0.008(3) -0.011(3)
C21C 0.041(3) 0.029(3) 0.039(3) -0.006(3) -0.010(3) -0.008(3)
C22C 0.035(3) 0.030(3) 0.034(3) -0.003(3) -0.007(3) -0.008(2)
C23C 0.037(3) 0.025(3) 0.032(3) -0.001(2) -0.014(2) -0.005(2)
C24C 0.034(3) 0.028(3) 0.031(3) -0.003(2) -0.009(2) -0.007(2)
C25C 0.034(3) 0.035(3) 0.049(4) -0.005(3) -0.008(3) 0.000(3)
C26C 0.036(3) 0.040(3) 0.044(4) -0.005(3) -0.017(3) -0.011(3)
C27C 0.032(3) 0.036(3) 0.038(3) 0.000(3) -0.011(3) -0.010(3)
C28C 0.033(3) 0.034(3) 0.037(3) -0.004(3) -0.010(3) -0.008(2)
C29C 0.034(3) 0.033(3) 0.035(3) -0.005(3) -0.010(3) -0.005(2)
C30C 0.032(3) 0.032(3) 0.046(3) -0.006(3) -0.011(3) -0.004(3)
C31C 0.031(3) 0.031(3) 0.036(3) 0.000(2) -0.013(2) -0.009(2)
C32C 0.026(3) 0.030(3) 0.037(3) -0.003(2) -0.010(2) 0.000(2)
C1CA 0.049(4) 0.026(4) 0.058(4) -0.001(3) -0.010(4) -0.010(3)
C2CA 0.060(5) 0.043(5) 0.080(6) -0.005(4) -0.025(5) -0.001(4)
C3CA 0.058(5) 0.053(5) 0.091(6) -0.003(5) -0.027(5) 0.004(4)
C4CA 0.071(6) 0.065(6) 0.100(6) -0.004(5) -0.030(6) 0.012(5)
C5CA 0.087(8) 0.063(6) 0.113(7) 0.006(5) -0.027(6) 0.001(6)
C6CA 0.110(11) 0.095(10) 0.104(8) 0.000(8) -0.034(8) 0.008(9)
C1CB 0.060(5) 0.049(5) 0.086(5) -0.014(4) -0.024(4) -0.021(4)
C2CB 0.071(6) 0.061(5) 0.084(5) -0.012(5) -0.017(5) -0.026(5)
C3CB 0.074(6) 0.067(5) 0.083(6) -0.023(5) -0.019(5) -0.019(4)
C4CB 0.068(6) 0.071(5) 0.090(6) -0.024(5) -0.023(5) -0.021(5)
C5CB 0.090(8) 0.070(6) 0.107(8) -0.029(6) -0.032(7) -0.016(6)
C6CB 0.098(10) 0.072(8) 0.150(12) -0.042(9) -0.039(10) -0.014(7)
C1CC 0.027(4) 0.064(4) 0.052(4) -0.016(4) -0.008(3) -0.011(3)
C2CC 0.033(4) 0.068(5) 0.046(4) -0.007(4) -0.011(3) -0.017(4)
C3CC 0.032(4) 0.073(5) 0.062(5) -0.008(4) -0.008(4) -0.021(4)
C4CC 0.032(4) 0.068(5) 0.063(5) -0.010(4) -0.014(4) -0.015(4)
C5CC 0.045(5) 0.068(6) 0.081(6) -0.011(5) -0.016(5) -0.016(5)
C6CC 0.044(6) 0.086(8) 0.092(8) -0.016(6) -0.013(6) -0.026(6)
C1CD 0.061(6) 0.053(5) 0.135(7) -0.009(6) -0.031(6) 0.002(4)
C2CD 0.100(8) 0.081(6) 0.197(10) -0.012(8) -0.039(8) 0.023(7)
C3CD 0.126(9) 0.091(7) 0.212(11) -0.001(9) -0.040(9) 0.033(7)
C4CD 0.133(10) 0.120(9) 0.217(12) 0.001(10) -0.063(9) 0.045(8)
C5CD 0.140(11) 0.117(10) 0.211(12) -0.013(10) -0.051(9) 0.041(9)
C6CD 0.139(15) 0.102(12) 0.235(18) 0.017(13) -0.080(13) 0.042(11)
C1CE 0.067(5) 0.040(4) 0.089(5) -0.011(4) -0.039(4) 0.001(4)
C2CE 0.088(6) 0.077(6) 0.127(8) -0.020(6) -0.045(6) 0.033(6)
C3CE 0.091(7) 0.117(9) 0.162(9) -0.030(8) -0.040(7) 0.027(7)
C4CE 0.112(8) 0.136(9) 0.169(9) -0.015(9) -0.022(7) 0.010(8)
C5CE 0.126(9) 0.157(11) 0.176(11) -0.016(10) -0.016(9) 0.031(9)
C6CE 0.114(12) 0.139(14) 0.178(13) -0.020(13) -0.011(10) 0.026(12)
C1CF 0.078(6) 0.054(5) 0.089(5) 0.000(4) 0.004(5) -0.017(4)
C2CF 0.100(8) 0.075(7) 0.109(6) 0.011(6) 0.009(6) -0.032(6)
C3CF 0.111(9) 0.105(8) 0.109(7) 0.007(7) 0.003(6) -0.027(7)
C4CF 0.102(8) 0.116(8) 0.110(7) -0.015(7) 0.001(6) -0.028(8)
C5CF 0.115(11) 0.142(11) 0.117(8) 0.002(9) -0.010(8) -0.010(10)
C6CF 0.121(13) 0.179(15) 0.119(10) 0.022(12) -0.010(9) -0.022(13)
C1CG 0.035(4) 0.052(4) 0.041(4) 0.003(3) -0.014(3) -0.015(3)
C2CG 0.036(4) 0.055(4) 0.043(4) -0.001(4) -0.012(3) -0.014(4)
C3CG 0.045(5) 0.054(5) 0.056(5) -0.006(4) -0.018(4) -0.015(4)
C4CG 0.040(5) 0.060(5) 0.062(5) -0.008(4) -0.016(4) -0.016(4)
C5CG 0.050(5) 0.064(5) 0.077(6) -0.011(5) -0.021(5) -0.021(5)
C6CG 0.064(7) 0.075(8) 0.097(8) -0.006(7) -0.021(6) -0.029(6)
C1CH 0.039(5) 0.050(4) 0.079(5) 0.000(4) -0.012(4) -0.007(4)
C2CH 0.050(5) 0.063(5) 0.123(7) 0.001(6) -0.026(5) -0.002(5)
C3CH 0.083(7) 0.058(5) 0.131(8) -0.001(6) -0.012(6) -0.014(5)
C4CH 0.109(8) 0.079(7) 0.211(11) 0.014(8) -0.022(8) -0.014(7)
C5CH 0.119(8) 0.100(8) 0.181(10) 0.009(8) -0.024(8) -0.003(7)
C6CH 0.211(17) 0.129(16) 0.30(2) 0.053(15) -0.095(17) 0.029(14)
C1D 0.044(4) 0.041(3) 0.051(4) -0.006(3) -0.016(3) -0.008(3)
C2D 0.047(4) 0.037(3) 0.043(4) -0.005(3) -0.012(3) -0.005(3)
C3D 0.041(3) 0.038(3) 0.049(4) -0.013(3) -0.002(3) -0.009(3)
C4D 0.041(3) 0.040(3) 0.041(3) -0.007(3) -0.012(3) -0.004(3)
C5D 0.041(3) 0.036(3) 0.042(3) -0.007(3) -0.013(3) -0.005(3)
C6D 0.039(3) 0.036(3) 0.040(3) -0.009(3) -0.008(3) -0.006(3)
C7D 0.037(3) 0.036(3) 0.036(3) -0.005(3) -0.005(3) -0.008(2)
C8D 0.039(3) 0.030(3) 0.034(3) -0.005(3) -0.006(3) -0.008(3)
C9D 0.047(4) 0.048(4) 0.047(4) -0.009(3) -0.005(3) -0.022(3)
C10D 0.044(4) 0.048(4) 0.048(4) -0.005(3) -0.011(3) -0.020(3)
C11D 0.046(4) 0.044(4) 0.041(3) -0.009(3) -0.009(3) -0.016(3)
C12D 0.049(4) 0.041(4) 0.041(4) -0.008(3) -0.007(3) -0.015(3)
C13D 0.039(3) 0.042(3) 0.038(3) -0.005(3) -0.008(3) -0.013(3)
C14D 0.041(3) 0.040(3) 0.039(3) -0.001(3) -0.008(3) -0.011(3)
C15D 0.038(3) 0.039(3) 0.034(3) -0.007(3) -0.010(3) -0.010(3)
C16D 0.038(3) 0.035(3) 0.031(3) -0.005(3) -0.004(3) -0.011(2)
C17D 0.045(4) 0.044(3) 0.054(4) 0.002(3) -0.018(3) -0.004(3)
C18D 0.045(4) 0.040(4) 0.059(4) -0.001(3) -0.023(3) 0.000(3)
C19D 0.052(4) 0.039(4) 0.053(4) -0.007(3) -0.014(4) -0.003(3)
C20D 0.046(4) 0.036(3) 0.049(4) 0.003(3) -0.013(3) -0.010(3)
C21D 0.045(3) 0.034(3) 0.035(3) -0.001(3) -0.011(3) -0.008(3)
C22D 0.041(3) 0.035(3) 0.038(3) -0.006(3) -0.010(3) -0.005(3)
C23D 0.034(3) 0.039(3) 0.036(3) 0.000(3) -0.009(3) -0.004(3)
C24D 0.043(3) 0.031(3) 0.029(3) -0.004(3) -0.009(3) -0.007(3)
C25D 0.048(4) 0.041(3) 0.044(4) -0.007(3) -0.013(3) -0.012(3)
C26D 0.048(4) 0.040(4) 0.045(4) 0.002(3) -0.008(3) -0.018(3)
C27D 0.046(4) 0.044(4) 0.042(4) 0.000(3) -0.012(3) -0.016(3)
C28D 0.038(3) 0.041(3) 0.042(3) -0.003(3) -0.006(3) -0.010(3)
C29D 0.038(3) 0.038(3) 0.037(3) 0.001(3) -0.012(3) -0.010(3)
C30D 0.042(3) 0.036(3) 0.034(3) -0.002(3) -0.006(3) -0.011(3)
C31D 0.042(3) 0.032(3) 0.037(3) -0.001(3) -0.009(3) -0.007(3)
C32D 0.035(3) 0.034(3) 0.033(3) -0.001(3) -0.008(3) -0.009(2)
C1DA 0.046(4) 0.049(5) 0.058(5) -0.007(4) -0.010(4) -0.008(4)
C2DA 0.043(4) 0.056(5) 0.076(5) -0.005(4) -0.018(4) -0.008(4)
C3DA 0.053(5) 0.078(6) 0.084(6) -0.003(5) -0.017(5) -0.026(5)
C4DA 0.054(5) 0.082(6) 0.089(6) -0.012(5) -0.025(5) -0.015(5)
C5DA 0.067(6) 0.099(7) 0.111(7) 0.000(6) -0.028(6) -0.016(6)
C6DA 0.089(10) 0.151(15) 0.161(14) 0.003(12) -0.065(10) 0.009(10)
C1DB 0.048(5) 0.044(4) 0.089(6) -0.011(4) -0.021(4) -0.007(4)
C2DB 0.066(6) 0.046(5) 0.099(6) -0.024(4) -0.025(5) -0.003(4)
C3DB 0.083(7) 0.058(5) 0.115(7) -0.012(5) -0.028(6) -0.006(5)
C4DB 0.114(9) 0.059(6) 0.137(8) -0.015(6) -0.018(8) -0.013(7)
C5DB 0.130(11) 0.064(7) 0.148(10) 0.007(7) -0.015(8) -0.023(8)
C6DB 0.162(15) 0.080(10) 0.148(11) -0.001(9) -0.010(10) -0.022(10)
C1DC 0.062(5) 0.064(5) 0.080(5) 0.003(5) 0.012(5) -0.026(4)
C2DC 0.078(7) 0.067(6) 0.122(8) -0.001(6) 0.010(6) -0.029(5)
C3DC 0.090(7) 0.072(6) 0.128(8) -0.012(6) 0.009(7) -0.038(5)
C4DC 0.092(8) 0.069(6) 0.152(10) -0.001(7) -0.015(8) -0.033(6)
C5DC 0.113(10) 0.081(7) 0.153(11) -0.018(8) 0.002(9) -0.044(7)
C6DC 0.102(12) 0.074(9) 0.212(17) -0.017(10) -0.024(12) -0.029(8)
C1DD 0.045(4) 0.066(5) 0.041(4) -0.005(4) -0.011(3) -0.024(4)
C2DD 0.046(4) 0.075(5) 0.040(4) 0.003(4) -0.013(4) -0.028(4)
C3DD 0.049(5) 0.079(5) 0.049(5) -0.012(4) -0.014(4) -0.021(4)
C4DD 0.049(5) 0.078(5) 0.041(4) -0.008(4) -0.010(4) -0.024(4)
C5DD 0.058(6) 0.075(6) 0.061(5) -0.011(5) -0.019(4) -0.017(5)
C6DD 0.054(7) 0.087(8) 0.099(9) -0.006(7) -0.024(6) -0.013(6)
C1DE 0.060(5) 0.053(5) 0.099(6) 0.006(5) -0.033(5) -0.015(4)
C2DE 0.080(6) 0.082(7) 0.128(8) 0.004(6) -0.052(6) -0.017(5)
C3DE 0.087(7) 0.094(8) 0.147(9) -0.002(7) -0.056(7) -0.023(6)
C4DE 0.089(7) 0.114(8) 0.138(8) -0.006(7) -0.051(6) -0.024(6)
C5DE 0.104(9) 0.128(10) 0.164(10) -0.010(9) -0.045(8) -0.003(7)
C6DE 0.110(13) 0.183(17) 0.176(16) 0.001(14) -0.046(12) 0.009(11)
C1DF 0.058(5) 0.042(4) 0.084(6) -0.001(4) -0.027(5) -0.006(4)
C2DF 0.077(6) 0.055(5) 0.131(7) 0.019(5) -0.040(6) -0.023(5)
C3DF 0.100(7) 0.083(6) 0.138(7) 0.036(6) -0.045(6) -0.033(6)
C4DF 0.127(9) 0.098(8) 0.177(10) 0.056(8) -0.038(8) -0.037(8)
C5DF 0.135(9) 0.104(9) 0.182(10) 0.053(8) -0.038(9) -0.010(9)
C6DF 0.147(12) 0.132(14) 0.250(17) 0.037(14) -0.067(12) -0.028(13)
C1DG 0.064(5) 0.074(5) 0.082(5) -0.021(5) -0.019(5) -0.014(4)
C2DG 0.082(7) 0.126(8) 0.117(7) -0.035(6) -0.022(6) -0.038(6)
C3DG 0.103(8) 0.131(9) 0.151(9) -0.051(7) -0.018(8) -0.049(7)
C4DG 0.091(9) 0.138(10) 0.179(10) -0.050(9) -0.016(8) -0.055(8)
C5DG 0.120(10) 0.155(10) 0.182(10) -0.052(9) -0.023(9) -0.060(8)
C6DG 0.146(15) 0.198(16) 0.229(16) -0.075(14) -0.028(13) -0.083(12)
C1DH 0.048(4) 0.054(4) 0.045(4) 0.002(4) -0.008(4) -0.018(3)
C2DH 0.048(4) 0.067(5) 0.040(4) -0.004(4) -0.007(4) -0.023(4)
C3DH 0.051(4) 0.065(5) 0.035(4) -0.013(4) -0.004(4) -0.020(4)
C4DH 0.051(5) 0.069(5) 0.047(5) -0.013(4) -0.007(4) -0.025(4)
C5DH 0.060(5) 0.070(5) 0.054(5) -0.008(5) -0.013(4) -0.019(4)
C6DH 0.066(7) 0.087(8) 0.086(8) -0.010(7) -0.028(6) -0.011(6)
Cd1 0.0266(3) 0.0261(2) 0.0342(2) -0.00213(19) -0.0101(2) -0.00571(19)
Eu1 0.0290(3) 0.0279(2) 0.0336(2) -0.00314(18) -0.01051(19) -0.00490(19)
Eu2 0.0312(3) 0.0277(2) 0.0335(2) -0.00277(18) -0.00915(19) -0.00625(19)
N1 0.036(3) 0.031(2) 0.030(2) -0.003(2) -0.004(2) -0.011(2)
N2 0.031(3) 0.034(3) 0.042(3) -0.005(2) -0.006(2) -0.004(2)
N3 0.033(3) 0.035(3) 0.039(3) -0.006(2) -0.007(2) -0.007(2)
N4 0.042(3) 0.027(3) 0.037(3) -0.008(2) -0.011(2) -0.005(2)
N5 0.038(3) 0.030(2) 0.034(3) -0.002(2) -0.013(2) -0.007(2)
N6 0.034(3) 0.039(3) 0.035(3) -0.011(2) -0.014(2) -0.008(2)
N7 0.033(3) 0.034(3) 0.034(3) -0.002(2) -0.010(2) -0.005(2)
N8 0.033(3) 0.037(3) 0.038(3) -0.002(2) -0.008(2) -0.006(2)
N9 0.035(3) 0.033(3) 0.041(3) -0.005(2) -0.010(2) -0.005(2)
N10 0.028(2) 0.028(2) 0.045(2) -0.004(2) -0.007(2) -0.007(2)
N11 0.027(3) 0.031(2) 0.037(3) -0.007(2) -0.007(2) -0.009(2)
N12 0.031(2) 0.026(2) 0.043(2) -0.004(2) -0.014(2) -0.005(2)
N13 0.034(3) 0.031(3) 0.043(3) 0.000(2) -0.012(2) -0.009(2)
N14 0.031(2) 0.025(2) 0.043(2) -0.004(2) -0.012(2) -0.007(2)
N15 0.027(2) 0.031(2) 0.038(3) 0.001(2) -0.008(2) -0.008(2)
N16 0.029(2) 0.026(2) 0.041(2) -0.004(2) -0.006(2) -0.005(2)
N17 0.033(3) 0.031(2) 0.036(3) -0.004(2) -0.012(2) -0.009(2)
N18 0.031(2) 0.031(2) 0.043(2) -0.003(2) -0.010(2) -0.008(2)
N19 0.034(3) 0.029(2) 0.038(3) -0.002(2) -0.012(2) -0.006(2)
N20 0.030(2) 0.028(2) 0.041(2) -0.001(2) -0.011(2) -0.009(2)
N21 0.033(3) 0.030(2) 0.037(3) -0.005(2) -0.010(2) -0.008(2)
N22 0.028(2) 0.028(2) 0.043(2) -0.003(2) -0.010(2) -0.009(2)
N23 0.034(3) 0.030(3) 0.034(3) -0.006(2) -0.004(2) -0.007(2)
N24 0.028(2) 0.029(2) 0.039(2) -0.003(2) -0.011(2) -0.007(2)
N25 0.039(3) 0.032(3) 0.045(3) -0.004(2) -0.004(3) -0.009(2)
N26 0.040(3) 0.031(3) 0.033(3) -0.009(2) -0.010(2) -0.011(2)
N27 0.040(3) 0.038(3) 0.033(3) -0.001(2) -0.011(2) -0.009(2)
N28 0.039(3) 0.026(2) 0.033(3) 0.000(2) -0.009(2) -0.004(2)
N29 0.042(3) 0.029(3) 0.035(3) 0.000(2) -0.010(2) -0.008(2)
N30 0.037(3) 0.028(2) 0.039(3) -0.006(2) -0.013(2) -0.007(2)
N31 0.033(3) 0.035(3) 0.045(3) -0.005(2) -0.008(2) -0.006(2)
N32 0.032(3) 0.032(3) 0.037(3) -0.002(2) -0.006(2) -0.007(2)
S1 0.0359(11) 0.0484(12) 0.0517(12) -0.0080(10) -0.0113(9) -0.0045(9)
S2 0.0409(12) 0.0447(12) 0.0640(14) -0.0123(10) -0.0161(10) 0.0051(10)
S3 0.0601(15) 0.0354(12) 0.0857(17) -0.0084(11) -0.0248(13) -0.0117(11)
S4 0.0679(18) 0.0432(14) 0.136(3) -0.0086(15) -0.0440(18) -0.0188(13)
S5 0.0335(11) 0.0586(14) 0.0514(12) -0.0061(10) -0.0149(9) -0.0050(10)
S6 0.0383(12) 0.0507(13) 0.0615(13) 0.0004(11) -0.0143(10) 0.0034(10)
S7 0.0584(15) 0.0344(11) 0.0707(14) -0.0003(10) -0.0205(12) -0.0133(10)
S8 0.0550(15) 0.0411(12) 0.0810(16) -0.0049(11) -0.0162(13) -0.0173(11)
S9 0.0388(12) 0.0446(12) 0.0960(18) -0.0125(12) -0.0163(12) -0.0169(10)
S10 0.0321(10) 0.0441(11) 0.0557(12) -0.0083(9) -0.0112(9) -0.0107(9)
S11 0.0396(12) 0.0400(12) 0.0832(16) -0.0095(11) -0.0187(12) 0.0073(10)
S12 0.0511(13) 0.0282(10) 0.0696(14) -0.0045(10) -0.0168(11) -0.0015(9)
S13 0.0497(15) 0.0428(13) 0.142(3) -0.0054(15) -0.0405(17) -0.0171(11)
S14 0.0365(11) 0.0495(12) 0.0620(13) -0.0057(10) -0.0187(10) -0.0159(9)
S15 0.0429(13) 0.0411(12) 0.0745(15) 0.0037(11) -0.0172(11) 0.0035(10)
S16 0.0542(14) 0.0306(10) 0.0654(14) -0.0003(10) -0.0141(11) -0.0041(9)
S17 0.0501(13) 0.0277(10) 0.0766(15) -0.0036(10) -0.0199(11) -0.0094(9)
S18 0.0479(13) 0.0388(12) 0.0748(15) -0.0069(11) -0.0098(11) -0.0196(10)
S19 0.0334(11) 0.0611(14) 0.0583(13) -0.0005(11) -0.0187(10) -0.0138(10)
S20 0.0384(13) 0.0571(15) 0.102(2) -0.0056(14) -0.0319(13) 0.0017(11)
S21 0.0612(15) 0.0298(11) 0.0692(14) -0.0017(10) -0.0196(12) -0.0078(10)
S22 0.0612(16) 0.0375(12) 0.0917(18) 0.0001(12) -0.0200(14) -0.0217(11)
S23 0.0278(10) 0.0474(12) 0.0558(12) -0.0041(9) -0.0118(9) -0.0074(9)
S24 0.0315(11) 0.0461(12) 0.0856(16) -0.0060(12) -0.0202(11) -0.0006(9)
S25 0.0415(13) 0.0385(12) 0.0871(17) -0.0082(11) -0.0194(12) -0.0018(10)
S26 0.0459(13) 0.0323(11) 0.0691(14) -0.0070(10) -0.0146(11) -0.0033(9)
S27 0.0546(15) 0.0506(13) 0.0687(15) -0.0110(11) -0.0070(12) -0.0251(11)
S28 0.0487(13) 0.0575(14) 0.0557(13) -0.0007(11) -0.0155(10) -0.0251(11)
S29 0.0515(15) 0.0428(13) 0.121(2) 0.0050(14) -0.0375(16) -0.0043(11)
S30 0.0537(14) 0.0338(11) 0.0873(17) 0.0055(11) -0.0238(13) -0.0032(10)
S31 0.0597(15) 0.0483(13) 0.0681(15) -0.0015(11) -0.0130(12) -0.0270(12)
S32 0.0435(12) 0.0536(13) 0.0547(12) -0.0006(10) -0.0101(10) -0.0206(10)

loop_
_atom_type_symbol
_atom_type_description
_atom_type_scat_dispersion_real
_atom_type_scat_dispersion_imag
_atom_type_scat_source
C C 0.0181 0.0091 'International Tables Vol C Tables 4.2.6.8 and 6.1.1.4'
H H 0.0000 0.0000 'International Tables Vol C Tables 4.2.6.8 and 6.1.1.4'
N N 0.0311 0.0180 'International Tables Vol C Tables 4.2.6.8 and 6.1.1.4'
S S 0.3331 0.5567 'International Tables Vol C Tables 4.2.6.8 and 6.1.1.4'
Cd Cd 0.1185 4.6533 'International Tables Vol C Tables 4.2.6.8 and 6.1.1.4'
Eu Eu -8.9294 11.1857 'International Tables Vol C Tables 4.2.6.8 and 6.1.1.4'

loop_
_geom_angle_atom_site_label_1
_geom_angle_atom_site_label_2
_geom_angle_atom_site_label_3
_geom_angle
C32A C1A C2A 120.5(9)
C32A C1A S1 121.8(7)
C2A C1A S1 117.8(6)
C3A C2A C1A 120.1(8)
C3A C2A S2 119.8(7)
C1A C2A S2 120.0(7)
C4A C3A C2A 119.2(8)
C4A C3A H3A 120.4
C2A C3A H3A 120.4
C3A C4A C31A 119.8(8)
C3A C4A C5A 133.1(8)
C31A C4A C5A 106.5(7)
N4 C5A N3 127.9(8)
N4 C5A C4A 123.5(7)
N3 C5A C4A 108.5(7)
N4 C6A N5 128.2(7)
N4 C6A C7A 123.5(7)
N5 C6A C7A 108.3(7)
C12A C7A C8A 119.0(9)
C12A C7A C6A 108.1(7)
C8A C7A C6A 132.9(8)
C9A C8A C7A 119.0(9)
C9A C8A H8A 120.5
C7A C8A H8A 120.5
C8A C9A C10A 121.0(9)
C8A C9A S3 124.2(8)
C10A C9A S3 114.7(7)
C11A C10A C9A 119.5(9)
C11A C10A S4 123.1(8)
C9A C10A S4 117.4(7)
C10A C11A C12A 118.0(9)
C10A C11A H11A 121.0
C12A C11A H11A 121.0
C7A C12A C11A 123.4(8)
C7A C12A C13A 106.8(8)
C11A C12A C13A 129.7(8)
N6 C13A N5 127.0(7)
N6 C13A C12A 125.1(8)
N5 C13A C12A 107.8(7)
N6 C14A N7 127.6(7)
N6 C14A C15A 122.9(8)
N7 C14A C15A 109.5(7)
C16A C15A C20A 122.4(8)
C16A C15A C14A 130.9(8)
C20A C15A C14A 106.6(7)
C15A C16A C17A 118.1(8)
C15A C16A H16A 121.0
C17A C16A H16A 121.0
C16A C17A C18A 119.6(8)
C16A C17A S5 123.8(7)
C18A C17A S5 116.5(6)
C19A C18A C17A 121.4(8)
C19A C18A S6 118.6(7)
C17A C18A S6 120.0(7)
C18A C19A C20A 118.6(9)
C18A C19A H19A 120.7
C20A C19A H19A 120.7
C19A C20A C15A 119.9(8)
C19A C20A C21A 133.9(8)
C15A C20A C21A 106.2(7)
N8 C21A N7 128.0(7)
N8 C21A C20A 123.3(7)
N7 C21A C20A 108.6(7)
N8 C22A N1 125.4(8)
N8 C22A C23A 123.7(7)
N1 C22A C23A 110.9(7)
C24A C23A C28A 121.9(8)
C24A C23A C22A 131.6(8)
C28A C23A C22A 106.4(7)
C23A C24A C25A 116.6(8)
C23A C24A H24A 121.7
C25A C24A H24A 121.7
C24A C25A C26A 121.2(8)
C24A C25A S7 122.6(7)
C26A C25A S7 116.2(7)
C27A C26A C25A 120.9(9)
C27A C26A S8 122.6(7)
C25A C26A S8 116.4(7)
C28A C27A C26A 117.8(8)
C28A C27A H27A 121.1
C26A C27A H27A 121.1
C27A C28A C23A 121.3(8)
C27A C28A C29A 133.5(8)
C23A C28A C29A 105.2(7)
N2 C29A N1 128.2(7)
N2 C29A C28A 122.1(8)
N1 C29A C28A 109.7(7)
N2 C30A N3 128.7(7)
N2 C30A C31A 121.5(8)
N3 C30A C31A 109.8(7)
C32A C31A C4A 122.4(8)
C32A C31A C30A 131.3(8)
C4A C31A C30A 106.2(8)
C31A C32A C1A 117.9(8)
C31A C32A H32A 121.0
C1A C32A H32A 121.0
C2AA C1AA S1 109.6(7)
C2AA C1AA H1A1 109.8
S1 C1AA H1A1 109.8
C2AA C1AA H1A2 109.8
S1 C1AA H1A2 109.8
H1A1 C1AA H1A2 108.2
C1AA C2AA C3AA 114.1(8)
C1AA C2AA H2A1 108.7
C3AA C2AA H2A1 108.7
C1AA C2AA H2A2 108.7
C3AA C2AA H2A2 108.7
H2A1 C2AA H2A2 107.6
C2AA C3AA C4AA 114.9(8)
C2AA C3AA H3A1 108.5
C4AA C3AA H3A1 108.5
C2AA C3AA H3A2 108.5
C4AA C3AA H3A2 108.5
H3A1 C3AA H3A2 107.5
C5AA C4AA C3AA 114.7(8)
C5AA C4AA H4A1 108.6
C3AA C4AA H4A1 108.6
C5AA C4AA H4A2 108.6
C3AA C4AA H4A2 108.6
H4A1 C4AA H4A2 107.6
C6AA C5AA C4AA 113.8(9)
C6AA C5AA H5A1 108.8
C4AA C5AA H5A1 108.8
C6AA C5AA H5A2 108.8
C4AA C5AA H5A2 108.8
H5A1 C5AA H5A2 107.7
C5AA C6AA H6A1 109.5
C5AA C6AA H6A2 109.5
H6A1 C6AA H6A2 109.5
C5AA C6AA H6A3 109.5
H6A1 C6AA H6A3 109.5
H6A2 C6AA H6A3 109.5
C2AB C1AB S2 109.6(7)
C2AB C1AB H1A3 109.7
S2 C1AB H1A3 109.7
C2AB C1AB H1A4 109.7
S2 C1AB H1A4 109.7
H1A3 C1AB H1A4 108.2
C3AB C2AB C1AB 115.7(10)
C3AB C2AB H2A3 108.4
C1AB C2AB H2A3 108.4
C3AB C2AB H2A4 108.4
C1AB C2AB H2A4 108.4
H2A3 C2AB H2A4 107.4
C2AB C3AB C4AB 111.1(12)
C2AB C3AB H3A3 109.4
C4AB C3AB H3A3 109.4
C2AB C3AB H3A4 109.4
C4AB C3AB H3A4 109.4
H3A3 C3AB H3A4 108.0
C5AB C4AB C3AB 107.5(14)
C5AB C4AB H4A3 110.2
C3AB C4AB H4A3 110.2
C5AB C4AB H4A4 110.2
C3AB C4AB H4A4 110.2
H4A3 C4AB H4A4 108.5
C4AB C5AB C6AB 109.4(16)
C4AB C5AB H5A3 109.8
C6AB C5AB H5A3 109.8
C4AB C5AB H5A4 109.8
C6AB C5AB H5A4 109.8
H5A3 C5AB H5A4 108.2
C5AB C6AB H6A4 109.5
C5AB C6AB H6A5 109.5
H6A4 C6AB H6A5 109.5
C5AB C6AB H6A6 109.5
H6A4 C6AB H6A6 109.5
H6A5 C6AB H6A6 109.5
C2AC C1AC S3 107.3(8)
C2AC C1AC H1A5 110.2
S3 C1AC H1A5 110.2
C2AC C1AC H1A6 110.2
S3 C1AC H1A6 110.2
H1A5 C1AC H1A6 108.5
C1AC C2AC C3AC 111.1(10)
C1AC C2AC H2A5 109.4
C3AC C2AC H2A5 109.4
C1AC C2AC H2A6 109.4
C3AC C2AC H2A6 109.4
H2A5 C2AC H2A6 108.0
C4AC C3AC C2AC 112.6(10)
C4AC C3AC H3A5 109.1
C2AC C3AC H3A5 109.1
C4AC C3AC H3A6 109.1
C2AC C3AC H3A6 109.1
H3A5 C3AC H3A6 107.8
C5AC C4AC C3AC 116.5(12)
C5AC C4AC H4A5 108.2
C3AC C4AC H4A5 108.2
C5AC C4AC H4A6 108.2
C3AC C4AC H4A6 108.2
H4A5 C4AC H4A6 107.3
C6AC C5AC C4AC 114.9(13)
C6AC C5AC H5A5 108.5
C4AC C5AC H5A5 108.5
C6AC C5AC H5A6 108.5
C4AC C5AC H5A6 108.5
H5A5 C5AC H5A6 107.5
C5AC C6AC H6A7 109.5
C5AC C6AC H6A8 109.5
H6A7 C6AC H6A8 109.5
C5AC C6AC H6A9 109.5
H6A7 C6AC H6A9 109.5
H6A8 C6AC H6A9 109.5
C2AD C1AD S4 107.2(9)
C2AD C1AD H1A7 110.3
S4 C1AD H1A7 110.3
C2AD C1AD H1A8 110.3
S4 C1AD H1A8 110.3
H1A7 C1AD H1A8 108.5
C3AD C2AD C1AD 110.8(14)
C3AD C2AD H2A7 109.5
C1AD C2AD H2A7 109.5
C3AD C2AD H2A8 109.5
C1AD C2AD H2A8 109.5
H2A7 C2AD H2A8 108.1
C2AD C3AD C4AD 110.8(15)
C2AD C3AD H3A7 109.5
C4AD C3AD H3A7 109.5
C2AD C3AD H3A8 109.5
C4AD C3AD H3A8 109.5
H3A7 C3AD H3A8 108.1
C5AD C4AD C3AD 126(2)
C5AD C4AD H4A7 105.8
C3AD C4AD H4A7 105.8
C5AD C4AD H4A8 105.8
C3AD C4AD H4A8 105.8
H4A7 C4AD H4A8 106.2
C4AD C5AD C6AD 114(2)
C4AD C5AD H5A7 108.8
C6AD C5AD H5A7 108.8
C4AD C5AD H5A8 108.8
C6AD C5AD H5A8 108.9
H5A7 C5AD H5A8 107.7
C5AD C6AD H6AX 109.5
C5AD C6AD H6AY 109.5
H6AX C6AD H6AY 109.5
C5AD C6AD H6AZ 109.5
H6AX C6AD H6AZ 109.5
H6AY C6AD H6AZ 109.5
C2AE C1AE S5 108.8(6)
C2AE C1AE H1A9 109.9
S5 C1AE H1A9 109.9
C2AE C1AE H1AX 109.9
S5 C1AE H1AX 109.9
H1A9 C1AE H1AX 108.3
C3AE C2AE C1AE 111.7(8)
C3AE C2AE H2A9 109.3
C1AE C2AE H2A9 109.3
C3AE C2AE H2AX 109.3
C1AE C2AE H2AX 109.3
H2A9 C2AE H2AX 107.9
C2AE C3AE C4AE 113.9(8)
C2AE C3AE H3A9 108.8
C4AE C3AE H3A9 108.8
C2AE C3AE H3AX 108.8
C4AE C3AE H3AX 108.8
H3A9 C3AE H3AX 107.7
C5AE C4AE C3AE 113.7(9)
C5AE C4AE H4A9 108.8
C3AE C4AE H4A9 108.8
C5AE C4AE H4AX 108.8
C3AE C4AE H4AX 108.8
H4A9 C4AE H4AX 107.7
C4AE C5AE C6AE 115.8(9)
C4AE C5AE H5A9 108.3
C6AE C5AE H5A9 108.3
C4AE C5AE H5AX 108.3
C6AE C5AE H5AX 108.3
H5A9 C5AE H5AX 107.4
C5AE C6AE H6AA 109.5
C5AE C6AE H6AB 109.5
H6AA C6AE H6AB 109.5
C5AE C6AE H6AC 109.5
H6AA C6AE H6AC 109.5
H6AB C6AE H6AC 109.5
C2AF C1AF S6 108.3(8)
C2AF C1AF H1AY 110.0
S6 C1AF H1AY 110.0
C2AF C1AF H1AZ 110.0
S6 C1AF H1AZ 110.0
H1AY C1AF H1AZ 108.4
C1AF C2AF C3AF 111.5(10)
C1AF C2AF H2AY 109.3
C3AF C2AF H2AY 109.3
C1AF C2AF H2AZ 109.3
C3AF C2AF H2AZ 109.3
H2AY C2AF H2AZ 108.0
C4AF C3AF C2AF 111.1(12)
C4AF C3AF H3AY 109.4
C2AF C3AF H3AY 109.4
C4AF C3AF H3AZ 109.4
C2AF C3AF H3AZ 109.4
H3AY C3AF H3AZ 108.0
C5AF C4AF C3AF 113.6(14)
C5AF C4AF H4AY 108.8
C3AF C4AF H4AY 108.8
C5AF C4AF H4AZ 108.8
C3AF C4AF H4AZ 108.8
H4AY C4AF H4AZ 107.7
C6AF C5AF C4AF 113.4(17)
C6AF C5AF H5AY 108.9
C4AF C5AF H5AY 108.9
C6AF C5AF H5AZ 108.9
C4AF C5AF H5AZ 108.9
H5AY C5AF H5AZ 107.7
C5AF C6AF H6AD 109.5
C5AF C6AF H6AE 109.5
H6AD C6AF H6AE 109.5
C5AF C6AF H6AF 109.5
H6AD C6AF H6AF 109.5
H6AE C6AF H6AF 109.5
C2AG C1AG S7 107.7(7)
C2AG C1AG H1AA 110.2
S7 C1AG H1AA 110.2
C2AG C1AG H1AB 110.2
S7 C1AG H1AB 110.2
H1AA C1AG H1AB 108.5
C3AG C2AG C1AG 110.6(10)
C3AG C2AG H2AA 109.5
C1AG C2AG H2AA 109.5
C3AG C2AG H2AB 109.5
C1AG C2AG H2AB 109.5
H2AA C2AG H2AB 108.1
C2AG C3AG C4AG 113.6(12)
C2AG C3AG H3AA 108.8
C4AG C3AG H3AA 108.8
C2AG C3AG H3AB 108.8
C4AG C3AG H3AB 108.8
H3AA C3AG H3AB 107.7
C5AG C4AG C3AG 116.1(13)
C5AG C4AG H4AA 108.3
C3AG C4AG H4AA 108.3
C5AG C4AG H4AB 108.3
C3AG C4AG H4AB 108.3
H4AA C4AG H4AB 107.4
C4AG C5AG C6AG 112.3(14)
C4AG C5AG H5AA 109.1
C6AG C5AG H5AA 109.1
C4AG C5AG H5AB 109.1
C6AG C5AG H5AB 109.2
H5AA C5AG H5AB 107.9
C5AG C6AG H6AG 109.5
C5AG C6AG H6AH 109.5
H6AG C6AG H6AH 109.5
C5AG C6AG H6AI 109.5
H6AG C6AG H6AI 109.5
H6AH C6AG H6AI 109.5
C2AH C1AH S8 106.3(7)
C2AH C1AH H1AC 110.5
S8 C1AH H1AC 110.5
C2AH C1AH H1AD 110.5
S8 C1AH H1AD 110.5
H1AC C1AH H1AD 108.7
C3AH C2AH C1AH 116.6(10)
C3AH C2AH H2AC 108.1
C1AH C2AH H2AC 108.1
C3AH C2AH H2AD 108.1
C1AH C2AH H2AD 108.1
H2AC C2AH H2AD 107.3
C2AH C3AH C4AH 111.2(10)
C2AH C3AH H3AC 109.4
C4AH C3AH H3AC 109.4
C2AH C3AH H3AD 109.4
C4AH C3AH H3AD 109.4
H3AC C3AH H3AD 108.0
C5AH C4AH C3AH 117.5(12)
C5AH C4AH H4AC 107.9
C3AH C4AH H4AC 107.9
C5AH C4AH H4AD 107.9
C3AH C4AH H4AD 107.9
H4AC C4AH H4AD 107.2
C4AH C5AH C6AH 114.1(13)
C4AH C5AH H5AC 108.7
C6AH C5AH H5AC 108.7
C4AH C5AH H5AD 108.7
C6AH C5AH H5AD 108.7
H5AC C5AH H5AD 107.6
C5AH C6AH H6AJ 109.5
C5AH C6AH H6AK 109.5
H6AJ C6AH H6AK 109.5
C5AH C6AH H6AL 109.5
H6AJ C6AH H6AL 109.5
H6AK C6AH H6AL 109.5
C6B C1B C2B 121.2(8)
C6B C1B S9 122.9(7)
C2B C1B S9 115.9(6)
C3B C2B C1B 119.5(8)
C3B C2B S10 123.6(6)
C1B C2B S10 116.8(6)
C4B C3B C2B 117.1(7)
C4B C3B H3B 121.5
C2B C3B H3B 121.5
C3B C4B C5B 122.3(8)
C3B C4B C8B 130.8(7)
C5B C4B C8B 106.9(7)
C6B C5B C4B 121.6(8)
C6B C5B C7B 131.7(7)
C4B C5B C7B 106.7(7)
C5B C6B C1B 118.3(8)
C5B C6B H6B 120.9
C1B C6B H6B 120.9
N9 C7B N10 128.7(7)
N9 C7B C5B 122.0(7)
N10 C7B C5B 109.2(6)
N11 C8B N10 125.5(7)
N11 C8B C4B 123.5(7)
N10 C8B C4B 111.0(6)
C14B C9B C10B 120.9(8)
C14B C9B S11 119.6(7)
C10B C9B S11 119.5(6)
C11B C10B C9B 119.6(8)
C11B C10B S12 122.3(7)
C9B C10B S12 118.1(6)
C10B C11B C12B 118.0(9)
C10B C11B H11B 121.0
C12B C11B H11B 121.0
C11B C12B C13B 122.0(8)
C11B C12B C16B 131.0(8)
C13B C12B C16B 107.0(7)
C14B C13B C12B 120.7(8)
C14B C13B C15B 133.3(8)
C12B C13B C15B 105.9(7)
C13B C14B C9B 118.9(8)
C13B C14B H14B 120.5
C9B C14B H14B 120.6
N11 C15B N12 127.3(7)
N11 C15B C13B 123.4(7)
N12 C15B C13B 109.3(7)
N13 C16B N12 126.6(7)
N13 C16B C12B 122.2(7)
N12 C16B C12B 111.3(7)
C18B C17B C22B 120.7(7)
C18B C17B C24B 132.5(7)
C22B C17B C24B 106.6(7)
C17B C18B C19B 118.7(8)
C17B C18B H18B 120.6
C19B C18B H18B 120.6
C18B C19B C20B 120.8(8)
C18B C19B S13 123.0(7)
C20B C19B S13 116.2(6)
C21B C20B C19B 120.5(8)
C21B C20B S14 123.0(7)
C19B C20B S14 116.5(6)
C20B C21B C22B 117.9(8)
C20B C21B H21B 121.0
C22B C21B H21B 121.0
C21B C22B C17B 121.3(7)
C21B C22B C23B 132.4(7)
C17B C22B C23B 106.2(7)
N15 C23B N14 125.1(7)
N15 C23B C22B 123.8(7)
N14 C23B C22B 111.1(7)
N13 C24B N14 126.8(7)
N13 C24B C17B 122.9(7)
N14 C24B C17B 110.3(7)
C28B C25B C26B 122.3(8)
C28B C25B S15 119.4(7)
C26B C25B S15 118.3(7)
C27B C26B C25B 119.5(8)
C27B C26B S16 120.9(7)
C25B C26B S16 119.6(6)
C26B C27B C30B 116.7(8)
C26B C27B H27B 121.7
C30B C27B H27B 121.7
C25B C28B C29B 118.1(8)
C25B C28B H28B 121.0
C29B C28B H28B 121.0
C30B C29B C28B 119.7(8)
C30B C29B C31B 107.4(7)
C28B C29B C31B 132.6(8)
C29B C30B C27B 123.6(8)
C29B C30B C32B 106.9(7)
C27B C30B C32B 129.5(8)
N15 C31B N16 126.8(7)
N15 C31B C29B 124.5(7)
N16 C31B C29B 108.6(7)
N9 C32B N16 127.3(7)
N9 C32B C30B 122.5(7)
N16 C32B C30B 110.2(7)
C2BA C1BA S9 111.9(8)
C2BA C1BA H1B1 109.2
S9 C1BA H1B1 109.2
C2BA C1BA H1B2 109.2
S9 C1BA H1B2 109.2
H1B1 C1BA H1B2 107.9
C3BA C2BA C1BA 112.7(10)
C3BA C2BA H2B1 109.1
C1BA C2BA H2B1 109.1
C3BA C2BA H2B2 109.1
C1BA C2BA H2B2 109.1
H2B1 C2BA H2B2 107.8
C2BA C3BA C4BA 109.3(10)
C2BA C3BA H3B1 109.8
C4BA C3BA H3B1 109.8
C2BA C3BA H3B2 109.8
C4BA C3BA H3B2 109.8
H3B1 C3BA H3B2 108.3
C5BA C4BA C3BA 113.3(11)
C5BA C4BA H4B1 108.9
C3BA C4BA H4B1 108.9
C5BA C4BA H4B2 108.9
C3BA C4BA H4B2 108.9
H4B1 C4BA H4B2 107.7
C4BA C5BA C6BA 108.7(11)
C4BA C5BA H5B1 109.9
C6BA C5BA H5B1 109.9
C4BA C5BA H5B2 109.9
C6BA C5BA H5B2 109.9
H5B1 C5BA H5B2 108.3
C5BA C6BA H6B1 109.5
C5BA C6BA H6B2 109.5
H6B1 C6BA H6B2 109.5
C5BA C6BA H6B3 109.5
H6B1 C6BA H6B3 109.5
H6B2 C6BA H6B3 109.5
C2BB C1BB S10 108.3(6)
C2BB C1BB H1B3 110.0
S10 C1BB H1B3 110.0
C2BB C1BB H1B4 110.0
S10 C1BB H1B4 110.0
H1B3 C1BB H1B4 108.4
C1BB C2BB C3BB 112.2(8)
C1BB C2BB H2B3 109.2
C3BB C2BB H2B3 109.2
C1BB C2BB H2B4 109.2
C3BB C2BB H2B4 109.2
H2B3 C2BB H2B4 107.9
C4BB C3BB C2BB 114.0(8)
C4BB C3BB H3B3 108.7
C2BB C3BB H3B3 108.7
C4BB C3BB H3B4 108.7
C2BB C3BB H3B4 108.7
H3B3 C3BB H3B4 107.6
C3BB C4BB C5BB 112.9(8)
C3BB C4BB H4B3 109.0
C5BB C4BB H4B3 109.0
C3BB C4BB H4B4 109.0
C5BB C4BB H4B4 109.0
H4B3 C4BB H4B4 107.8
C6BB C5BB C4BB 111.9(9)
C6BB C5BB H5B3 109.2
C4BB C5BB H5B3 109.2
C6BB C5BB H5B4 109.2
C4BB C5BB H5B4 109.2
H5B3 C5BB H5B4 107.9
C5BB C6BB H6B4 109.5
C5BB C6BB H6B5 109.5
H6B4 C6BB H6B5 109.5
C5BB C6BB H6B6 109.5
H6B4 C6BB H6B6 109.5
H6B5 C6BB H6B6 109.5
C2BC C1BC S11 109.7(8)
C2BC C1BC H1B5 109.7
S11 C1BC H1B5 109.7
C2BC C1BC H1B6 109.7
S11 C1BC H1B6 109.7
H1B5 C1BC H1B6 108.2
C3BC C2BC C1BC 111.7(10)
C3BC C2BC H2B5 109.3
C1BC C2BC H2B5 109.3
C3BC C2BC H2B6 109.3
C1BC C2BC H2B6 109.3
H2B5 C2BC H2B6 107.9
C2BC C3BC C4BC 110.9(12)
C2BC C3BC H3B5 109.5
C4BC C3BC H3B5 109.5
C2BC C3BC H3B6 109.5
C4BC C3BC H3B6 109.5
H3B5 C3BC H3B6 108.0
C3BC C4BC C5BC 109.8(14)
C3BC C4BC H4B5 109.7
C5BC C4BC H4B5 109.7
C3BC C4BC H4B6 109.7
C5BC C4BC H4B6 109.7
H4B5 C4BC H4B6 108.2
C6BC C5BC C4BC 111.9(18)
C6BC C5BC H5B5 109.2
C4BC C5BC H5B5 109.2
C6BC C5BC H5B6 109.2
C4BC C5BC H5B6 109.2
H5B5 C5BC H5B6 107.9
C5BC C6BC H6B7 109.5
C5BC C6BC H6B8 109.5
H6B7 C6BC H6B8 109.5
C5BC C6BC H6B9 109.5
H6B7 C6BC H6B9 109.5
H6B8 C6BC H6B9 109.5
C2BD C1BD S12 110.2(7)
C2BD C1BD H1B7 109.6
S12 C1BD H1B7 109.6
C2BD C1BD H1B8 109.6
S12 C1BD H1B8 109.6
H1B7 C1BD H1B8 108.1
C3BD C2BD C1BD 110.9(9)
C3BD C2BD H2B7 109.5
C1BD C2BD H2B7 109.5
C3BD C2BD H2B8 109.5
C1BD C2BD H2B8 109.5
H2B7 C2BD H2B8 108.1
C2BD C3BD C4BD 114.5(11)
C2BD C3BD H3B7 108.6
C4BD C3BD H3B7 108.6
C2BD C3BD H3B8 108.6
C4BD C3BD H3B8 108.6
H3B7 C3BD H3B8 107.6
C5BD C4BD C3BD 113.2(12)
C5BD C4BD H4B7 108.9
C3BD C4BD H4B7 108.9
C5BD C4BD H4B8 108.9
C3BD C4BD H4B8 108.9
H4B7 C4BD H4B8 107.7
C4BD C5BD C6BD 112.9(14)
C4BD C5BD H5B7 109.0
C6BD C5BD H5B7 109.0
C4BD C5BD H5B8 109.0
C6BD C5BD H5B8 109.0
H5B7 C5BD H5B8 107.8
C5BD C6BD H6BX 109.5
C5BD C6BD H6BY 109.5
H6BX C6BD H6BY 109.5
C5BD C6BD H6BZ 109.5
H6BX C6BD H6BZ 109.5
H6BY C6BD H6BZ 109.5
C2BE C1BE S13 104.4(9)
C2BE C1BE H1B9 110.9
S13 C1BE H1B9 110.9
C2BE C1BE H1BX 110.9
S13 C1BE H1BX 110.9
H1B9 C1BE H1BX 108.9
C3BE C2BE C1BE 111.0(13)
C3BE C2BE H2B9 109.4
C1BE C2BE H2B9 109.4
C3BE C2BE H2BX 109.4
C1BE C2BE H2BX 109.4
H2B9 C2BE H2BX 108.0
C2BE C3BE C4BE 111.4(15)
C2BE C3BE H3B9 109.4
C4BE C3BE H3B9 109.4
C2BE C3BE H3BX 109.4
C4BE C3BE H3BX 109.4
H3B9 C3BE H3BX 108.0
C3BE C4BE C5BE 104.9(16)
C3BE C4BE H4B9 110.8
C5BE C4BE H4B9 110.8
C3BE C4BE H4BX 110.8
C5BE C4BE H4BX 110.8
H4B9 C4BE H4BX 108.8
C6BE C5BE C4BE 109.1(19)
C6BE C5BE H5B9 109.9
C4BE C5BE H5B9 109.9
C6BE C5BE H5BX 109.9
C4BE C5BE H5BX 109.9
H5B9 C5BE H5BX 108.3
C5BE C6BE H6BA 109.5
C5BE C6BE H6BB 109.5
H6BA C6BE H6BB 109.5
C5BE C6BE H6BC 109.5
H6BA C6BE H6BC 109.5
H6BB C6BE H6BC 109.5
C2BF C1BF S14 108.8(7)
C2BF C1BF H1BY 109.9
S14 C1BF H1BY 109.9
C2BF C1BF H1BZ 109.9
S14 C1BF H1BZ 109.9
H1BY C1BF H1BZ 108.3
C3BF C2BF C1BF 112.7(8)
C3BF C2BF H2BY 109.0
C1BF C2BF H2BY 109.0
C3BF C2BF H2BZ 109.0
C1BF C2BF H2BZ 109.0
H2BY C2BF H2BZ 107.8
C2BF C3BF C4BF 115.4(8)
C2BF C3BF H3BY 108.4
C4BF C3BF H3BY 108.4
C2BF C3BF H3BZ 108.4
C4BF C3BF H3BZ 108.4
H3BY C3BF H3BZ 107.5
C5BF C4BF C3BF 113.1(8)
C5BF C4BF H4BY 109.0
C3BF C4BF H4BY 109.0
C5BF C4BF H4BZ 109.0
C3BF C4BF H4BZ 109.0
H4BY C4BF H4BZ 107.8
C4BF C5BF C6BF 112.8(9)
C4BF C5BF H5BY 109.0
C6BF C5BF H5BY 109.0
C4BF C5BF H5BZ 109.0
C6BF C5BF H5BZ 109.0
H5BY C5BF H5BZ 107.8
C5BF C6BF H6BD 109.5
C5BF C6BF H6BE 109.5
H6BD C6BF H6BE 109.5
C5BF C6BF H6BF 109.5
H6BD C6BF H6BF 109.5
H6BE C6BF H6BF 109.5
C2BG C1BG S15 108.8(9)
C2BG C1BG H1BA 109.9
S15 C1BG H1BA 109.9
C2BG C1BG H1BB 109.9
S15 C1BG H1BB 109.9
H1BA C1BG H1BB 108.3
C3BG C2BG C1BG 117.8(12)
C3BG C2BG H2BA 107.9
C1BG C2BG H2BA 107.9
C3BG C2BG H2BB 107.9
C1BG C2BG H2BB 107.9
H2BA C2BG H2BB 107.2
C2BG C3BG C4BG 115.4(15)
C2BG C3BG H3BA 108.4
C4BG C3BG H3BA 108.4
C2BG C3BG H3BB 108.4
C4BG C3BG H3BB 108.4
H3BA C3BG H3BB 107.5
C3BG C4BG C5BG 117.9(17)
C3BG C4BG H4BA 107.8
C5BG C4BG H4BA 107.8
C3BG C4BG H4BB 107.8
C5BG C4BG H4BB 107.8
H4BA C4BG H4BB 107.2
C6BG C5BG C4BG 97.0(19)
C6BG C5BG H5BA 112.4
C4BG C5BG H5BA 112.4
C6BG C5BG H5BB 112.4
C4BG C5BG H5BB 112.4
H5BA C5BG H5BB 109.9
C5BG C6BG H6BG 109.5
C5BG C6BG H6BH 109.5
H6BG C6BG H6BH 109.5
C5BG C6BG H6BI 109.5
H6BG C6BG H6BI 109.5
H6BH C6BG H6BI 109.5
C2BH C1BH S16 109.7(8)
C2BH C1BH H1BC 109.7
S16 C1BH H1BC 109.7
C2BH C1BH H1BD 109.7
S16 C1BH H1BD 109.7
H1BC C1BH H1BD 108.2
C1BH C2BH C3BH 110.3(10)
C1BH C2BH H2BC 109.6
C3BH C2BH H2BC 109.6
C1BH C2BH H2BD 109.6
C3BH C2BH H2BD 109.6
H2BC C2BH H2BD 108.1
C4BH C3BH C2BH 110.8(12)
C4BH C3BH H3BC 109.5
C2BH C3BH H3BC 109.5
C4BH C3BH H3BD 109.5
C2BH C3BH H3BD 109.5
H3BC C3BH H3BD 108.1
C3BH C4BH C5BH 111.5(14)
C3BH C4BH H4BC 109.3
C5BH C4BH H4BC 109.3
C3BH C4BH H4BD 109.3
C5BH C4BH H4BD 109.3
H4BC C4BH H4BD 108.0
C6BH C5BH C4BH 116.6(16)
C6BH C5BH H5BC 108.2
C4BH C5BH H5BC 108.2
C6BH C5BH H5BD 108.2
C4BH C5BH H5BD 108.2
H5BC C5BH H5BD 107.3
C5BH C6BH H6BJ 109.5
C5BH C6BH H6BK 109.5
H6BJ C6BH H6BK 109.5
C5BH C6BH H6BL 109.5
H6BJ C6BH H6BL 109.5
H6BK C6BH H6BL 109.5
C6C C1C C2C 119.9(8)
C6C C1C S17 122.3(7)
C2C C1C S17 117.8(7)
C1C C2C C3C 121.9(8)
C1C C2C S18 119.1(6)
C3C C2C S18 118.9(7)
C4C C3C C2C 118.0(8)
C4C C3C H3C 121.0
C2C C3C H3C 121.0
C3C C4C C5C 119.8(7)
C3C C4C C8C 134.5(7)
C5C C4C C8C 105.7(7)
C6C C5C C4C 123.2(8)
C6C C5C C7C 129.1(8)
C4C C5C C7C 107.6(7)
C5C C6C C1C 117.2(8)
C5C C6C H6C 121.4
C1C C6C H6C 121.4
N23 C7C N24 127.4(7)
N23 C7C C5C 122.3(7)
N24 C7C C5C 110.3(7)
N17 C8C N24 127.7(7)
N17 C8C C4C 123.2(7)
N24 C8C C4C 109.1(6)
C12C C9C C10C 121.3(8)
C12C C9C S19 123.4(7)
C10C C9C S19 115.3(6)
C11C C10C C9C 119.6(8)
C11C C10C S20 123.2(7)
C9C C10C S20 117.2(7)
C10C C11C C14C 119.6(8)
C10C C11C H11C 120.2
C14C C11C H11C 120.2
C9C C12C C13C 117.8(8)
C9C C12C H12C 121.1
C13C C12C H12C 121.1
C12C C13C C14C 120.4(7)
C12C C13C C16C 133.2(8)
C14C C13C C16C 106.3(7)
C11C C14C C13C 121.2(8)
C11C C14C C15C 131.3(8)
C13C C14C C15C 107.3(7)
N19 C15C N18 129.3(7)
N19 C15C C14C 123.3(7)
N18 C15C C14C 107.4(7)
N17 C16C N18 127.0(7)
N17 C16C C13C 122.0(7)
N18 C16C C13C 110.9(7)
C20C C17C C18C 120.6(8)
C20C C17C S22 119.0(7)
C18C C17C S22 120.4(7)
C19C C18C C17C 120.0(8)
C19C C18C S21 122.8(7)
C17C C18C S21 117.2(7)
C22C C19C C18C 117.9(8)
C22C C19C H19C 121.0
C18C C19C H19C 121.0
C21C C20C C17C 119.4(8)
C21C C20C H20C 120.3
C17C C20C H20C 120.3
C20C C21C C22C 118.9(7)
C20C C21C C24C 133.8(8)
C22C C21C C24C 107.1(7)
C19C C22C C21C 123.0(8)
C19C C22C C23C 130.8(8)
C21C C22C C23C 106.1(7)
N19 C23C N20 127.9(7)
N19 C23C C22C 122.1(7)
N20 C23C C22C 110.0(7)
N21 C24C N20 126.8(7)
N21 C24C C21C 124.4(7)
N20 C24C C21C 108.9(7)
C30C C25C C26C 120.9(8)
C30C C25C S24 120.7(7)
C26C C25C S24 118.4(7)
C27C C26C C25C 120.8(8)
C27C C26C S23 123.7(7)
C25C C26C S23 115.5(6)
C26C C27C C28C 118.6(8)
C26C C27C H27C 120.7
C28C C27C H27C 120.7
C29C C28C C27C 119.4(7)
C29C C28C C31C 107.2(7)
C27C C28C C31C 133.4(8)
C30C C29C C28C 123.2(8)
C30C C29C C32C 129.6(8)
C28C C29C C32C 107.2(7)
C29C C30C C25C 117.1(8)
C29C C30C H30C 121.4
C25C C30C H30C 121.4
N21 C31C N22 126.1(7)
N21 C31C C28C 123.5(7)
N22 C31C C28C 110.3(7)
N23 C32C N22 128.1(7)
N23 C32C C29C 124.4(7)
N22 C32C C29C 107.5(7)
C2CA C1CA S17 107.8(7)
C2CA C1CA H1C1 110.2
S17 C1CA H1C1 110.2
C2CA C1CA H1C2 110.2
S17 C1CA H1C2 110.2
H1C1 C1CA H1C2 108.5
C3CA C2CA C1CA 111.4(9)
C3CA C2CA H2C1 109.4
C1CA C2CA H2C1 109.4
C3CA C2CA H2C2 109.4
C1CA C2CA H2C2 109.4
H2C1 C2CA H2C2 108.0
C4CA C3CA C2CA 114.0(11)
C4CA C3CA H3C1 108.7
C2CA C3CA H3C1 108.7
C4CA C3CA H3C2 108.7
C2CA C3CA H3C2 108.7
H3C1 C3CA H3C2 107.6
C3CA C4CA C5CA 114.1(11)
C3CA C4CA H4C1 108.7
C5CA C4CA H4C1 108.7
C3CA C4CA H4C2 108.7
C5CA C4CA H4C2 108.7
H4C1 C4CA H4C2 107.6
C6CA C5CA C4CA 114.6(14)
C6CA C5CA H5C1 108.6
C4CA C5CA H5C1 108.6
C6CA C5CA H5C2 108.6
C4CA C5CA H5C2 108.6
H5C1 C5CA H5C2 107.6
C5CA C6CA H6C1 109.5
C5CA C6CA H6C2 109.5
H6C1 C6CA H6C2 109.5
C5CA C6CA H6C3 109.5
H6C1 C6CA H6C3 109.5
H6C2 C6CA H6C3 109.5
C2CB C1CB S18 115.3(9)
C2CB C1CB H1C3 108.4
S18 C1CB H1C3 108.4
C2CB C1CB H1C4 108.4
S18 C1CB H1C4 108.4
H1C3 C1CB H1C4 107.5
C1CB C2CB C3CB 116.2(11)
C1CB C2CB H2C3 108.2
C3CB C2CB H2C3 108.2
C1CB C2CB H2C4 108.2
C3CB C2CB H2C4 108.2
H2C3 C2CB H2C4 107.4
C4CB C3CB C2CB 114.4(11)
C4CB C3CB H3C3 108.6
C2CB C3CB H3C3 108.6
C4CB C3CB H3C4 108.6
C2CB C3CB H3C4 108.6
H3C3 C3CB H3C4 107.6
C5CB C4CB C3CB 113.0(11)
C5CB C4CB H4C3 109.0
C3CB C4CB H4C3 109.0
C5CB C4CB H4C4 109.0
C3CB C4CB H4C4 109.0
H4C3 C4CB H4C4 107.8
C6CB C5CB C4CB 113.1(12)
C6CB C5CB H5C3 109.0
C4CB C5CB H5C3 109.0
C6CB C5CB H5C4 109.0
C4CB C5CB H5C4 109.0
H5C3 C5CB H5C4 107.8
C5CB C6CB H6C4 109.5
C5CB C6CB H6C5 109.5
H6C4 C6CB H6C5 109.5
C5CB C6CB H6C6 109.5
H6C4 C6CB H6C6 109.5
H6C5 C6CB H6C6 109.5
C2CC C1CC S19 109.9(7)
C2CC C1CC H1C5 109.7
S19 C1CC H1C5 109.7
C2CC C1CC H1C6 109.7
S19 C1CC H1C6 109.7
H1C5 C1CC H1C6 108.2
C1CC C2CC C3CC 113.0(8)
C1CC C2CC H2C5 109.0
C3CC C2CC H2C5 109.0
C1CC C2CC H2C6 109.0
C3CC C2CC H2C6 109.0
H2C5 C2CC H2C6 107.8
C2CC C3CC C4CC 114.1(8)
C2CC C3CC H3C5 108.7
C4CC C3CC H3C5 108.7
C2CC C3CC H3C6 108.7
C4CC C3CC H3C6 108.7
H3C5 C3CC H3C6 107.6
C5CC C4CC C3CC 113.3(9)
C5CC C4CC H4C5 108.9
C3CC C4CC H4C5 108.9
C5CC C4CC H4C6 108.9
C3CC C4CC H4C6 108.9
H4C5 C4CC H4C6 107.7
C6CC C5CC C4CC 112.7(9)
C6CC C5CC H5C5 109.0
C4CC C5CC H5C5 109.0
C6CC C5CC H5C6 109.0
C4CC C5CC H5C6 109.0
H5C5 C5CC H5C6 107.8
C5CC C6CC H6C7 109.5
C5CC C6CC H6C8 109.5
H6C7 C6CC H6C8 109.5
C5CC C6CC H6C9 109.5
H6C7 C6CC H6C9 109.5
H6C8 C6CC H6C9 109.5
C2CD C1CD S20 99.8(10)
C2CD C1CD H1C7 111.8
S20 C1CD H1C7 111.8
C2CD C1CD H1C8 111.8
S20 C1CD H1C8 111.8
H1C7 C1CD H1C8 109.5
C3CD C2CD C1CD 112.5(15)
C3CD C2CD H2C7 109.1
C1CD C2CD H2C7 109.1
C3CD C2CD H2C8 109.1
C1CD C2CD H2C8 109.1
H2C7 C2CD H2C8 107.8
C2CD C3CD C4CD 108.9(18)
C2CD C3CD H3C7 109.9
C4CD C3CD H3C7 109.9
C2CD C3CD H3C8 109.9
C4CD C3CD H3C8 109.9
H3C7 C3CD H3C8 108.3
C5CD C4CD C3CD 118.3(19)
C5CD C4CD H4C7 107.7
C3CD C4CD H4C7 107.7
C5CD C4CD H4C8 107.7
C3CD C4CD H4C8 107.7
H4C7 C4CD H4C8 107.1
C4CD C5CD C6CD 105.2(17)
C4CD C5CD H5C7 110.7
C6CD C5CD H5C7 110.7
C4CD C5CD H5C8 110.7
C6CD C5CD H5C8 110.7
H5C7 C5CD H5C8 108.8
C5CD C6CD H6CX 109.5
C5CD C6CD H6CY 109.5
H6CX C6CD H6CY 109.5
C5CD C6CD H6CZ 109.5
H6CX C6CD H6CZ 109.5
H6CY C6CD H6CZ 109.5
C2CE C1CE S21 107.5(9)
C2CE C1CE H1C9 110.2
S21 C1CE H1C9 110.2
C2CE C1CE H1CX 110.2
S21 C1CE H1CX 110.2
H1C9 C1CE H1CX 108.5
C3CE C2CE C1CE 112.6(12)
C3CE C2CE H2C9 109.1
C1CE C2CE H2C9 109.1
C3CE C2CE H2CX 109.1
C1CE C2CE H2CX 109.1
H2C9 C2CE H2CX 107.8
C4CE C3CE C2CE 115.3(14)
C4CE C3CE H3C9 108.5
C2CE C3CE H3C9 108.5
C4CE C3CE H3CX 108.5
C2CE C3CE H3CX 108.5
H3C9 C3CE H3CX 107.5
C3CE C4CE C5CE 117.1(15)
C3CE C4CE H4C9 108.0
C5CE C4CE H4C9 108.0
C3CE C4CE H4CX 108.0
C5CE C4CE H4CX 108.0
H4C9 C4CE H4CX 107.3
C4CE C5CE C6CE 108.9(14)
C4CE C5CE H5C9 109.9
C6CE C5CE H5C9 109.9
C4CE C5CE H5CX 109.9
C6CE C5CE H5CX 109.9
H5C9 C5CE H5CX 108.3
C5CE C6CE H6CA 109.5
C5CE C6CE H6CB 109.5
H6CA C6CE H6CB 109.5
C5CE C6CE H6CC 109.5
H6CA C6CE H6CC 109.5
H6CB C6CE H6CC 109.5
C2CF C1CF S22 107.5(10)
C2CF C1CF H1CY 110.2
S22 C1CF H1CY 110.2
C2CF C1CF H1CZ 110.2
S22 C1CF H1CZ 110.2
H1CY C1CF H1CZ 108.5
C3CF C2CF C1CF 112.4(14)
C3CF C2CF H2CY 109.1
C1CF C2CF H2CY 109.1
C3CF C2CF H2CZ 109.1
C1CF C2CF H2CZ 109.1
H2CY C2CF H2CZ 107.9
C4CF C3CF C2CF 116.2(17)
C4CF C3CF H3CY 108.2
C2CF C3CF H3CY 108.2
C4CF C3CF H3CZ 108.2
C2CF C3CF H3CZ 108.2
H3CY C3CF H3CZ 107.4
C3CF C4CF C5CF 108.0(16)
C3CF C4CF H4CY 110.1
C5CF C4CF H4CY 110.1
C3CF C4CF H4CZ 110.1
C5CF C4CF H4CZ 110.1
H4CY C4CF H4CZ 108.4
C6CF C5CF C4CF 106.9(18)
C6CF C5CF H5CY 110.3
C4CF C5CF H5CY 110.3
C6CF C5CF H5CZ 110.3
C4CF C5CF H5CZ 110.3
H5CY C5CF H5CZ 108.6
C5CF C6CF H6CD 109.5
C5CF C6CF H6CE 109.5
H6CD C6CF H6CE 109.5
C5CF C6CF H6CF 109.5
H6CD C6CF H6CF 109.5
H6CE C6CF H6CF 109.5
C2CG C1CG S23 108.9(6)
C2CG C1CG H1CA 109.9
S23 C1CG H1CA 109.9
C2CG C1CG H1CB 109.9
S23 C1CG H1CB 109.9
H1CA C1CG H1CB 108.3
C3CG C2CG C1CG 112.2(8)
C3CG C2CG H2CA 109.2
C1CG C2CG H2CA 109.2
C3CG C2CG H2CB 109.2
C1CG C2CG H2CB 109.2
H2CA C2CG H2CB 107.9
C2CG C3CG C4CG 113.7(8)
C2CG C3CG H3CA 108.8
C4CG C3CG H3CA 108.8
C2CG C3CG H3CB 108.8
C4CG C3CG H3CB 108.8
H3CA C3CG H3CB 107.7
C5CG C4CG C3CG 113.6(8)
C5CG C4CG H4CA 108.8
C3CG C4CG H4CA 108.8
C5CG C4CG H4CB 108.8
C3CG C4CG H4CB 108.8
H4CA C4CG H4CB 107.7
C4CG C5CG C6CG 114.3(9)
C4CG C5CG H5CA 108.7
C6CG C5CG H5CA 108.7
C4CG C5CG H5CB 108.7
C6CG C5CG H5CB 108.7
H5CA C5CG H5CB 107.6
C5CG C6CG H6CG 109.5
C5CG C6CG H6CH 109.5
H6CG C6CG H6CH 109.5
C5CG C6CG H6CI 109.5
H6CG C6CG H6CI 109.5
H6CH C6CG H6CI 109.5
C2CH C1CH S24 108.7(8)
C2CH C1CH H1CC 109.9
S24 C1CH H1CC 109.9
C2CH C1CH H1CD 109.9
S24 C1CH H1CD 109.9
H1CC C1CH H1CD 108.3
C1CH C2CH C3CH 113.6(11)
C1CH C2CH H2CC 108.9
C3CH C2CH H2CC 108.9
C1CH C2CH H2CD 108.9
C3CH C2CH H2CD 108.9
H2CC C2CH H2CD 107.7
C2CH C3CH C4CH 111.5(13)
C2CH C3CH H3CC 109.3
C4CH C3CH H3CC 109.3
C2CH C3CH H3CD 109.3
C4CH C3CH H3CD 109.3
H3CC C3CH H3CD 108.0
C5CH C4CH C3CH 114.6(15)
C5CH C4CH H4CC 108.6
C3CH C4CH H4CC 108.6
C5CH C4CH H4CD 108.6
C3CH C4CH H4CD 108.6
H4CC C4CH H4CD 107.6
C4CH C5CH C6CH 95.9(15)
C4CH C5CH H5CC 112.6
C6CH C5CH H5CC 112.6
C4CH C5CH H5CD 112.6
C6CH C5CH H5CD 112.6
H5CC C5CH H5CD 110.1
C5CH C6CH H6CJ 109.5
C5CH C6CH H6CK 109.4
H6CJ C6CH H6CK 109.5
C5CH C6CH H6CL 109.5
H6CJ C6CH H6CL 109.5
H6CK C6CH H6CL 109.5
C4D C1D C2D 121.6(8)
C4D C1D S25 122.3(7)
C2D C1D S25 116.0(7)
C3D C2D C1D 120.9(8)
C3D C2D S26 121.6(7)
C1D C2D S26 117.4(7)
C6D C3D C2D 117.4(9)
C6D C3D H3D 121.3
C2D C3D H3D 121.3
C1D C4D C5D 116.1(9)
C1D C4D H4D 121.9
C5D C4D H4D 121.9
C6D C5D C4D 122.8(8)
C6D C5D C7D 106.6(7)
C4D C5D C7D 130.6(9)
C3D C6D C5D 121.1(8)
C3D C6D C8D 132.4(8)
C5D C6D C8D 106.4(7)
N31 C7D N32 127.0(8)
N31 C7D C5D 122.9(8)
N32 C7D C5D 110.0(7)
N25 C8D N32 128.6(7)
N25 C8D C6D 122.9(7)
N32 C8D C6D 108.5(7)
C12D C9D C10D 122.5(8)
C12D C9D S27 117.2(7)
C10D C9D S27 120.2(7)
C11D C10D C9D 118.8(9)
C11D C10D S28 123.2(7)
C9D C10D S28 117.9(7)
C14D C11D C10D 118.9(9)
C14D C11D H11D 120.6
C10D C11D H11D 120.6
C9D C12D C13D 118.1(9)
C9D C12D H12D 120.9
C13D C12D H12D 120.9
C14D C13D C12D 120.4(8)
C14D C13D C16D 107.2(7)
C12D C13D C16D 132.4(8)
C11D C14D C13D 121.3(8)
C11D C14D C15D 131.7(8)
C13D C14D C15D 107.0(8)
N27 C15D N26 127.4(8)
N27 C15D C14D 122.8(8)
N26 C15D C14D 109.8(7)
N25 C16D N26 127.0(8)
N25 C16D C13D 124.1(8)
N26 C16D C13D 108.8(7)
C18D C17D C22D 116.7(9)
C18D C17D H17D 121.7
C22D C17D H17D 121.7
C17D C18D C19D 122.4(9)
C17D C18D S29 121.4(8)
C19D C18D S29 116.2(7)
C20D C19D C18D 120.0(9)
C20D C19D S30 122.4(8)
C18D C19D S30 117.4(7)
C21D C20D C19D 117.4(9)
C21D C20D H20D 121.3
C19D C20D H20D 121.3
C20D C21D C22D 122.0(8)
C20D C21D C24D 131.3(8)
C22D C21D C24D 106.7(7)
C21D C22D C17D 121.5(8)
C21D C22D C23D 106.7(7)
C17D C22D C23D 131.7(9)
N27 C23D N28 127.7(7)
N27 C23D C22D 123.3(8)
N28 C23D C22D 109.0(7)
N29 C24D N28 127.3(7)
N29 C24D C21D 122.7(7)
N28 C24D C21D 109.9(7)
C26D C25D C30D 118.9(8)
C26D C25D H25D 120.5
C30D C25D H25D 120.5
C25D C26D C27D 121.6(8)
C25D C26D S31 118.0(7)
C27D C26D S31 120.5(7)
C28D C27D C26D 120.2(9)
C28D C27D S32 122.5(7)
C26D C27D S32 117.3(7)
C29D C28D C27D 118.1(8)
C29D C28D H28D 120.9
C27D C28D H28D 120.9
C28D C29D C30D 121.6(8)
C28D C29D C32D 131.0(8)
C30D C29D C32D 107.4(7)
C25D C30D C29D 119.5(8)
C25D C30D C31D 135.1(8)
C29D C30D C31D 105.2(7)
N29 C31D N30 126.2(8)
N29 C31D C30D 123.0(8)
N30 C31D C30D 110.7(7)
N31 C32D N30 129.0(8)
N31 C32D C29D 122.3(8)
N30 C32D C29D 108.6(7)
C2DA C1DA S25 107.6(7)
C2DA C1DA H1D1 110.2
S25 C1DA H1D1 110.2
C2DA C1DA H1D2 110.2
S25 C1DA H1D2 110.2
H1D1 C1DA H1D2 108.5
C3DA C2DA C1DA 113.2(9)
C3DA C2DA H2D1 108.9
C1DA C2DA H2D1 108.9
C3DA C2DA H2D2 108.9
C1DA C2DA H2D2 108.9
H2D1 C2DA H2D2 107.8
C2DA C3DA C4DA 115.1(10)
C2DA C3DA H3D1 108.5
C4DA C3DA H3D1 108.5
C2DA C3DA H3D2 108.5
C4DA C3DA H3D2 108.5
H3D1 C3DA H3D2 107.5
C5DA C4DA C3DA 110.7(11)
C5DA C4DA H4D1 109.5
C3DA C4DA H4D1 109.5
C5DA C4DA H4D2 109.5
C3DA C4DA H4D2 109.5
H4D1 C4DA H4D2 108.1
C4DA C5DA C6DA 109.5(14)
C4DA C5DA H5D1 109.8
C6DA C5DA H5D1 109.8
C4DA C5DA H5D2 109.8
C6DA C5DA H5D2 109.8
H5D1 C5DA H5D2 108.2
C5DA C6DA H6D1 109.5
C5DA C6DA H6D2 109.5
H6D1 C6DA H6D2 109.5
C5DA C6DA H6D3 109.5
H6D1 C6DA H6D3 109.5
H6D2 C6DA H6D3 109.5
C2DB C1DB S26 108.3(8)
C2DB C1DB H1D3 110.0
S26 C1DB H1D3 110.0
C2DB C1DB H1D4 110.0
S26 C1DB H1D4 110.0
H1D3 C1DB H1D4 108.4
C1DB C2DB C3DB 111.4(10)
C1DB C2DB H2D3 109.4
C3DB C2DB H2D3 109.4
C1DB C2DB H2D4 109.4
C3DB C2DB H2D4 109.4
H2D3 C2DB H2D4 108.0
C4DB C3DB C2DB 111.9(12)
C4DB C3DB H3D3 109.2
C2DB C3DB H3D3 109.2
C4DB C3DB H3D4 109.2
C2DB C3DB H3D4 109.2
H3D3 C3DB H3D4 107.9
C3DB C4DB C5DB 114.4(15)
C3DB C4DB H4D3 108.7
C5DB C4DB H4D3 108.7
C3DB C4DB H4D4 108.7
C5DB C4DB H4D4 108.7
H4D3 C4DB H4D4 107.6
C6DB C5DB C4DB 115.6(16)
C6DB C5DB H5D3 108.4
C4DB C5DB H5D3 108.4
C6DB C5DB H5D4 108.4
C4DB C5DB H5D4 108.4
H5D3 C5DB H5D4 107.4
C5DB C6DB H6D4 109.5
C5DB C6DB H6D5 109.5
H6D4 C6DB H6D5 109.5
C5DB C6DB H6D6 109.5
H6D4 C6DB H6D6 109.5
H6D5 C6DB H6D6 109.5
C2DC C1DC S27 113.4(10)
C2DC C1DC H1D5 108.9
S27 C1DC H1D5 108.9
C2DC C1DC H1D6 108.9
S27 C1DC H1D6 108.9
H1D5 C1DC H1D6 107.7
C3DC C2DC C1DC 126.1(13)
C3DC C2DC H2D5 105.8
C1DC C2DC H2D5 105.8
C3DC C2DC H2D6 105.8
C1DC C2DC H2D6 105.8
H2D5 C2DC H2D6 106.2
C2DC C3DC C4DC 124.3(15)
C2DC C3DC H3D5 106.3
C4DC C3DC H3D5 106.3
C2DC C3DC H3D6 106.3
C4DC C3DC H3D6 106.3
H3D5 C3DC H3D6 106.4
C3DC C4DC C5DC 123.5(15)
C3DC C4DC H4D5 106.5
C5DC C4DC H4D5 106.5
C3DC C4DC H4D6 106.5
C5DC C4DC H4D6 106.5
H4D5 C4DC H4D6 106.5
C6DC C5DC C4DC 120.8(17)
C6DC C5DC H5D5 107.1
C4DC C5DC H5D5 107.1
C6DC C5DC H5D6 107.1
C4DC C5DC H5D6 107.1
H5D5 C5DC H5D6 106.8
C5DC C6DC H6D7 109.5
C5DC C6DC H6D8 109.5
H6D7 C6DC H6D8 109.5
C5DC C6DC H6D9 109.5
H6D7 C6DC H6D9 109.5
H6D8 C6DC H6D9 109.5
C2DD C1DD S28 107.9(7)
C2DD C1DD H1D7 110.1
S28 C1DD H1D7 110.1
C2DD C1DD H1D8 110.1
S28 C1DD H1D8 110.1
H1D7 C1DD H1D8 108.4
C3DD C2DD C1DD 110.5(8)
C3DD C2DD H2D7 109.6
C1DD C2DD H2D7 109.6
C3DD C2DD H2D8 109.6
C1DD C2DD H2D8 109.6
H2D7 C2DD H2D8 108.1
C2DD C3DD C4DD 114.0(9)
C2DD C3DD H3D7 108.7
C4DD C3DD H3D7 108.7
C2DD C3DD H3D8 108.7
C4DD C3DD H3D8 108.7
H3D7 C3DD H3D8 107.6
C5DD C4DD C3DD 112.7(9)
C5DD C4DD H4D7 109.1
C3DD C4DD H4D7 109.1
C5DD C4DD H4D8 109.1
C3DD C4DD H4D8 109.1
H4D7 C4DD H4D8 107.8
C4DD C5DD C6DD 114.9(10)
C4DD C5DD H5D7 108.5
C6DD C5DD H5D7 108.5
C4DD C5DD H5D8 108.5
C6DD C5DD H5D8 108.5
H5D7 C5DD H5D8 107.5
C5DD C6DD H6DX 109.5
C5DD C6DD H6DY 109.5
H6DX C6DD H6DY 109.5
C5DD C6DD H6DZ 109.5
H6DX C6DD H6DZ 109.5
H6DY C6DD H6DZ 109.5
C2DE C1DE S29 107.3(8)
C2DE C1DE H1D9 110.3
S29 C1DE H1D9 110.3
C2DE C1DE H1DX 110.3
S29 C1DE H1DX 110.3
H1D9 C1DE H1DX 108.5
C3DE C2DE C1DE 113.8(11)
C3DE C2DE H2D9 108.8
C1DE C2DE H2D9 108.8
C3DE C2DE H2DX 108.8
C1DE C2DE H2DX 108.8
H2D9 C2DE H2DX 107.7
C2DE C3DE C4DE 113.8(11)
C2DE C3DE H3D9 108.8
C4DE C3DE H3D9 108.8
C2DE C3DE H3DX 108.8
C4DE C3DE H3DX 108.8
H3D9 C3DE H3DX 107.7
C5DE C4DE C3DE 115.3(13)
C5DE C4DE H4D9 108.5
C3DE C4DE H4D9 108.5
C5DE C4DE H4DX 108.5
C3DE C4DE H4DX 108.5
H4D9 C4DE H4DX 107.5
C4DE C5DE C6DE 116.5(15)
C4DE C5DE H5D9 108.2
C6DE C5DE H5D9 108.2
C4DE C5DE H5DX 108.2
C6DE C5DE H5DX 108.2
H5D9 C5DE H5DX 107.3
C5DE C6DE H6DA 109.5
C5DE C6DE H6DB 109.5
H6DA C6DE H6DB 109.5
C5DE C6DE H6DC 109.5
H6DA C6DE H6DC 109.5
H6DB C6DE H6DC 109.5
C2DF C1DF S30 109.0(8)
C2DF C1DF H1DY 109.9
S30 C1DF H1DY 109.9
C2DF C1DF H1DZ 109.9
S30 C1DF H1DZ 109.9
H1DY C1DF H1DZ 108.3
C3DF C2DF C1DF 115.7(11)
C3DF C2DF H2DY 108.4
C1DF C2DF H2DY 108.4
C3DF C2DF H2DZ 108.4
C1DF C2DF H2DZ 108.4
H2DY C2DF H2DZ 107.4
C2DF C3DF C4DF 112.2(13)
C2DF C3DF H3DY 109.2
C4DF C3DF H3DY 109.2
C2DF C3DF H3DZ 109.2
C4DF C3DF H3DZ 109.2
H3DY C3DF H3DZ 107.9
C5DF C4DF C3DF 114.7(13)
C5DF C4DF H4DY 108.6
C3DF C4DF H4DY 108.6
C5DF C4DF H4DZ 108.6
C3DF C4DF H4DZ 108.6
H4DY C4DF H4DZ 107.6
C4DF C5DF C6DF 116.7(15)
C4DF C5DF H5DY 108.1
C6DF C5DF H5DY 108.1
C4DF C5DF H5DZ 108.1
C6DF C5DF H5DZ 108.1
H5DY C5DF H5DZ 107.3
C5DF C6DF H6DD 109.5
C5DF C6DF H6DE 109.5
H6DD C6DF H6DE 109.5
C5DF C6DF H6DF 109.5
H6DD C6DF H6DF 109.5
H6DE C6DF H6DF 109.5
C2DG C1DG S31 104.2(9)
C2DG C1DG H1DA 110.9
S31 C1DG H1DA 110.9
C2DG C1DG H1DB 110.9
S31 C1DG H1DB 110.9
H1DA C1DG H1DB 108.9
C3DG C2DG C1DG 114.3(15)
C3DG C2DG H2DA 108.7
C1DG C2DG H2DA 108.7
C3DG C2DG H2DB 108.7
C1DG C2DG H2DB 108.7
H2DA C2DG H2DB 107.6
C2DG C3DG C4DG 112.6(17)
C2DG C3DG H3DA 109.1
C4DG C3DG H3DA 109.1
C2DG C3DG H3DB 109.1
C4DG C3DG H3DB 109.1
H3DA C3DG H3DB 107.8
C5DG C4DG C3DG 107.0(17)
C5DG C4DG H4DA 110.3
C3DG C4DG H4DA 110.3
C5DG C4DG H4DB 110.3
C3DG C4DG H4DB 110.3
H4DA C4DG H4DB 108.6
C6DG C5DG C4DG 104.6(19)
C6DG C5DG H5DA 110.8
C4DG C5DG H5DA 110.8
C6DG C5DG H5DB 110.8
C4DG C5DG H5DB 110.8
H5DA C5DG H5DB 108.9
C5DG C6DG H6DG 109.5
C5DG C6DG H6DH 109.5
H6DG C6DG H6DH 109.5
C5DG C6DG H6DI 109.5
H6DG C6DG H6DI 109.5
H6DH C6DG H6DI 109.5
C2DH C1DH S32 109.2(7)
C2DH C1DH H1DC 109.8
S32 C1DH H1DC 109.8
C2DH C1DH H1DD 109.8
S32 C1DH H1DD 109.8
H1DC C1DH H1DD 108.3
C1DH C2DH C3DH 112.4(8)
C1DH C2DH H2DC 109.1
C3DH C2DH H2DC 109.1
C1DH C2DH H2DD 109.1
C3DH C2DH H2DD 109.1
H2DC C2DH H2DD 107.9
C4DH C3DH C2DH 112.9(8)
C4DH C3DH H3DC 109.0
C2DH C3DH H3DC 109.0
C4DH C3DH H3DD 109.0
C2DH C3DH H3DD 109.0
H3DC C3DH H3DD 107.8
C3DH C4DH C5DH 112.5(9)
C3DH C4DH H4DC 109.1
C5DH C4DH H4DC 109.1
C3DH C4DH H4DD 109.1
C5DH C4DH H4DD 109.1
H4DC C4DH H4DD 107.8
C6DH C5DH C4DH 112.9(10)
C6DH C5DH H5DC 109.0
C4DH C5DH H5DC 109.0
C6DH C5DH H5DD 109.0
C4DH C5DH H5DD 109.0
H5DC C5DH H5DD 107.8
C5DH C6DH H6DJ 109.5
C5DH C6DH H6DK 109.5
H6DJ C6DH H6DK 109.5
C5DH C6DH H6DL 109.5
H6DJ C6DH H6DL 109.5
H6DK C6DH H6DL 109.5
N12 Cd1 N24 149.4(2)
N12 Cd1 N14 67.1(2)
N24 Cd1 N14 140.8(2)
N12 Cd1 N22 140.8(2)
N24 Cd1 N22 67.2(2)
N14 Cd1 N22 85.8(2)
N12 Cd1 N18 91.4(2)
N24 Cd1 N18 65.8(2)
N14 Cd1 N18 151.0(2)
N22 Cd1 N18 101.4(2)
N12 Cd1 N16 101.2(2)
N24 Cd1 N16 86.9(2)
N14 Cd1 N16 65.3(2)
N22 Cd1 N16 91.7(2)
N18 Cd1 N16 141.2(2)
N12 Cd1 N10 65.7(2)
N24 Cd1 N10 91.7(2)
N14 Cd1 N10 100.7(2)
N22 Cd1 N10 150.8(2)
N18 Cd1 N10 86.6(2)
N16 Cd1 N10 66.3(2)
N12 Cd1 N20 86.6(2)
N24 Cd1 N20 101.5(2)
N14 Cd1 N20 91.6(2)
N22 Cd1 N20 65.6(2)
N18 Cd1 N20 67.0(2)
N16 Cd1 N20 149.3(2)
N10 Cd1 N20 141.5(2)
N5 Eu1 N7 72.8(2)
N5 Eu1 N3 70.9(2)
N7 Eu1 N3 111.4(2)
N5 Eu1 N1 113.1(2)
N7 Eu1 N1 71.7(2)
N3 Eu1 N1 72.2(2)
N5 Eu1 N10 141.6(2)
N7 Eu1 N10 145.4(2)
N3 Eu1 N10 85.6(2)
N1 Eu1 N10 86.4(2)
N5 Eu1 N16 145.4(2)
N7 Eu1 N16 86.4(2)
N3 Eu1 N16 143.6(2)
N1 Eu1 N16 84.8(2)
N10 Eu1 N16 64.7(2)
N5 Eu1 N12 84.9(2)
N7 Eu1 N12 143.0(2)
N3 Eu1 N12 87.6(2)
N1 Eu1 N12 145.3(2)
N10 Eu1 N12 63.6(2)
N16 Eu1 N12 96.7(2)
N5 Eu1 N14 87.2(2)
N7 Eu1 N14 84.9(2)
N3 Eu1 N14 146.1(2)
N1 Eu1 N14 141.5(2)
N10 Eu1 N14 97.4(2)
N16 Eu1 N14 63.1(2)
N12 Eu1 N14 64.4(2)
N26 Eu2 N28 72.8(2)
N26 Eu2 N32 71.8(2)
N28 Eu2 N32 112.4(2)
N26 Eu2 N30 111.9(2)
N28 Eu2 N30 70.9(2)
N32 Eu2 N30 71.9(2)
N26 Eu2 N22 145.8(2)
N28 Eu2 N22 141.3(2)
N32 Eu2 N22 87.2(2)
N30 Eu2 N22 85.4(2)
N26 Eu2 N24 86.2(2)
N28 Eu2 N24 145.8(2)
N32 Eu2 N24 84.9(2)
N30 Eu2 N24 143.2(2)
N22 Eu2 N24 64.7(2)
N26 Eu2 N18 84.4(2)
N28 Eu2 N18 87.4(2)
N32 Eu2 N18 141.7(2)
N30 Eu2 N18 146.2(2)
N22 Eu2 N18 97.2(2)
N24 Eu2 N18 63.5(2)
N26 Eu2 N20 142.6(2)
N28 Eu2 N20 84.6(2)
N32 Eu2 N20 145.5(2)
N30 Eu2 N20 87.1(2)
N22 Eu2 N20 63.49(19)
N24 Eu2 N20 97.4(2)
N18 Eu2 N20 64.8(2)
C22A N1 C29A 107.6(6)
C22A N1 Eu1 124.4(5)
C29A N1 Eu1 121.8(5)
C29A N2 C30A 123.0(7)
C30A N3 C5A 108.9(7)
C30A N3 Eu1 121.1(5)
C5A N3 Eu1 120.1(5)
C6A N4 C5A 122.5(7)
C6A N5 C13A 108.6(6)
C6A N5 Eu1 123.2(5)
C13A N5 Eu1 122.2(5)
C13A N6 C14A 124.9(7)
C14A N7 C21A 108.9(6)
C14A N7 Eu1 123.0(5)
C21A N7 Eu1 122.1(5)
C21A N8 C22A 125.0(7)
C7B N9 C32B 121.9(7)
C8B N10 C7B 106.3(6)
C8B N10 Cd1 116.5(5)
C7B N10 Cd1 115.0(5)
C8B N10 Eu1 119.4(5)
C7B N10 Eu1 117.3(5)
Cd1 N10 Eu1 81.17(19)
C15B N11 C8B 122.7(7)
C16B N12 C15B 106.5(6)
C16B N12 Cd1 117.9(5)
C15B N12 Cd1 117.3(5)
C16B N12 Eu1 116.1(5)
C15B N12 Eu1 116.6(5)
Cd1 N12 Eu1 81.33(18)
C24B N13 C16B 123.3(7)
C23B N14 C24B 105.9(6)
C23B N14 Cd1 120.1(5)
C24B N14 Cd1 116.5(5)
C23B N14 Eu1 116.7(5)
C24B N14 Eu1 115.9(5)
Cd1 N14 Eu1 80.75(19)
C31B N15 C23B 123.6(7)
C32B N16 C31B 106.9(6)
C32B N16 Cd1 117.2(5)
C31B N16 Cd1 118.4(5)
C32B N16 Eu1 115.7(5)
C31B N16 Eu1 116.5(5)
Cd1 N16 Eu1 80.86(18)
C8C N17 C16C 121.2(7)
C16C N18 C15C 108.0(6)
C16C N18 Cd1 119.7(5)
C15C N18 Cd1 116.1(5)
C16C N18 Eu2 115.8(5)
C15C N18 Eu2 114.8(5)
Cd1 N18 Eu2 80.67(19)
C15C N19 C23C 122.6(7)
C23C N20 C24C 107.9(6)
C23C N20 Cd1 116.4(5)
C24C N20 Cd1 117.9(4)
C23C N20 Eu2 115.7(5)
C24C N20 Eu2 117.0(5)
Cd1 N20 Eu2 80.27(18)
C24C N21 C31C 123.2(7)
C31C N22 C32C 107.8(6)
C31C N22 Cd1 118.7(5)
C32C N22 Cd1 114.6(5)
C31C N22 Eu2 117.2(5)
C32C N22 Eu2 116.2(5)
Cd1 N22 Eu2 80.72(18)
C32C N23 C7C 123.5(7)
C7C N24 C8C 107.2(6)
C7C N24 Cd1 115.9(5)
C8C N24 Cd1 118.8(5)
C7C N24 Eu2 116.7(5)
C8C N24 Eu2 116.1(4)
Cd1 N24 Eu2 80.77(19)
C16D N25 C8D 122.9(7)
C15D N26 C16D 107.0(7)
C15D N26 Eu2 124.0(5)
C16D N26 Eu2 124.4(5)
C23D N27 C15D 123.7(7)
C24D N28 C23D 107.6(6)
C24D N28 Eu2 123.6(5)
C23D N28 Eu2 121.9(5)
C24D N29 C31D 123.3(7)
C32D N30 C31D 107.8(7)
C32D N30 Eu2 121.8(5)
C31D N30 Eu2 122.8(5)
C32D N31 C7D 123.0(7)
C7D N32 C8D 108.1(7)
C7D N32 Eu2 122.4(5)
C8D N32 Eu2 122.1(5)
C1A S1 C1AA 103.9(4)
C2A S2 C1AB 100.2(4)
C9A S3 C1AC 104.9(5)
C10A S4 C1AD 102.9(5)
C17A S5 C1AE 102.0(4)
C18A S6 C1AF 102.2(4)
C25A S7 C1AG 101.3(4)
C26A S8 C1AH 106.1(5)
C1B S9 C1BA 104.6(5)
C2B S10 C1BB 103.5(4)
C9B S11 C1BC 100.6(5)
C10B S12 C1BD 102.7(4)
C19B S13 C1BE 103.8(5)
C20B S14 C1BF 104.9(4)
C25B S15 C1BG 100.7(5)
C26B S16 C1BH 102.1(4)
C1C S17 C1CA 102.5(4)
C2C S18 C1CB 100.0(5)
C9C S19 C1CC 104.8(4)
C10C S20 C1CD 103.6(5)
C18C S21 C1CE 102.9(5)
C17C S22 C1CF 99.0(5)
C26C S23 C1CG 103.5(4)
C25C S24 C1CH 103.3(4)
C1D S25 C1DA 104.7(4)
C2D S26 C1DB 102.3(5)
C9D S27 C1DC 103.2(5)
C10D S28 C1DD 102.8(4)
C18D S29 C1DE 104.9(5)
C19D S30 C1DF 105.0(5)
C26D S31 C1DG 101.2(5)
C27D S32 C1DH 103.5(4)

loop_
_geom_bond_atom_site_label_1
_geom_bond_atom_site_label_2
_geom_bond_distance
C1A C32A 1.396(12)
C1A C2A 1.406(13)
C1A S1 1.780(9)
C2A C3A 1.384(13)
C2A S2 1.773(9)
C3A C4A 1.377(12)
C3A H3A 0.9300
C4A C31A 1.397(12)
C4A C5A 1.478(12)
C5A N4 1.330(10)
C5A N3 1.377(10)
C6A N4 1.320(11)
C6A N5 1.350(10)
C6A C7A 1.472(12)
C7A C12A 1.368(12)
C7A C8A 1.401(12)
C8A C9A 1.376(14)
C8A H8A 0.9300
C9A C10A 1.438(14)
C9A S3 1.776(10)
C10A C11A 1.364(13)
C10A S4 1.754(10)
C11A C12A 1.402(12)
C11A H11A 0.9300
C12A C13A 1.458(11)
C13A N6 1.318(10)
C13A N5 1.416(11)
C14A N6 1.336(11)
C14A N7 1.368(11)
C14A C15A 1.455(11)
C15A C16A 1.366(12)
C15A C20A 1.412(12)
C16A C17A 1.400(12)
C16A H16A 0.9300
C17A C18A 1.435(13)
C17A S5 1.766(9)
C18A C19A 1.368(13)
C18A S6 1.786(9)
C19A C20A 1.394(11)
C19A H19A 0.9300
C20A C21A 1.468(11)
C21A N8 1.320(11)
C21A N7 1.382(10)
C22A N8 1.342(11)
C22A N1 1.363(10)
C22A C23A 1.433(12)
C23A C24A 1.382(12)
C23A C28A 1.415(12)
C24A C25A 1.398(13)
C24A H24A 0.9300
C25A C26A 1.417(13)
C25A S7 1.769(9)
C26A C27A 1.389(12)
C26A S8 1.781(10)
C27A C28A 1.370(12)
C27A H27A 0.9300
C28A C29A 1.469(11)
C29A N2 1.327(10)
C29A N1 1.370(11)
C30A N2 1.347(10)
C30A N3 1.360(11)
C30A C31A 1.466(11)
C31A C32A 1.358(12)
C32A H32A 0.9300
C1AA C2AA 1.484(13)
C1AA S1 1.831(10)
C1AA H1A1 0.9700
C1AA H1A2 0.9700
C2AA C3AA 1.499(14)
C2AA H2A1 0.9700
C2AA H2A2 0.9700
C3AA C4AA 1.510(13)
C3AA H3A1 0.9700
C3AA H3A2 0.9700
C4AA C5AA 1.509(14)
C4AA H4A1 0.9700
C4AA H4A2 0.9700
C5AA C6AA 1.504(15)
C5AA H5A1 0.9700
C5AA H5A2 0.9700
C6AA H6A1 0.9600
C6AA H6A2 0.9600
C6AA H6A3 0.9600
C1AB C2AB 1.530(14)
C1AB S2 1.837(9)
C1AB H1A3 0.9700
C1AB H1A4 0.9700
C2AB C3AB 1.474(16)
C2AB H2A3 0.9700
C2AB H2A4 0.9700
C3AB C4AB 1.548(16)
C3AB H3A3 0.9700
C3AB H3A4 0.9700
C4AB C5AB 1.52(2)
C4AB H4A3 0.9700
C4AB H4A4 0.9700
C5AB C6AB 1.60(2)
C5AB H5A3 0.9700
C5AB H5A4 0.9700
C6AB H6A4 0.9600
C6AB H6A5 0.9600
C6AB H6A6 0.9600
C1AC C2AC 1.514(14)
C1AC S3 1.808(11)
C1AC H1A5 0.9700
C1AC H1A6 0.9700
C2AC C3AC 1.538(16)
C2AC H2A5 0.9700
C2AC H2A6 0.9700
C3AC C4AC 1.519(15)
C3AC H3A5 0.9700
C3AC H3A6 0.9700
C4AC C5AC 1.501(18)
C4AC H4A5 0.9700
C4AC H4A6 0.9700
C5AC C6AC 1.48(2)
C5AC H5A5 0.9700
C5AC H5A6 0.9700
C6AC H6A7 0.9600
C6AC H6A8 0.9600
C6AC H6A9 0.9600
C1AD C2AD 1.492(18)
C1AD S4 1.885(14)
C1AD H1A7 0.9700
C1AD H1A8 0.9700
C2AD C3AD 1.460(13)
C2AD H2A7 0.9700
C2AD H2A8 0.9700
C3AD C4AD 1.50(2)
C3AD H3A7 0.9700
C3AD H3A8 0.9700
C4AD C5AD 1.39(3)
C4AD H4A7 0.9700
C4AD H4A8 0.9700
C5AD C6AD 1.47(3)
C5AD H5A7 0.9700
C5AD H5A8 0.9700
C6AD H6AX 0.9600
C6AD H6AY 0.9600
C6AD H6AZ 0.9600
C1AE C2AE 1.555(12)
C1AE S5 1.811(10)
C1AE H1A9 0.9700
C1AE H1AX 0.9700
C2AE C3AE 1.474(11)
C2AE H2A9 0.9700
C2AE H2AX 0.9700
C3AE C4AE 1.529(13)
C3AE H3A9 0.9700
C3AE H3AX 0.9700
C4AE C5AE 1.493(14)
C4AE H4A9 0.9700
C4AE H4AX 0.9700
C5AE C6AE 1.527(15)
C5AE H5A9 0.9700
C5AE H5AX 0.9700
C6AE H6AA 0.9600
C6AE H6AB 0.9600
C6AE H6AC 0.9600
C1AF C2AF 1.519(13)
C1AF S6 1.799(10)
C1AF H1AY 0.9700
C1AF H1AZ 0.9700
C2AF C3AF 1.559(16)
C2AF H2AY 0.9700
C2AF H2AZ 0.9700
C3AF C4AF 1.530(17)
C3AF H3AY 0.9700
C3AF H3AZ 0.9700
C4AF C5AF 1.53(2)
C4AF H4AY 0.9700
C4AF H4AZ 0.9700
C5AF C6AF 1.50(2)
C5AF H5AY 0.9700
C5AF H5AZ 0.9700
C6AF H6AD 0.9600
C6AF H6AE 0.9600
C6AF H6AF 0.9600
C1AG C2AG 1.540(13)
C1AG S7 1.829(11)
C1AG H1AA 0.9700
C1AG H1AB 0.9700
C2AG C3AG 1.495(17)
C2AG H2AA 0.9700
C2AG H2AB 0.9700
C3AG C4AG 1.536(17)
C3AG H3AA 0.9700
C3AG H3AB 0.9700
C4AG C5AG 1.465(19)
C4AG H4AA 0.9700
C4AG H4AB 0.9700
C5AG C6AG 1.49(2)
C5AG H5AA 0.9700
C5AG H5AB 0.9700
C6AG H6AG 0.9600
C6AG H6AH 0.9600
C6AG H6AI 0.9600
C1AH C2AH 1.518(14)
C1AH S8 1.808(10)
C1AH H1AC 0.9700
C1AH H1AD 0.9700
C2AH C3AH 1.501(15)
C2AH H2AC 0.9700
C2AH H2AD 0.9700
C3AH C4AH 1.540(16)
C3AH H3AC 0.9700
C3AH H3AD 0.9700
C4AH C5AH 1.448(18)
C4AH H4AC 0.9700
C4AH H4AD 0.9700
C5AH C6AH 1.497(18)
C5AH H5AC 0.9700
C5AH H5AD 0.9700
C6AH H6AJ 0.9600
C6AH H6AK 0.9600
C6AH H6AL 0.9600
C1B C6B 1.385(12)
C1B C2B 1.432(12)
C1B S9 1.775(9)
C2B C3B 1.402(12)
C2B S10 1.755(8)
C3B C4B 1.387(11)
C3B H3B 0.9300
C4B C5B 1.391(11)
C4B C8B 1.454(11)
C5B C6B 1.354(12)
C5B C7B 1.482(11)
C6B H6B 0.9300
C7B N9 1.285(10)
C7B N10 1.407(10)
C8B N11 1.340(10)
C8B N10 1.391(10)
C9B C14B 1.401(12)
C9B C10B 1.429(13)
C9B S11 1.776(9)
C10B C11B 1.381(12)
C10B S12 1.763(8)
C11B C12B 1.392(11)
C11B H11B 0.9300
C12B C13B 1.407(12)
C12B C16B 1.439(11)
C13B C14B 1.345(11)
C13B C15B 1.474(11)
C14B H14B 0.9300
C15B N11 1.312(10)
C15B N12 1.408(10)
C16B N13 1.341(10)
C16B N12 1.378(10)
C17B C18B 1.381(11)
C17B C22B 1.405(11)
C17B C24B 1.450(11)
C18B C19B 1.385(12)
C18B H18B 0.9300
C19B C20B 1.422(12)
C19B S13 1.761(8)
C20B C21B 1.388(12)
C20B S14 1.768(8)
C21B C22B 1.396(11)
C21B H21B 0.9300
C22B C23B 1.445(11)
C23B N15 1.339(10)
C23B N14 1.386(10)
C24B N13 1.329(10)
C24B N14 1.398(10)
C25B C28B 1.366(12)
C25B C26B 1.426(13)
C25B S15 1.792(9)
C26B C27B 1.389(12)
C26B S16 1.777(8)
C27B C30B 1.392(11)
C27B H27B 0.9300
C28B C29B 1.389(11)
C28B H28B 0.9300
C29B C30B 1.383(12)
C29B C31B 1.465(11)
C30B C32B 1.450(10)
C31B N15 1.299(10)
C31B N16 1.406(10)
C32B N9 1.355(11)
C32B N16 1.386(10)
C1BA C2BA 1.508(13)
C1BA S9 1.802(10)
C1BA H1B1 0.9700
C1BA H1B2 0.9700
C2BA C3BA 1.494(11)
C2BA H2B1 0.9700
C2BA H2B2 0.9700
C3BA C4BA 1.549(11)
C3BA H3B1 0.9700
C3BA H3B2 0.9700
C4BA C5BA 1.508(14)
C4BA H4B1 0.9700
C4BA H4B2 0.9700
C5BA C6BA 1.545(13)
C5BA H5B1 0.9700
C5BA H5B2 0.9700
C6BA H6B1 0.9600
C6BA H6B2 0.9600
C6BA H6B3 0.9600
C1BB C2BB 1.516(12)
C1BB S10 1.824(9)
C1BB H1B3 0.9700
C1BB H1B4 0.9700
C2BB C3BB 1.525(13)
C2BB H2B3 0.9700
C2BB H2B4 0.9700
C3BB C4BB 1.500(12)
C3BB H3B3 0.9700
C3BB H3B4 0.9700
C4BB C5BB 1.535(14)
C4BB H4B3 0.9700
C4BB H4B4 0.9700
C5BB C6BB 1.531(14)
C5BB H5B3 0.9700
C5BB H5B4 0.9700
C6BB H6B4 0.9600
C6BB H6B5 0.9600
C6BB H6B6 0.9600
C1BC C2BC 1.530(13)
C1BC S11 1.819(11)
C1BC H1B5 0.9700
C1BC H1B6 0.9700
C2BC C3BC 1.524(16)
C2BC H2B5 0.9700
C2BC H2B6 0.9700
C3BC C4BC 1.534(17)
C3BC H3B5 0.9700
C3BC H3B6 0.9700
C4BC C5BC 1.58(2)
C4BC H4B5 0.9700
C4BC H4B6 0.9700
C5BC C6BC 1.44(2)
C5BC H5B5 0.9700
C5BC H5B6 0.9700
C6BC H6B7 0.9600
C6BC H6B8 0.9600
C6BC H6B9 0.9600
C1BD C2BD 1.515(13)
C1BD S12 1.826(10)
C1BD H1B7 0.9700
C1BD H1B8 0.9700
C2BD C3BD 1.504(17)
C2BD H2B7 0.9700
C2BD H2B8 0.9700
C3BD C4BD 1.542(15)
C3BD H3B7 0.9700
C3BD H3B8 0.9700
C4BD C5BD 1.44(2)
C4BD H4B7 0.9700
C4BD H4B8 0.9700
C5BD C6BD 1.534(17)
C5BD H5B7 0.9700
C5BD H5B8 0.9700
C6BD H6BX 0.9600
C6BD H6BY 0.9600
C6BD H6BZ 0.9600
C1BE C2BE 1.564(17)
C1BE S13 1.821(12)
C1BE H1B9 0.9700
C1BE H1BX 0.9700
C2BE C3BE 1.498(19)
C2BE H2B9 0.9700
C2BE H2BX 0.9700
C3BE C4BE 1.55(2)
C3BE H3B9 0.9700
C3BE H3BX 0.9700
C4BE C5BE 1.61(3)
C4BE H4B9 0.9700
C4BE H4BX 0.9700
C5BE C6BE 1.42(2)
C5BE H5B9 0.9700
C5BE H5BX 0.9700
C6BE H6BA 0.9600
C6BE H6BB 0.9600
C6BE H6BC 0.9600
C1BF C2BF 1.509(11)
C1BF S14 1.793(9)
C1BF H1BY 0.9700
C1BF H1BZ 0.9700
C2BF C3BF 1.500(13)
C2BF H2BY 0.9700
C2BF H2BZ 0.9700
C3BF C4BF 1.535(12)
C3BF H3BY 0.9700
C3BF H3BZ 0.9700
C4BF C5BF 1.515(14)
C4BF H4BY 0.9700
C4BF H4BZ 0.9700
C5BF C6BF 1.529(14)
C5BF H5BY 0.9700
C5BF H5BZ 0.9700
C6BF H6BD 0.9600
C6BF H6BE 0.9600
C6BF H6BF 0.9600
C1BG C2BG 1.522(15)
C1BG S15 1.849(11)
C1BG H1BA 0.9700
C1BG H1BB 0.9700
C2BG C3BG 1.442(19)
C2BG H2BA 0.9700
C2BG H2BB 0.9700
C3BG C4BG 1.52(2)
C3BG H3BA 0.9700
C3BG H3BB 0.9700
C4BG C5BG 1.63(3)
C4BG H4BA 0.9700
C4BG H4BB 0.9700
C5BG C6BG 1.51(3)
C5BG H5BA 0.9700
C5BG H5BB 0.9700
C6BG H6BG 0.9600
C6BG H6BH 0.9600
C6BG H6BI 0.9600
C1BH C2BH 1.491(14)
C1BH S16 1.855(11)
C1BH H1BC 0.9700
C1BH H1BD 0.9700
C2BH C3BH 1.564(17)
C2BH H2BC 0.9700
C2BH H2BD 0.9700
C3BH C4BH 1.507(17)
C3BH H3BC 0.9700
C3BH H3BD 0.9700
C4BH C5BH 1.58(2)
C4BH H4BC 0.9700
C4BH H4BD 0.9700
C5BH C6BH 1.42(2)
C5BH H5BC 0.9700
C5BH H5BD 0.9700
C6BH H6BJ 0.9600
C6BH H6BK 0.9600
C6BH H6BL 0.9600
C1C C6C 1.397(12)
C1C C2C 1.399(13)
C1C S17 1.756(8)
C2C C3C 1.409(11)
C2C S18 1.786(9)
C3C C4C 1.376(11)
C3C H3C 0.9300
C4C C5C 1.394(11)
C4C C8C 1.479(10)
C5C C6C 1.394(11)
C5C C7C 1.445(11)
C6C H6C 0.9300
C7C N23 1.321(10)
C7C N24 1.376(9)
C8C N17 1.324(10)
C8C N24 1.399(10)
C9C C12C 1.385(12)
C9C C10C 1.433(13)
C9C S19 1.778(9)
C10C C11C 1.373(12)
C10C S20 1.761(8)
C11C C14C 1.375(11)
C11C H11C 0.9300
C12C C13C 1.400(11)
C12C H12C 0.9300
C13C C14C 1.408(11)
C13C C16C 1.440(11)
C14C C15C 1.488(11)
C15C N19 1.277(10)
C15C N18 1.403(10)
C16C N17 1.352(10)
C16C N18 1.385(10)
C17C C20C 1.391(12)
C17C C18C 1.426(13)
C17C S22 1.774(9)
C18C C19C 1.388(12)
C18C S21 1.760(9)
C19C C22C 1.381(11)
C19C H19C 0.9300
C20C C21C 1.385(12)
C20C H20C 0.9300
C21C C22C 1.404(12)
C21C C24C 1.456(11)
C22C C23C 1.458(11)
C23C N19 1.337(10)
C23C N20 1.375(10)
C24C N21 1.311(10)
C24C N20 1.394(10)
C25C C30C 1.384(12)
C25C C26C 1.417(12)
C25C S24 1.779(8)
C26C C27C 1.368(11)
C26C S23 1.775(8)
C27C C28C 1.399(11)
C27C H27C 0.9300
C28C C29C 1.390(11)
C28C C31C 1.430(11)
C29C C30C 1.371(11)
C29C C32C 1.475(11)
C30C H30C 0.9300
C31C N21 1.341(10)
C31C N22 1.382(10)
C32C N23 1.300(10)
C32C N22 1.403(10)
C1CA C2CA 1.526(12)
C1CA S17 1.829(10)
C1CA H1C1 0.9700
C1CA H1C2 0.9700
C2CA C3CA 1.514(15)
C2CA H2C1 0.9700
C2CA H2C2 0.9700
C3CA C4CA 1.514(15)
C3CA H3C1 0.9700
C3CA H3C2 0.9700
C4CA C5CA 1.544(19)
C4CA H4C1 0.9700
C4CA H4C2 0.9700
C5CA C6CA 1.51(2)
C5CA H5C1 0.9700
C5CA H5C2 0.9700
C6CA H6C1 0.9600
C6CA H6C2 0.9600
C6CA H6C3 0.9600
C1CB C2CB 1.484(16)
C1CB S18 1.818(11)
C1CB H1C3 0.9700
C1CB H1C4 0.9700
C2CB C3CB 1.541(16)
C2CB H2C3 0.9700
C2CB H2C4 0.9700
C3CB C4CB 1.534(16)
C3CB H3C3 0.9700
C3CB H3C4 0.9700
C4CB C5CB 1.508(16)
C4CB H4C3 0.9700
C4CB H4C4 0.9700
C5CB C6CB 1.486(19)
C5CB H5C3 0.9700
C5CB H5C4 0.9700
C6CB H6C4 0.9600
C6CB H6C5 0.9600
C6CB H6C6 0.9600
C1CC C2CC 1.514(12)
C1CC S19 1.779(10)
C1CC H1C5 0.9700
C1CC H1C6 0.9700
C2CC C3CC 1.516(14)
C2CC H2C5 0.9700
C2CC H2C6 0.9700
C3CC C4CC 1.535(12)
C3CC H3C5 0.9700
C3CC H3C6 0.9700
C4CC C5CC 1.533(15)
C4CC H4C5 0.9700
C4CC H4C6 0.9700
C5CC C6CC 1.517(14)
C5CC H5C5 0.9700
C5CC H5C6 0.9700
C6CC H6C7 0.9600
C6CC H6C8 0.9600
C6CC H6C9 0.9600
C1CD C2CD 1.602(18)
C1CD S20 1.802(13)
C1CD H1C7 0.9700
C1CD H1C8 0.9700
C2CD C3CD 1.383(14)
C2CD H2C7 0.9700
C2CD H2C8 0.9700
C3CD C4CD 1.64(2)
C3CD H3C7 0.9700
C3CD H3C8 0.9700
C4CD C5CD 1.398(14)
C4CD H4C7 0.9700
C4CD H4C8 0.9700
C5CD C6CD 1.56(2)
C5CD H5C7 0.9700
C5CD H5C8 0.9700
C6CD H6CX 0.9600
C6CD H6CY 0.9600
C6CD H6CZ 0.9600
C1CE C2CE 1.500(15)
C1CE S21 1.829(11)
C1CE H1C9 0.9700
C1CE H1CX 0.9700
C2CE C3CE 1.450(13)
C2CE H2C9 0.9700
C2CE H2CX 0.9700
C3CE C4CE 1.391(13)
C3CE H3C9 0.9700
C3CE H3CX 0.9700
C4CE C5CE 1.458(14)
C4CE H4C9 0.9700
C4CE H4CX 0.9700
C5CE C6CE 1.475(14)
C5CE H5C9 0.9700
C5CE H5CX 0.9700
C6CE H6CA 0.9600
C6CE H6CB 0.9600
C6CE H6CC 0.9600
C1CF C2CF 1.530(17)
C1CF S22 1.856(13)
C1CF H1CY 0.9700
C1CF H1CZ 0.9700
C2CF C3CF 1.51(2)
C2CF H2CY 0.9700
C2CF H2CZ 0.9700
C3CF C4CF 1.35(2)
C3CF H3CY 0.9700
C3CF H3CZ 0.9700
C4CF C5CF 1.67(2)
C4CF H4CY 0.9700
C4CF H4CZ 0.9700
C5CF C6CF 1.41(2)
C5CF H5CY 0.9700
C5CF H5CZ 0.9700
C6CF H6CD 0.9600
C6CF H6CE 0.9600
C6CF H6CF 0.9600
C1CG C2CG 1.529(12)
C1CG S23 1.813(9)
C1CG H1CA 0.9700
C1CG H1CB 0.9700
C2CG C3CG 1.500(13)
C2CG H2CA 0.9700
C2CG H2CB 0.9700
C3CG C4CG 1.524(13)
C3CG H3CA 0.9700
C3CG H3CB 0.9700
C4CG C5CG 1.501(14)
C4CG H4CA 0.9700
C4CG H4CB 0.9700
C5CG C6CG 1.541(15)
C5CG H5CA 0.9700
C5CG H5CB 0.9700
C6CG H6CG 0.9600
C6CG H6CH 0.9600
C6CG H6CI 0.9600
C1CH C2CH 1.498(14)
C1CH S24 1.827(11)
C1CH H1CC 0.9700
C1CH H1CD 0.9700
C2CH C3CH 1.526(17)
C2CH H2CC 0.9700
C2CH H2CD 0.9700
C3CH C4CH 1.550(15)
C3CH H3CC 0.9700
C3CH H3CD 0.9700
C4CH C5CH 1.457(16)
C4CH H4CC 0.9700
C4CH H4CD 0.9700
C5CH C6CH 1.67(3)
C5CH H5CC 0.9700
C5CH H5CD 0.9700
C6CH H6CJ 0.9600
C6CH H6CK 0.9600
C6CH H6CL 0.9600
C1D C4D 1.381(12)
C1D C2D 1.410(13)
C1D S25 1.782(9)
C2D C3D 1.394(13)
C2D S26 1.778(9)
C3D C6D 1.378(12)
C3D H3D 0.9300
C4D C5D 1.395(12)
C4D H4D 0.9300
C5D C6D 1.382(13)
C5D C7D 1.464(11)
C6D C8D 1.487(11)
C7D N31 1.338(11)
C7D N32 1.363(11)
C8D N25 1.332(11)
C8D N32 1.380(10)
C9D C12D 1.351(13)
C9D C10D 1.427(13)
C9D S27 1.796(9)
C10D C11D 1.399(12)
C10D S28 1.763(9)
C11D C14D 1.379(13)
C11D H11D 0.9300
C12D C13D 1.407(12)
C12D H12D 0.9300
C13D C14D 1.398(12)
C13D C16D 1.454(12)
C14D C15D 1.454(12)
C15D N27 1.329(11)
C15D N26 1.388(11)
C16D N25 1.303(11)
C16D N26 1.415(10)
C17D C18D 1.372(13)
C17D C22D 1.405(12)
C17D H17D 0.9300
C18D C19D 1.409(14)
C18D S29 1.775(9)
C19D C20D 1.406(13)
C19D S30 1.764(10)
C20D C21D 1.379(12)
C20D H20D 0.9300
C21D C22D 1.382(13)
C21D C24D 1.480(11)
C22D C23D 1.472(11)
C23D N27 1.325(11)
C23D N28 1.402(11)
C24D N29 1.329(11)
C24D N28 1.363(10)
C25D C26D 1.382(13)
C25D C30D 1.393(12)
C25D H25D 0.9300
C26D C27D 1.397(13)
C26D S31 1.784(9)
C27D C28D 1.393(13)
C27D S32 1.764(9)
C28D C29D 1.393(12)
C28D H28D 0.9300
C29D C30D 1.405(12)
C29D C32D 1.456(12)
C30D C31D 1.441(12)
C31D N29 1.344(11)
C31D N30 1.375(10)
C32D N31 1.325(10)
C32D N30 1.370(10)
C1DA C2DA 1.528(13)
C1DA S25 1.816(10)
C1DA H1D1 0.9700
C1DA H1D2 0.9700
C2DA C3DA 1.487(15)
C2DA H2D1 0.9700
C2DA H2D2 0.9700
C3DA C4DA 1.548(15)
C3DA H3D1 0.9700
C3DA H3D2 0.9700
C4DA C5DA 1.487(18)
C4DA H4D1 0.9700
C4DA H4D2 0.9700
C5DA C6DA 1.544(19)
C5DA H5D1 0.9700
C5DA H5D2 0.9700
C6DA H6D1 0.9600
C6DA H6D2 0.9600
C6DA H6D3 0.9600
C1DB C2DB 1.537(13)
C1DB S26 1.822(10)
C1DB H1D3 0.9700
C1DB H1D4 0.9700
C2DB C3DB 1.577(17)
C2DB H2D3 0.9700
C2DB H2D4 0.9700
C3DB C4DB 1.484(17)
C3DB H3D3 0.9700
C3DB H3D4 0.9700
C4DB C5DB 1.55(2)
C4DB H4D3 0.9700
C4DB H4D4 0.9700
C5DB C6DB 1.50(2)
C5DB H5D3 0.9700
C5DB H5D4 0.9700
C6DB H6D4 0.9600
C6DB H6D5 0.9600
C6DB H6D6 0.9600
C1DC C2DC 1.459(17)
C1DC S27 1.800(11)
C1DC H1D5 0.9700
C1DC H1D6 0.9700
C2DC C3DC 1.419(18)
C2DC H2D5 0.9700
C2DC H2D6 0.9700
C3DC C4DC 1.462(19)
C3DC H3D5 0.9700
C3DC H3D6 0.9700
C4DC C5DC 1.47(2)
C4DC H4D5 0.9700
C4DC H4D6 0.9700
C5DC C6DC 1.43(2)
C5DC H5D5 0.9700
C5DC H5D6 0.9700
C6DC H6D7 0.9600
C6DC H6D8 0.9600
C6DC H6D9 0.9600
C1DD C2DD 1.547(12)
C1DD S28 1.818(10)
C1DD H1D7 0.9700
C1DD H1D8 0.9700
C2DD C3DD 1.518(15)
C2DD H2D7 0.9700
C2DD H2D8 0.9700
C3DD C4DD 1.519(13)
C3DD H3D7 0.9700
C3DD H3D8 0.9700
C4DD C5DD 1.468(11)
C4DD H4D7 0.9700
C4DD H4D8 0.9700
C5DD C6DD 1.546(15)
C5DD H5D7 0.9700
C5DD H5D8 0.9700
C6DD H6DX 0.9600
C6DD H6DY 0.9600
C6DD H6DZ 0.9600
C1DE C2DE 1.522(14)
C1DE S29 1.809(11)
C1DE H1D9 0.9700
C1DE H1DX 0.9700
C2DE C3DE 1.486(13)
C2DE H2D9 0.9700
C2DE H2DX 0.9700
C3DE C4DE 1.517(12)
C3DE H3D9 0.9700
C3DE H3DX 0.9700
C4DE C5DE 1.452(14)
C4DE H4D9 0.9700
C4DE H4DX 0.9700
C5DE C6DE 1.507(14)
C5DE H5D9 0.9700
C5DE H5DX 0.9700
C6DE H6DA 0.9600
C6DE H6DB 0.9600
C6DE H6DC 0.9600
C1DF C2DF 1.508(13)
C1DF S30 1.840(11)
C1DF H1DY 0.9700
C1DF H1DZ 0.9700
C2DF C3DF 1.459(14)
C2DF H2DY 0.9700
C2DF H2DZ 0.9700
C3DF C4DF 1.499(14)
C3DF H3DY 0.9700
C3DF H3DZ 0.9700
C4DF C5DF 1.440(14)
C4DF H4DY 0.9700
C4DF H4DZ 0.9700
C5DF C6DF 1.463(15)
C5DF H5DY 0.9700
C5DF H5DZ 0.9700
C6DF H6DD 0.9600
C6DF H6DE 0.9600
C6DF H6DF 0.9600
C1DG C2DG 1.584(19)
C1DG S31 1.831(12)
C1DG H1DA 0.9700
C1DG H1DB 0.9700
C2DG C3DG 1.38(2)
C2DG H2DA 0.9700
C2DG H2DB 0.9700
C3DG C4DG 1.59(2)
C3DG H3DA 0.9700
C3DG H3DB 0.9700
C4DG C5DG 1.56(2)
C4DG H4DA 0.9700
C4DG H4DB 0.9700
C5DG C6DG 1.43(2)
C5DG H5DA 0.9700
C5DG H5DB 0.9700
C6DG H6DG 0.9600
C6DG H6DH 0.9600
C6DG H6DI 0.9600
C1DH C2DH 1.492(13)
C1DH S32 1.820(10)
C1DH H1DC 0.9700
C1DH H1DD 0.9700
C2DH C3DH 1.526(14)
C2DH H2DC 0.9700
C2DH H2DD 0.9700
C3DH C4DH 1.510(14)
C3DH H3DC 0.9700
C3DH H3DD 0.9700
C4DH C5DH 1.533(15)
C4DH H4DC 0.9700
C4DH H4DD 0.9700
C5DH C6DH 1.523(16)
C5DH H5DC 0.9700
C5DH H5DD 0.9700
C6DH H6DJ 0.9600
C6DH H6DK 0.9600
C6DH H6DL 0.9600
Cd1 N12 2.476(6)
Cd1 N24 2.499(6)
Cd1 N14 2.501(6)
Cd1 N22 2.502(7)
Cd1 N18 2.504(6)
Cd1 N16 2.507(6)
Cd1 N10 2.510(7)
Cd1 N20 2.520(6)
Eu1 N5 2.383(6)
Eu1 N7 2.388(6)
Eu1 N3 2.392(7)
Eu1 N1 2.397(6)
Eu1 N10 2.554(7)
Eu1 N16 2.574(6)
Eu1 N12 2.579(6)
Eu1 N14 2.585(7)
Eu2 N26 2.356(6)
Eu2 N28 2.364(6)
Eu2 N32 2.377(7)
Eu2 N30 2.385(7)
Eu2 N22 2.583(6)
Eu2 N24 2.584(6)
Eu2 N18 2.585(7)
Eu2 N20 2.590(6)
